data_4338675
loop_
_publ_author_name
'Han, Zhengang'
'Li, Jianfeng'
'Hu, Hongfan'
'Zhang, Jianying'
'Cui, Chunming'

_publ_section_title
;
 Isolable 1,1-disubstituted silole dianion: a homogeneous
 two-electron-transfer reducing reagent.
;
_journal_issue 12
_journal_name_full 'Inorganic chemistry'
_journal_page_first 5890
_journal_page_last 5892
_journal_paper_doi 10.1021/ic500820v
_journal_volume 53
_journal_year 2014
_chemical_formula_sum 'C38 H64 Li2 N2 O2 Si3'
_chemical_formula_weight 679.06
_chemical_name_systematic
; 
 ? 
;
_space_group_IT_number 2
_symmetry_space_group_name_Hall '-P 1'
_symmetry_space_group_name_H-M 'P -1'
_atom_sites_solution_hydrogens geom
_atom_sites_solution_primary direct
_atom_sites_solution_secondary difmap
_audit_creation_method SHELXL-97
_cell_angle_alpha 82.093(12)
_cell_angle_beta 70.700(9)
_cell_angle_gamma 63.880(9)
_cell_formula_units_Z 8
_cell_length_a 20.718(3)
_cell_length_b 21.050(3)
_cell_length_c 22.539(4)
_cell_measurement_temperature 113(2)
_cell_volume 8329(2)
_computing_structure_refinement 'SHELXL-97 (Sheldrick, 1997)'
_computing_structure_solution 'SHELXS-97 (Sheldrick, 1990)'
_diffrn_ambient_temperature 113(2)
_diffrn_measured_fraction_theta_full 0.984
_diffrn_measured_fraction_theta_max 0.984
_diffrn_radiation_monochromator graphite
_diffrn_radiation_source 'fine-focus sealed tube'
_diffrn_radiation_type MoK\a
_diffrn_radiation_wavelength 0.71073
_diffrn_reflns_av_R_equivalents 0.0686
_diffrn_reflns_av_sigmaI/netI 0.1295
_diffrn_reflns_limit_h_max 27
_diffrn_reflns_limit_h_min -27
_diffrn_reflns_limit_k_max 27
_diffrn_reflns_limit_k_min -22
_diffrn_reflns_limit_l_max 29
_diffrn_reflns_limit_l_min -29
_diffrn_reflns_number 86024
_diffrn_reflns_theta_full 27.92
_diffrn_reflns_theta_max 27.92
_diffrn_reflns_theta_min 1.70
_exptl_absorpt_coefficient_mu 0.146
_exptl_absorpt_correction_T_max 0.9743
_exptl_absorpt_correction_T_min 0.9687
_exptl_crystal_density_diffrn 1.083
_exptl_crystal_density_method 'not measured'
_exptl_crystal_F_000 2960
_exptl_crystal_size_max 0.22
_exptl_crystal_size_mid 0.20
_exptl_crystal_size_min 0.18
_refine_diff_density_max 0.719
_refine_diff_density_min -0.611
_refine_diff_density_rms 0.066
_refine_ls_extinction_method none
_refine_ls_goodness_of_fit_ref 1.030
_refine_ls_hydrogen_treatment mixed
_refine_ls_matrix_type full
_refine_ls_number_parameters 1733
_refine_ls_number_reflns 39261
_refine_ls_number_restraints 0
_refine_ls_restrained_S_all 1.030
_refine_ls_R_factor_all 0.1194
_refine_ls_R_factor_gt 0.0714
_refine_ls_shift/su_max 0.001
_refine_ls_shift/su_mean 0.000
_refine_ls_structure_factor_coef Fsqd
_refine_ls_weighting_details 'calc w=1/[\s^2^(Fo^2^)+(0.0555P)^2^+0.0000P] where P=(Fo^2^+2Fc^2^)/3'
_refine_ls_weighting_scheme calc
_refine_ls_wR_factor_gt 0.1482
_refine_ls_wR_factor_ref 0.1794
_reflns_number_gt 24553
_reflns_number_total 39261
_reflns_threshold_expression >2sigma(I)
_cod_data_source_file ic500820v_si_002.cif
_cod_data_source_block shelx
_cod_depositor_comments 'Adding full bibliography for 4338675--4338676.cif.'
_cod_original_cell_volume 8330(2)
_cod_original_sg_symbol_H-M p-1
_cod_database_code 4338675

loop_
_symmetry_equiv_pos_as_xyz
'x, y, z'
'-x, -y, -z'

loop_
_atom_site_label
_atom_site_type_symbol
_atom_site_fract_x
_atom_site_fract_y
_atom_site_fract_z
_atom_site_U_iso_or_equiv
_atom_site_adp_type
_atom_site_occupancy
_atom_site_symmetry_multiplicity
_atom_site_calc_flag
_atom_site_refinement_flags
Si1 Si -0.02276(4) 0.28484(4) 0.17592(3) 0.01965(17) Uani 1 1 d .
Si2 Si 0.07787(4) 0.37028(4) 0.08856(4) 0.02292(18) Uani 1 1 d .
Si3 Si -0.09108(4) 0.17261(4) 0.16650(4) 0.02341(18) Uani 1 1 d .
Si4 Si 0.48375(4) 0.28952(4) 0.16016(3) 0.02045(17) Uani 1 1 d .
Si5 Si 0.58788(4) 0.36695(4) 0.06478(4) 0.02561(19) Uani 1 1 d .
Si6 Si 0.41653(4) 0.17086(4) 0.16144(4) 0.02620(19) Uani 1 1 d .
Si7 Si -0.03167(4) 0.82419(4) 0.38090(4) 0.02317(18) Uani 1 1 d .
Si8 Si 0.08703(4) 0.77098(5) 0.46672(4) 0.0309(2) Uani 1 1 d .
Si9 Si -0.05467(4) 0.77367(4) 0.25877(4) 0.0305(2) Uani 1 1 d .
Si10 Si 0.49482(4) 0.81509(4) 0.38933(4) 0.02653(19) Uani 1 1 d .
Si11 Si 0.61924(4) 0.72989(5) 0.46954(4) 0.02834(19) Uani 1 1 d .
Si12 Si 0.44787(4) 0.78820(5) 0.27103(4) 0.0340(2) Uani 1 1 d .
Li1 Li 0.0909(3) 0.1697(3) 0.1611(2) 0.0326(12) Uani 1 1 d .
Li2 Li -0.0274(2) 0.2938(2) 0.0598(2) 0.0269(11) Uani 1 1 d .
Li3 Li 0.5743(3) 0.1617(3) 0.1711(2) 0.0345(13) Uani 1 1 d .
Li4 Li 0.4850(3) 0.2836(3) 0.0440(2) 0.0306(12) Uani 1 1 d .
Li5 Li 0.0964(3) 0.7284(3) 0.3131(2) 0.0319(12) Uani 1 1 d .
Li6 Li -0.0614(3) 0.7479(3) 0.4745(2) 0.0347(13) Uani 1 1 d .
Li7 Li 0.6048(3) 0.7050(2) 0.3221(2) 0.0271(11) Uani 1 1 d .
Li8 Li 0.4426(3) 0.7510(3) 0.4825(2) 0.0383(14) Uani 1 1 d .
N1 N 0.02187(12) 0.24394(12) 0.23670(10) 0.0239(5) Uani 1 1 d .
N2 N -0.10471(12) 0.35808(12) 0.21116(10) 0.0254(5) Uani 1 1 d .
N3 N 0.52462(12) 0.25910(12) 0.22372(10) 0.0248(5) Uani 1 1 d .
N4 N 0.39556(12) 0.35762(11) 0.19173(10) 0.0249(5) Uani 1 1 d .
N5 N -0.02118(13) 0.90203(12) 0.35807(11) 0.0297(6) Uani 1 1 d .
N6 N -0.12262(12) 0.85016(12) 0.43979(11) 0.0283(6) Uani 1 1 d .
N7 N 0.52816(13) 0.87960(12) 0.36323(11) 0.0321(6) Uani 1 1 d .
N8 N 0.40615(13) 0.85705(13) 0.44968(11) 0.0356(7) Uani 1 1 d .
O1 O 0.16463(10) 0.08096(10) 0.17454(9) 0.0310(5) Uani 1 1 d .
O2 O -0.07425(11) 0.33949(11) -0.00307(10) 0.0365(5) Uani 1 1 d .
O3 O 0.65473(10) 0.08112(10) 0.18667(10) 0.0343(5) Uani 1 1 d .
O4 O 0.43621(12) 0.32418(11) -0.01818(10) 0.0382(5) Uani 1 1 d .
O5 O 0.19324(11) 0.69775(11) 0.25076(10) 0.0409(6) Uani 1 1 d .
O6 O -0.11116(11) 0.70292(11) 0.53864(9) 0.0370(5) Uani 1 1 d .
O7 O 0.69835(10) 0.65270(10) 0.26260(9) 0.0295(5) Uani 1 1 d .
O8 O 0.37310(11) 0.72359(11) 0.54717(8) 0.0320(5) Uani 1 1 d .
C1 C 0.04920(13) 0.29740(13) 0.10760(12) 0.0204(6) Uani 1 1 d .
C2 C 0.08257(13) 0.23318(13) 0.06701(11) 0.0182(6) Uani 1 1 d .
C3 C 0.04252(14) 0.19130(13) 0.08138(11) 0.0197(6) Uani 1 1 d .
C4 C -0.02563(13) 0.21449(13) 0.13777(12) 0.0205(6) Uani 1 1 d .
C5 C 0.15661(15) 0.36388(15) 0.11728(14) 0.0339(7) Uani 1 1 d .
H5A H 0.1395 0.3667 0.1633 0.051 Uiso 1 1 calc R
H5B H 0.1707 0.4030 0.1000 0.051 Uiso 1 1 calc R
H5C H 0.2005 0.3187 0.1034 0.051 Uiso 1 1 calc R
C6 C -0.00319(15) 0.45577(14) 0.12482(13) 0.0306(7) Uani 1 1 d .
H6A H -0.0406 0.4720 0.1021 0.046 Uiso 1 1 calc R
H6B H 0.0156 0.4917 0.1222 0.046 Uiso 1 1 calc R
H6C H -0.0267 0.4480 0.1690 0.046 Uiso 1 1 calc R
C7 C 0.10962(16) 0.38832(15) 0.00161(12) 0.0318(7) Uani 1 1 d .
H7A H 0.1590 0.3504 -0.0182 0.048 Uiso 1 1 calc R
H7B H 0.1135 0.4337 -0.0042 0.048 Uiso 1 1 calc R
H7C H 0.0728 0.3902 -0.0177 0.048 Uiso 1 1 calc R
C8 C -0.15978(16) 0.20951(17) 0.24626(14) 0.0415(8) Uani 1 1 d .
H8A H -0.1358 0.1860 0.2790 0.062 Uiso 1 1 calc R
H8B H -0.2047 0.2012 0.2535 0.062 Uiso 1 1 calc R
H8C H -0.1744 0.2605 0.2476 0.062 Uiso 1 1 calc R
C9 C -0.04425(17) 0.07424(15) 0.17563(16) 0.0414(8) Uani 1 1 d .
H9A H -0.0094 0.0524 0.1349 0.062 Uiso 1 1 calc R
H9B H -0.0827 0.0557 0.1907 0.062 Uiso 1 1 calc R
H9C H -0.0162 0.0633 0.2060 0.062 Uiso 1 1 calc R
C10 C -0.15473(16) 0.18689(16) 0.11781(14) 0.0367(8) Uani 1 1 d .
H10A H -0.1761 0.2369 0.1064 0.055 Uiso 1 1 calc R
H10B H -0.1957 0.1735 0.1422 0.055 Uiso 1 1 calc R
H10C H -0.1256 0.1577 0.0795 0.055 Uiso 1 1 calc R
C11 C 0.15248(14) 0.21716(13) 0.01207(12) 0.0198(6) Uani 1 1 d .
C12 C 0.21961(14) 0.20850(13) 0.02051(12) 0.0221(6) Uani 1 1 d .
H12 H 0.2209 0.2121 0.0616 0.027 Uiso 1 1 calc R
C13 C 0.28461(15) 0.19473(14) -0.03004(12) 0.0264(6) Uani 1 1 d .
H13 H 0.3295 0.1894 -0.0231 0.032 Uiso 1 1 calc R
C14 C 0.28468(16) 0.18872(15) -0.09024(13) 0.0319(7) Uani 1 1 d .
H14 H 0.3294 0.1786 -0.1247 0.038 Uiso 1 1 calc R
C15 C 0.21800(16) 0.19776(15) -0.09946(13) 0.0325(7) Uani 1 1 d .
H15 H 0.2171 0.1945 -0.1408 0.039 Uiso 1 1 calc R
C16 C 0.15255(15) 0.21158(14) -0.04906(12) 0.0262(6) Uani 1 1 d .
H16 H 0.1077 0.2172 -0.0563 0.031 Uiso 1 1 calc R
C17 C 0.06452(14) 0.12886(14) 0.04220(12) 0.0216(6) Uani 1 1 d .
C18 C 0.12971(15) 0.06711(14) 0.03949(13) 0.0276(7) Uani 1 1 d .
H18 H 0.1626 0.0652 0.0614 0.033 Uiso 1 1 calc R
C19 C 0.14759(17) 0.00862(16) 0.00557(14) 0.0358(8) Uani 1 1 d .
H19 H 0.1920 -0.0332 0.0050 0.043 Uiso 1 1 calc R
C20 C 0.10174(18) 0.01052(18) -0.02719(16) 0.0432(9) Uani 1 1 d .
H20 H 0.1137 -0.0302 -0.0496 0.052 Uiso 1 1 calc R
C21 C 0.03756(18) 0.07205(18) -0.02769(15) 0.0416(8) Uani 1 1 d .
H21 H 0.0063 0.0743 -0.0514 0.050 Uiso 1 1 calc R
C22 C 0.02015(16) 0.12996(16) 0.00705(14) 0.0329(7) Uani 1 1 d .
H22 H -0.0237 0.1720 0.0068 0.040 Uiso 1 1 calc R
C23 C 0.05131(15) 0.28627(16) 0.25827(13) 0.0312(7) Uani 1 1 d .
H23A H 0.0266 0.2954 0.3040 0.037 Uiso 1 1 calc R
H23B H 0.0377 0.3325 0.2368 0.037 Uiso 1 1 calc R
C24 C 0.13656(16) 0.25016(17) 0.24551(14) 0.0395(8) Uani 1 1 d .
H24A H 0.1499 0.2072 0.2707 0.059 Uiso 1 1 calc R
H24B H 0.1533 0.2824 0.2568 0.059 Uiso 1 1 calc R
H24C H 0.1613 0.2377 0.2008 0.059 Uiso 1 1 calc R
C25 C -0.00602(16) 0.19997(16) 0.28617(13) 0.0328(7) Uani 1 1 d .
H25A H -0.0192 0.1699 0.2664 0.039 Uiso 1 1 calc R
H25B H -0.0530 0.2318 0.3168 0.039 Uiso 1 1 calc R
C26 C 0.04871(17) 0.15230(16) 0.32198(14) 0.0388(8) Uani 1 1 d .
H26A H 0.0974 0.1239 0.2920 0.058 Uiso 1 1 calc R
H26B H 0.0283 0.1208 0.3493 0.058 Uiso 1 1 calc R
H26C H 0.0556 0.1815 0.3476 0.058 Uiso 1 1 calc R
C27 C -0.13568(16) 0.37498(15) 0.27843(13) 0.0329(7) Uani 1 1 d .
H27A H -0.1062 0.3347 0.3010 0.039 Uiso 1 1 calc R
H27B H -0.1882 0.3797 0.2931 0.039 Uiso 1 1 calc R
C28 C -0.13577(18) 0.44193(17) 0.29656(15) 0.0458(9) Uani 1 1 d .
H28A H -0.0844 0.4389 0.2809 0.069 Uiso 1 1 calc R
H28B H -0.1541 0.4471 0.3424 0.069 Uiso 1 1 calc R
H28C H -0.1689 0.4830 0.2780 0.069 Uiso 1 1 calc R
C29 C -0.15081(15) 0.40744(15) 0.17389(14) 0.0331(7) Uani 1 1 d .
H29A H -0.1208 0.3992 0.1290 0.040 Uiso 1 1 calc R
H29B H -0.1625 0.4561 0.1847 0.040 Uiso 1 1 calc R
C30 C -0.22435(18) 0.40286(18) 0.18228(19) 0.0591(11) Uani 1 1 d .
H30A H -0.2138 0.3547 0.1725 0.089 Uiso 1 1 calc R
H30B H -0.2502 0.4362 0.1539 0.089 Uiso 1 1 calc R
H30C H -0.2566 0.4148 0.2259 0.089 Uiso 1 1 calc R
C31 C 0.55776(14) 0.29595(13) 0.09075(12) 0.0213(6) Uani 1 1 d .
C32 C 0.59337(14) 0.22616(14) 0.05831(12) 0.0218(6) Uani 1 1 d .
C33 C 0.55227(14) 0.18549(13) 0.07618(12) 0.0195(6) Uani 1 1 d .
C34 C 0.48102(13) 0.21408(13) 0.12955(12) 0.0200(6) Uani 1 1 d .
C35 C 0.50713(15) 0.45435(14) 0.09708(15) 0.0376(8) Uani 1 1 d .
H35A H 0.4659 0.4643 0.0799 0.056 Uiso 1 1 calc R
H35B H 0.5244 0.4921 0.0850 0.056 Uiso 1 1 calc R
H35C H 0.4891 0.4520 0.1430 0.056 Uiso 1 1 calc R
C36 C 0.66831(15) 0.36398(15) 0.08908(15) 0.0357(8) Uani 1 1 d .
H36A H 0.6548 0.3639 0.1351 0.054 Uiso 1 1 calc R
H36B H 0.6780 0.4056 0.0727 0.054 Uiso 1 1 calc R
H36C H 0.7138 0.3210 0.0720 0.054 Uiso 1 1 calc R
C37 C 0.62146(16) 0.37625(16) -0.02370(13) 0.0356(8) Uani 1 1 d .
H37A H 0.6705 0.3368 -0.0412 0.053 Uiso 1 1 calc R
H37B H 0.6264 0.4210 -0.0337 0.053 Uiso 1 1 calc R
H37C H 0.5848 0.3758 -0.0420 0.053 Uiso 1 1 calc R
C38 C 0.35050(16) 0.20598(16) 0.24207(13) 0.0370(8) Uani 1 1 d .
H38A H 0.3784 0.1879 0.2729 0.055 Uiso 1 1 calc R
H38B H 0.3098 0.1905 0.2532 0.055 Uiso 1 1 calc R
H38C H 0.3290 0.2578 0.2420 0.055 Uiso 1 1 calc R
C39 C 0.35130(15) 0.18380(16) 0.11459(15) 0.0376(8) Uani 1 1 d .
H39A H 0.3232 0.2345 0.1086 0.056 Uiso 1 1 calc R
H39B H 0.3158 0.1632 0.1373 0.056 Uiso 1 1 calc R
H39C H 0.3810 0.1604 0.0735 0.056 Uiso 1 1 calc R
C40 C 0.46418(17) 0.07208(15) 0.17140(16) 0.0424(9) Uani 1 1 d .
H40A H 0.4979 0.0498 0.1306 0.064 Uiso 1 1 calc R
H40B H 0.4259 0.0535 0.1882 0.064 Uiso 1 1 calc R
H40C H 0.4935 0.0617 0.2007 0.064 Uiso 1 1 calc R
C41 C 0.66632(14) 0.20417(13) 0.00629(12) 0.0219(6) Uani 1 1 d .
C42 C 0.73093(14) 0.19884(14) 0.01700(13) 0.0250(6) Uani 1 1 d .
H42 H 0.7283 0.2079 0.0581 0.030 Uiso 1 1 calc R
C43 C 0.79887(16) 0.18077(15) -0.03048(14) 0.0333(7) Uani 1 1 d .
H43 H 0.8420 0.1779 -0.0218 0.040 Uiso 1 1 calc R
C44 C 0.80407(17) 0.16693(16) -0.09054(14) 0.0385(8) Uani 1 1 d .
H44 H 0.8505 0.1547 -0.1234 0.046 Uiso 1 1 calc R
C45 C 0.74091(17) 0.17109(16) -0.10225(14) 0.0368(8) Uani 1 1 d .
H45 H 0.7442 0.1611 -0.1433 0.044 Uiso 1 1 calc R
C46 C 0.67282(16) 0.18971(15) -0.05462(13) 0.0299(7) Uani 1 1 d .
H46 H 0.6299 0.1927 -0.0636 0.036 Uiso 1 1 calc R
C47 C 0.57550(15) 0.11823(14) 0.04237(13) 0.0242(6) Uani 1 1 d .
C48 C 0.63899(15) 0.05647(14) 0.04629(14) 0.0311(7) Uani 1 1 d .
H48 H 0.6702 0.0576 0.0686 0.037 Uiso 1 1 calc R
C49 C 0.65698(18) -0.00635(16) 0.01810(16) 0.0418(9) Uani 1 1 d .
H49 H 0.6997 -0.0478 0.0219 0.050 Uiso 1 1 calc R
C50 C 0.61315(18) -0.00877(17) -0.01540(17) 0.0456(9) Uani 1 1 d .
H50 H 0.6249 -0.0521 -0.0337 0.055 Uiso 1 1 calc R
C51 C 0.55175(18) 0.05225(18) -0.02223(15) 0.0441(9) Uani 1 1 d .
H51 H 0.5220 0.0514 -0.0462 0.053 Uiso 1 1 calc R
C52 C 0.53433(16) 0.11480(16) 0.00654(14) 0.0332(7) Uani 1 1 d .
H52 H 0.4927 0.1566 0.0013 0.040 Uiso 1 1 calc R
C53 C 0.59027(16) 0.26875(15) 0.22431(13) 0.0310(7) Uani 1 1 d .
H53A H 0.6247 0.2627 0.1808 0.037 Uiso 1 1 calc R
H53B H 0.6174 0.2306 0.2498 0.037 Uiso 1 1 calc R
C54 C 0.57380(17) 0.33985(16) 0.24987(14) 0.0390(8) Uani 1 1 d .
H54A H 0.5503 0.3781 0.2233 0.059 Uiso 1 1 calc R
H54B H 0.6211 0.3400 0.2497 0.059 Uiso 1 1 calc R
H54C H 0.5395 0.3469 0.2929 0.059 Uiso 1 1 calc R
C55 C 0.47758(17) 0.25129(16) 0.28716(13) 0.0367(8) Uani 1 1 d .
H55A H 0.4264 0.2630 0.2855 0.044 Uiso 1 1 calc R
H55B H 0.4728 0.2858 0.3159 0.044 Uiso 1 1 calc R
C56 C 0.5088(2) 0.17748(18) 0.31390(15) 0.0554(11) Uani 1 1 d .
H56A H 0.5112 0.1432 0.2869 0.083 Uiso 1 1 calc R
H56B H 0.4758 0.1763 0.3564 0.083 Uiso 1 1 calc R
H56C H 0.5596 0.1654 0.3156 0.083 Uiso 1 1 calc R
C57 C 0.38206(15) 0.40902(15) 0.23687(13) 0.0323(7) Uani 1 1 d .
H57A H 0.3778 0.4541 0.2148 0.039 Uiso 1 1 calc R
H57B H 0.4264 0.3916 0.2524 0.039 Uiso 1 1 calc R
C58 C 0.31181(18) 0.42383(18) 0.29308(15) 0.0558(11) Uani 1 1 d .
H58A H 0.2669 0.4473 0.2789 0.084 Uiso 1 1 calc R
H58B H 0.3099 0.4546 0.3231 0.084 Uiso 1 1 calc R
H58C H 0.3134 0.3791 0.3134 0.084 Uiso 1 1 calc R
C59 C 0.33296(15) 0.37559(15) 0.16710(15) 0.0344(8) Uani 1 1 d .
H59A H 0.2881 0.3786 0.2027 0.041 Uiso 1 1 calc R
H59B H 0.3459 0.3365 0.1393 0.041 Uiso 1 1 calc R
C60 C 0.31149(17) 0.44485(16) 0.13027(16) 0.0436(9) Uani 1 1 d .
H60A H 0.2975 0.4843 0.1574 0.065 Uiso 1 1 calc R
H60B H 0.2686 0.4525 0.1162 0.065 Uiso 1 1 calc R
H60C H 0.3546 0.4419 0.0937 0.065 Uiso 1 1 calc R
C61 C 0.04138(14) 0.75778(14) 0.41526(12) 0.0235(6) Uani 1 1 d .
C62 C 0.04814(14) 0.68797(14) 0.39923(12) 0.0213(6) Uani 1 1 d .
C63 C 0.01144(13) 0.69045(14) 0.35655(12) 0.0210(6) Uani 1 1 d .
C64 C -0.02425(14) 0.76042(14) 0.32852(12) 0.0220(6) Uani 1 1 d .
C65 C 0.08459(17) 0.71600(17) 0.54027(13) 0.0424(9) Uani 1 1 d .
H65A H 0.0324 0.7239 0.5631 0.064 Uiso 1 1 calc R
H65B H 0.1053 0.7297 0.5671 0.064 Uiso 1 1 calc R
H65C H 0.1149 0.6658 0.5289 0.064 Uiso 1 1 calc R
C66 C 0.18979(16) 0.75313(19) 0.43048(15) 0.0490(10) Uani 1 1 d .
H66A H 0.2200 0.7025 0.4210 0.074 Uiso 1 1 calc R
H66B H 0.2066 0.7675 0.4601 0.074 Uiso 1 1 calc R
H66C H 0.1960 0.7801 0.3916 0.074 Uiso 1 1 calc R
C67 C 0.04193(18) 0.86538(16) 0.49459(15) 0.0429(8) Uani 1 1 d .
H67A H 0.0357 0.8972 0.4588 0.064 Uiso 1 1 calc R
H67B H 0.0741 0.8727 0.5139 0.064 Uiso 1 1 calc R
H67C H -0.0076 0.8754 0.5256 0.064 Uiso 1 1 calc R
C68 C -0.06620(17) 0.86243(17) 0.22317(15) 0.0446(9) Uani 1 1 d .
H68A H -0.0990 0.8993 0.2555 0.067 Uiso 1 1 calc R
H68B H -0.0889 0.8707 0.1894 0.067 Uiso 1 1 calc R
H68C H -0.0167 0.8637 0.2060 0.067 Uiso 1 1 calc R
C69 C 0.0138(2) 0.70800(19) 0.19314(15) 0.0619(12) Uani 1 1 d .
H69A H 0.0632 0.7090 0.1817 0.093 Uiso 1 1 calc R
H69B H -0.0048 0.7205 0.1565 0.093 Uiso 1 1 calc R
H69C H 0.0184 0.6604 0.2071 0.093 Uiso 1 1 calc R
C70 C -0.14735(18) 0.76998(18) 0.26917(16) 0.0489(9) Uani 1 1 d .
H70A H -0.1437 0.7226 0.2830 0.073 Uiso 1 1 calc R
H70B H -0.1587 0.7803 0.2291 0.073 Uiso 1 1 calc R
H70C H -0.1877 0.8051 0.3008 0.073 Uiso 1 1 calc R
C71 C 0.09225(15) 0.61995(14) 0.42649(13) 0.0271(7) Uani 1 1 d .
C72 C 0.17024(16) 0.59478(16) 0.41322(14) 0.0351(8) Uani 1 1 d .
H72 H 0.1960 0.6197 0.3845 0.042 Uiso 1 1 calc R
C73 C 0.21062(18) 0.53419(17) 0.44116(16) 0.0454(10) Uani 1 1 d .
H73 H 0.2636 0.5180 0.4315 0.055 Uiso 1 1 calc R
C74 C 0.1747(2) 0.49710(18) 0.48277(17) 0.0532(11) Uani 1 1 d .
H74 H 0.2025 0.4561 0.5027 0.064 Uiso 1 1 calc R
C75 C 0.0985(2) 0.51972(18) 0.49531(17) 0.0532(10) Uani 1 1 d .
H75 H 0.0735 0.4937 0.5233 0.064 Uiso 1 1 calc R
C76 C 0.05741(17) 0.58066(16) 0.46717(15) 0.0392(8) Uani 1 1 d .
H76 H 0.0047 0.5955 0.4760 0.047 Uiso 1 1 calc R
C77 C 0.01446(15) 0.62501(14) 0.33493(12) 0.0252(6) Uani 1 1 d .
C78 C 0.08323(16) 0.57142(15) 0.30222(14) 0.0323(7) Uani 1 1 d .
H78 H 0.1290 0.5755 0.2957 0.039 Uiso 1 1 calc R
C79 C 0.08528(18) 0.51251(17) 0.27924(16) 0.0440(9) Uani 1 1 d .
H79 H 0.1322 0.4771 0.2564 0.053 Uiso 1 1 calc R
C80 C 0.01966(19) 0.50484(17) 0.28920(19) 0.0533(10) Uani 1 1 d .
H80 H 0.0215 0.4644 0.2732 0.064 Uiso 1 1 calc R
C81 C -0.04872(18) 0.55625(17) 0.32253(17) 0.0478(9) Uani 1 1 d .
H81 H -0.0940 0.5509 0.3303 0.057 Uiso 1 1 calc R
C82 C -0.05079(16) 0.61586(16) 0.34450(14) 0.0328(7) Uani 1 1 d .
H82 H -0.0981 0.6514 0.3667 0.039 Uiso 1 1 calc R
C83 C 0.05453(17) 0.89916(16) 0.32726(14) 0.0380(8) Uani 1 1 d .
H83A H 0.0910 0.8585 0.3442 0.046 Uiso 1 1 calc R
H83B H 0.0553 0.9427 0.3384 0.046 Uiso 1 1 calc R
C84 C 0.08097(17) 0.89214(17) 0.25557(14) 0.0425(9) Uani 1 1 d .
H84A H 0.0830 0.8480 0.2439 0.064 Uiso 1 1 calc R
H84B H 0.1313 0.8916 0.2387 0.064 Uiso 1 1 calc R
H84C H 0.0456 0.9323 0.2381 0.064 Uiso 1 1 calc R
C85 C -0.08281(17) 0.96949(15) 0.35032(15) 0.0397(8) Uani 1 1 d .
H85A H -0.1311 0.9649 0.3682 0.048 Uiso 1 1 calc R
H85B H -0.0753 0.9791 0.3049 0.048 Uiso 1 1 calc R
C86 C -0.0886(2) 1.03272(17) 0.38186(19) 0.0654(12) Uani 1 1 d .
H86A H -0.0919 1.0222 0.4262 0.098 Uiso 1 1 calc R
H86B H -0.1338 1.0747 0.3788 0.098 Uiso 1 1 calc R
H86C H -0.0438 1.0416 0.3607 0.098 Uiso 1 1 calc R
C87 C -0.14545(17) 0.90318(16) 0.48781(13) 0.0380(8) Uani 1 1 d .
H87A H -0.1896 0.9458 0.4823 0.046 Uiso 1 1 calc R
H87B H -0.1037 0.9171 0.4810 0.046 Uiso 1 1 calc R
C88 C -0.1657(2) 0.87726(18) 0.55542(14) 0.0565(11) Uani 1 1 d .
H88A H -0.2073 0.8637 0.5628 0.085 Uiso 1 1 calc R
H88B H -0.1811 0.9153 0.5848 0.085 Uiso 1 1 calc R
H88C H -0.1216 0.8363 0.5620 0.085 Uiso 1 1 calc R
C89 C -0.18653(15) 0.84483(16) 0.43019(14) 0.0362(8) Uani 1 1 d .
H89A H -0.2188 0.8375 0.4716 0.043 Uiso 1 1 calc R
H89B H -0.1668 0.8022 0.4042 0.043 Uiso 1 1 calc R
C90 C -0.23630(17) 0.90813(18) 0.39889(17) 0.0541(11) Uani 1 1 d .
H90A H -0.2540 0.9515 0.4225 0.081 Uiso 1 1 calc R
H90B H -0.2798 0.9010 0.3985 0.081 Uiso 1 1 calc R
H90C H -0.2070 0.9125 0.3556 0.081 Uiso 1 1 calc R
C91 C 0.55754(14) 0.73676(14) 0.42456(11) 0.0212(6) Uani 1 1 d .
C92 C 0.54584(13) 0.67638(14) 0.40973(12) 0.0205(6) Uani 1 1 d .
C93 C 0.50390(13) 0.69060(14) 0.36793(12) 0.0219(6) Uani 1 1 d .
C94 C 0.48191(14) 0.76234(14) 0.33969(13) 0.0261(7) Uani 1 1 d .
C95 C 0.60130(19) 0.81914(17) 0.49454(14) 0.0431(9) Uani 1 1 d .
H95A H 0.6035 0.8500 0.4578 0.065 Uiso 1 1 calc R
H95B H 0.6398 0.8140 0.5133 0.065 Uiso 1 1 calc R
H95C H 0.5513 0.8401 0.5255 0.065 Uiso 1 1 calc R
C96 C 0.72331(15) 0.68920(17) 0.42546(13) 0.0390(8) Uani 1 1 d .
H96A H 0.7371 0.6434 0.4077 0.059 Uiso 1 1 calc R
H96B H 0.7522 0.6823 0.4544 0.059 Uiso 1 1 calc R
H96C H 0.7346 0.7207 0.3915 0.059 Uiso 1 1 calc R
C97 C 0.60805(16) 0.67792(17) 0.54411(13) 0.0369(8) Uani 1 1 d .
H97A H 0.5548 0.6972 0.5695 0.055 Uiso 1 1 calc R
H97B H 0.6384 0.6813 0.5680 0.055 Uiso 1 1 calc R
H97C H 0.6251 0.6282 0.5338 0.055 Uiso 1 1 calc R
C98 C 0.45608(19) 0.87142(18) 0.23474(17) 0.0566(11) Uani 1 1 d .
H98A H 0.4258 0.9102 0.2656 0.085 Uiso 1 1 calc R
H98B H 0.4377 0.8836 0.1980 0.085 Uiso 1 1 calc R
H98C H 0.5090 0.8638 0.2217 0.085 Uiso 1 1 calc R
C99 C 0.50302(18) 0.72095(19) 0.20518(14) 0.0548(11) Uani 1 1 d .
H99A H 0.5554 0.7152 0.1899 0.082 Uiso 1 1 calc R
H99B H 0.4806 0.7372 0.1708 0.082 Uiso 1 1 calc R
H99C H 0.5018 0.6755 0.2206 0.082 Uiso 1 1 calc R
C100 C 0.34647(16) 0.80691(17) 0.28310(15) 0.0423(9) Uani 1 1 d .
H10D H 0.3386 0.7642 0.2985 0.063 Uiso 1 1 calc R
H10E H 0.3352 0.8209 0.2431 0.063 Uiso 1 1 calc R
H10F H 0.3131 0.8453 0.3140 0.063 Uiso 1 1 calc R
C101 C 0.57914(14) 0.60502(14) 0.43804(12) 0.0209(6) Uani 1 1 d .
C102 C 0.65629(15) 0.56248(15) 0.41742(13) 0.0293(7) Uani 1 1 d .
H102 H 0.6875 0.5769 0.3824 0.035 Uiso 1 1 calc R
C103 C 0.68838(16) 0.49948(15) 0.44707(13) 0.0330(8) Uani 1 1 d .
H103 H 0.7414 0.4720 0.4330 0.040 Uiso 1 1 calc R
C104 C 0.64415(16) 0.47644(15) 0.49670(13) 0.0316(7) Uani 1 1 d .
H104 H 0.6665 0.4337 0.5175 0.038 Uiso 1 1 calc R
C105 C 0.56712(16) 0.51585(15) 0.51606(14) 0.0312(7) Uani 1 1 d .
H105 H 0.5359 0.4999 0.5497 0.037 Uiso 1 1 calc R
C106 C 0.53534(15) 0.57883(14) 0.48625(12) 0.0248(6) Uani 1 1 d .
H106 H 0.4821 0.6049 0.4991 0.030 Uiso 1 1 calc R
C107 C 0.48773(14) 0.63508(14) 0.34939(12) 0.0222(6) Uani 1 1 d .
C108 C 0.54531(15) 0.57147(15) 0.32068(13) 0.0290(7) Uani 1 1 d .
H108 H 0.5964 0.5625 0.3136 0.035 Uiso 1 1 calc R
C109 C 0.52888(17) 0.52114(16) 0.30236(15) 0.0375(8) Uani 1 1 d .
H109 H 0.5689 0.4785 0.2826 0.045 Uiso 1 1 calc R
C110 C 0.45514(17) 0.53251(16) 0.31262(15) 0.0377(8) Uani 1 1 d .
H110 H 0.4442 0.4979 0.3001 0.045 Uiso 1 1 calc R
C111 C 0.39764(16) 0.59451(16) 0.34113(14) 0.0350(8) Uani 1 1 d .
H111 H 0.3467 0.6028 0.3484 0.042 Uiso 1 1 calc R
C112 C 0.41357(15) 0.64518(15) 0.35939(12) 0.0262(6) Uani 1 1 d .
H112 H 0.3731 0.6876 0.3791 0.031 Uiso 1 1 calc R
C113 C 0.4798(2) 0.95464(16) 0.35786(16) 0.0514(11) Uani 1 1 d .
H11A H 0.4264 0.9623 0.3764 0.062 Uiso 1 1 calc R
H11B H 0.4881 0.9667 0.3127 0.062 Uiso 1 1 calc R
C114 C 0.4934(3) 1.00469(19) 0.38990(19) 0.0832(17) Uani 1 1 d .
H11C H 0.4945 0.9880 0.4325 0.125 Uiso 1 1 calc R
H11D H 0.4527 1.0523 0.3921 0.125 Uiso 1 1 calc R
H11E H 0.5418 1.0060 0.3657 0.125 Uiso 1 1 calc R
C115 C 0.60833(16) 0.86029(16) 0.33063(13) 0.0347(7) Uani 1 1 d .
H11F H 0.6382 0.8138 0.3463 0.042 Uiso 1 1 calc R
H11G H 0.6222 0.8956 0.3416 0.042 Uiso 1 1 calc R
C116 C 0.63037(17) 0.85593(16) 0.25912(13) 0.0381(8) Uani 1 1 d .
H11H H 0.6217 0.8178 0.2474 0.057 Uiso 1 1 calc R
H11I H 0.6838 0.8462 0.2409 0.057 Uiso 1 1 calc R
H11J H 0.5997 0.9010 0.2431 0.057 Uiso 1 1 calc R
C117 C 0.33260(19) 0.8710(2) 0.44098(16) 0.0599(12) Uani 1 1 d .
H11K H 0.3403 0.8299 0.4183 0.072 Uiso 1 1 calc R
H11L H 0.2963 0.8728 0.4831 0.072 Uiso 1 1 calc R
C118 C 0.2972(2) 0.9355(2) 0.4072(2) 0.0833(16) Uani 1 1 d .
H11M H 0.2916 0.9768 0.4274 0.125 Uiso 1 1 calc R
H11N H 0.2474 0.9407 0.4083 0.125 Uiso 1 1 calc R
H11O H 0.3290 0.9320 0.3634 0.125 Uiso 1 1 calc R
C119 C 0.39907(19) 0.90325(16) 0.49650(15) 0.0477(10) Uani 1 1 d .
H11P H 0.3659 0.9525 0.4887 0.057 Uiso 1 1 calc R
H11Q H 0.4495 0.9013 0.4904 0.057 Uiso 1 1 calc R
C120 C 0.3678(2) 0.88543(18) 0.56443(15) 0.0595(12) Uani 1 1 d .
H12A H 0.3194 0.8839 0.5705 0.089 Uiso 1 1 calc R
H12B H 0.3603 0.9217 0.5922 0.089 Uiso 1 1 calc R
H12C H 0.4034 0.8392 0.5744 0.089 Uiso 1 1 calc R
C121 C 0.15591(18) 0.01678(16) 0.19770(16) 0.0413(8) Uani 1 1 d .
H12D H 0.1574 -0.0091 0.1634 0.050 Uiso 1 1 calc R
H12E H 0.1074 0.0276 0.2314 0.050 Uiso 1 1 calc R
C122 C 0.2209(2) -0.0258(2) 0.2225(2) 0.0797(15) Uani 1 1 d .
H12F H 0.2103 -0.0107 0.2658 0.096 Uiso 1 1 calc R
H12G H 0.2336 -0.0769 0.2223 0.096 Uiso 1 1 calc R
C123 C 0.2816(2) -0.0093(2) 0.1776(2) 0.098(2) Uani 1 1 d .
H12H H 0.3040 -0.0380 0.1386 0.118 Uiso 1 1 calc R
H12I H 0.3218 -0.0181 0.1962 0.118 Uiso 1 1 calc R
C124 C 0.24139(17) 0.06920(17) 0.16437(18) 0.0494(10) Uani 1 1 d .
H12J H 0.2439 0.0987 0.1934 0.059 Uiso 1 1 calc R
H12K H 0.2643 0.0804 0.1206 0.059 Uiso 1 1 calc R
C125 C -0.0671(2) 0.3996(2) -0.0370(2) 0.0728(14) Uani 1 1 d .
H12L H -0.0225 0.3848 -0.0749 0.087 Uiso 1 1 calc R
H12M H -0.0619 0.4296 -0.0103 0.087 Uiso 1 1 calc R
C126 C -0.1372(3) 0.4385(2) -0.0547(3) 0.138(3) Uani 1 1 d .
H12N H -0.1706 0.4815 -0.0282 0.165 Uiso 1 1 calc R
H12O H -0.1251 0.4532 -0.0992 0.165 Uiso 1 1 calc R
C127 C -0.17401(19) 0.3940(2) -0.0463(2) 0.0620(12) Uani 1 1 d .
H12P H -0.1743 0.3826 -0.0873 0.074 Uiso 1 1 calc R
H12Q H -0.2268 0.4175 -0.0192 0.074 Uiso 1 1 calc R
C128 C -0.1320(2) 0.3293(2) -0.0165(2) 0.0631(12) Uani 1 1 d .
H12R H -0.1662 0.3204 0.0229 0.076 Uiso 1 1 calc R
H12S H -0.1092 0.2882 -0.0450 0.076 Uiso 1 1 calc R
C129 C 0.72673(16) 0.08321(17) 0.17461(17) 0.0437(9) Uani 1 1 d .
H12T H 0.7201 0.1258 0.1943 0.052 Uiso 1 1 calc R
H12U H 0.7511 0.0843 0.1288 0.052 Uiso 1 1 calc R
C130 C 0.7730(2) 0.0183(2) 0.2022(2) 0.0845(16) Uani 1 1 d .
H13A H 0.8268 0.0005 0.1770 0.101 Uiso 1 1 calc R
H13B H 0.7680 0.0271 0.2459 0.101 Uiso 1 1 calc R
C131 C 0.7424(2) -0.0315(2) 0.2007(3) 0.124(3) Uani 1 1 d .
H13C H 0.7482 -0.0651 0.2360 0.148 Uiso 1 1 calc R
H13D H 0.7691 -0.0588 0.1608 0.148 Uiso 1 1 calc R
C132 C 0.66130(17) 0.01094(16) 0.20638(17) 0.0449(9) Uani 1 1 d .
H13E H 0.6457 -0.0088 0.1790 0.054 Uiso 1 1 calc R
H13F H 0.6295 0.0116 0.2503 0.054 Uiso 1 1 calc R
C133 C 0.44175(18) 0.38473(17) -0.05414(16) 0.0429(8) Uani 1 1 d .
H13G H 0.4867 0.3697 -0.0918 0.051 Uiso 1 1 calc R
H13H H 0.4455 0.4167 -0.0284 0.051 Uiso 1 1 calc R
C134 C 0.3705(2) 0.4213(2) -0.0729(2) 0.0682(13) Uani 1 1 d .
H13I H 0.3459 0.4724 -0.0623 0.082 Uiso 1 1 calc R
H13J H 0.3819 0.4160 -0.1187 0.082 Uiso 1 1 calc R
C135 C 0.3218(2) 0.3873(2) -0.0378(2) 0.0789(14) Uani 1 1 d .
H13K H 0.2930 0.3836 -0.0635 0.095 Uiso 1 1 calc R
H13L H 0.2857 0.4144 0.0010 0.095 Uiso 1 1 calc R
C136 C 0.3727(2) 0.3167(2) -0.02259(19) 0.0662(12) Uani 1 1 d .
H13M H 0.3474 0.3003 0.0178 0.079 Uiso 1 1 calc R
H13N H 0.3886 0.2822 -0.0560 0.079 Uiso 1 1 calc R
C137 C 0.24968(16) 0.71728(17) 0.25438(14) 0.0379(8) Uani 1 1 d .
H13O H 0.2555 0.7083 0.2970 0.045 Uiso 1 1 calc R
H13P H 0.2356 0.7682 0.2451 0.045 Uiso 1 1 calc R
C138 C 0.32251(16) 0.67252(16) 0.20609(14) 0.0397(9) Uani 1 1 d .
H13Q H 0.3322 0.6992 0.1669 0.048 Uiso 1 1 calc R
H13R H 0.3659 0.6558 0.2227 0.048 Uiso 1 1 calc R
C139 C 0.30792(19) 0.61235(17) 0.19524(16) 0.0493(10) Uani 1 1 d .
H13S H 0.3167 0.5761 0.2283 0.059 Uiso 1 1 calc R
H13T H 0.3400 0.5900 0.1536 0.059 Uiso 1 1 calc R
C140 C 0.22546(19) 0.64834(18) 0.19859(16) 0.0508(10) Uani 1 1 d .
H14A H 0.2185 0.6734 0.1591 0.061 Uiso 1 1 calc R
H14B H 0.2028 0.6140 0.2074 0.061 Uiso 1 1 calc R
C141 C -0.1036(2) 0.6806(2) 0.60060(15) 0.0566(11) Uani 1 1 d .
H14C H -0.1211 0.7218 0.6276 0.068 Uiso 1 1 calc R
H14D H -0.0504 0.6490 0.5980 0.068 Uiso 1 1 calc R
C142 C -0.1534(3) 0.6412(2) 0.62598(19) 0.0756(14) Uani 1 1 d .
H14E H -0.1234 0.5898 0.6177 0.091 Uiso 1 1 calc R
H14F H -0.1778 0.6491 0.6718 0.091 Uiso 1 1 calc R
C143 C -0.2100(3) 0.6704(3) 0.5924(2) 0.0818(15) Uani 1 1 d .
H14G H -0.2527 0.7145 0.6127 0.098 Uiso 1 1 calc R
H14H H -0.2296 0.6359 0.5900 0.098 Uiso 1 1 calc R
C144 C -0.16599(19) 0.6843(2) 0.52931(16) 0.0503(10) Uani 1 1 d .
H14I H -0.1406 0.6416 0.5022 0.060 Uiso 1 1 calc R
H14J H -0.1996 0.7236 0.5089 0.060 Uiso 1 1 calc R
C145 C 0.76703(16) 0.66186(17) 0.25062(15) 0.0393(8) Uani 1 1 d .
H14K H 0.7903 0.6401 0.2846 0.047 Uiso 1 1 calc R
H14L H 0.7558 0.7128 0.2487 0.047 Uiso 1 1 calc R
C146 C 0.81950(17) 0.62619(17) 0.18867(15) 0.0426(9) Uani 1 1 d .
H14M H 0.8593 0.5799 0.1950 0.051 Uiso 1 1 calc R
H14N H 0.8436 0.6562 0.1623 0.051 Uiso 1 1 calc R
C147 C 0.76860(18) 0.61678(17) 0.15908(14) 0.0414(9) Uani 1 1 d .
H14O H 0.7965 0.5749 0.1308 0.050 Uiso 1 1 calc R
H14P H 0.7455 0.6592 0.1351 0.050 Uiso 1 1 calc R
C148 C 0.70949(16) 0.60645(16) 0.21555(13) 0.0318(7) Uani 1 1 d .
H14Q H 0.6621 0.6196 0.2056 0.038 Uiso 1 1 calc R
H14R H 0.7277 0.5567 0.2296 0.038 Uiso 1 1 calc R
C149 C 0.37817(18) 0.69582(18) 0.60895(13) 0.0406(8) Uani 1 1 d .
H14S H 0.3552 0.7348 0.6399 0.049 Uiso 1 1 calc R
H14T H 0.4315 0.6673 0.6076 0.049 Uiso 1 1 calc R
C150 C 0.33512(17) 0.65016(17) 0.62598(14) 0.0386(8) Uani 1 1 d .
H15A H 0.3137 0.6479 0.6721 0.046 Uiso 1 1 calc R
H15B H 0.3678 0.6015 0.6089 0.046 Uiso 1 1 calc R
C151 C 0.27295(16) 0.68884(17) 0.59479(14) 0.0381(8) Uani 1 1 d .
H15C H 0.2544 0.6563 0.5857 0.046 Uiso 1 1 calc R
H15D H 0.2300 0.7287 0.6213 0.046 Uiso 1 1 calc R
C152 C 0.31351(17) 0.71487(19) 0.53516(15) 0.0446(9) Uani 1 1 d .
H15E H 0.3346 0.6802 0.5006 0.054 Uiso 1 1 calc R
H15F H 0.2782 0.7605 0.5227 0.054 Uiso 1 1 calc R

loop_
_atom_site_aniso_label
_atom_site_aniso_U_11
_atom_site_aniso_U_22
_atom_site_aniso_U_33
_atom_site_aniso_U_23
_atom_site_aniso_U_13
_atom_site_aniso_U_12
Si1 0.0169(3) 0.0201(4) 0.0221(4) -0.0003(3) -0.0040(3) -0.0092(3)
Si2 0.0187(4) 0.0203(4) 0.0279(4) 0.0009(3) -0.0030(3) -0.0098(3)
Si3 0.0227(4) 0.0242(4) 0.0276(4) 0.0020(3) -0.0078(3) -0.0141(3)
Si4 0.0171(3) 0.0187(4) 0.0249(4) 0.0017(3) -0.0049(3) -0.0084(3)
Si5 0.0205(4) 0.0213(4) 0.0361(4) 0.0050(3) -0.0083(3) -0.0114(3)
Si6 0.0217(4) 0.0239(4) 0.0352(4) 0.0037(3) -0.0075(3) -0.0133(3)
Si7 0.0210(4) 0.0217(4) 0.0255(4) 0.0010(3) -0.0058(3) -0.0090(3)
Si8 0.0258(4) 0.0438(5) 0.0278(4) -0.0042(4) -0.0082(3) -0.0175(4)
Si9 0.0283(4) 0.0319(5) 0.0334(5) 0.0038(4) -0.0171(4) -0.0100(4)
Si10 0.0235(4) 0.0209(4) 0.0265(4) 0.0012(3) 0.0002(3) -0.0076(3)
Si11 0.0293(4) 0.0387(5) 0.0228(4) -0.0023(3) -0.0059(3) -0.0201(4)
Si12 0.0241(4) 0.0362(5) 0.0358(5) 0.0107(4) -0.0135(4) -0.0075(4)
Li1 0.031(3) 0.031(3) 0.033(3) -0.002(2) -0.015(2) -0.006(2)
Li2 0.024(2) 0.029(3) 0.028(2) 0.004(2) -0.011(2) -0.010(2)
Li3 0.036(3) 0.028(3) 0.041(3) 0.004(2) -0.023(2) -0.008(2)
Li4 0.027(3) 0.032(3) 0.035(3) 0.007(2) -0.015(2) -0.014(2)
Li5 0.021(2) 0.035(3) 0.038(3) -0.003(2) -0.004(2) -0.013(2)
Li6 0.027(3) 0.037(3) 0.033(3) 0.006(2) -0.006(2) -0.011(2)
Li7 0.027(2) 0.031(3) 0.026(2) 0.000(2) -0.006(2) -0.015(2)
Li8 0.027(3) 0.034(3) 0.043(3) 0.006(2) 0.002(2) -0.014(2)
N1 0.0250(12) 0.0277(13) 0.0224(12) 0.0016(10) -0.0068(10) -0.0146(10)
N2 0.0193(11) 0.0274(13) 0.0246(12) -0.0030(10) -0.0009(9) -0.0089(10)
N3 0.0265(12) 0.0269(13) 0.0217(12) 0.0010(10) -0.0070(10) -0.0125(10)
N4 0.0172(11) 0.0230(13) 0.0316(13) -0.0028(10) -0.0026(10) -0.0085(9)
N5 0.0313(13) 0.0260(14) 0.0337(14) 0.0007(11) -0.0063(11) -0.0165(11)
N6 0.0196(11) 0.0290(14) 0.0287(13) -0.0020(10) -0.0045(10) -0.0050(10)
N7 0.0369(14) 0.0207(13) 0.0315(13) -0.0007(10) -0.0007(11) -0.0124(11)
N8 0.0273(13) 0.0297(15) 0.0332(14) 0.0015(11) 0.0002(11) -0.0046(11)
O1 0.0249(10) 0.0240(11) 0.0428(12) 0.0069(9) -0.0140(9) -0.0083(8)
O2 0.0399(12) 0.0386(13) 0.0459(13) 0.0186(10) -0.0273(10) -0.0245(10)
O3 0.0283(11) 0.0280(12) 0.0486(13) 0.0120(10) -0.0156(10) -0.0141(9)
O4 0.0466(13) 0.0400(13) 0.0487(13) 0.0195(10) -0.0308(11) -0.0301(11)
O5 0.0263(11) 0.0521(15) 0.0421(13) -0.0162(11) 0.0031(10) -0.0196(10)
O6 0.0399(12) 0.0538(14) 0.0293(11) 0.0099(10) -0.0105(10) -0.0330(11)
O7 0.0233(10) 0.0368(12) 0.0265(10) -0.0109(9) 0.0000(8) -0.0133(9)
O8 0.0306(11) 0.0454(13) 0.0223(10) 0.0067(9) -0.0063(9) -0.0210(10)
C1 0.0183(12) 0.0197(14) 0.0241(14) 0.0013(11) -0.0064(11) -0.0091(11)
C2 0.0191(12) 0.0197(14) 0.0178(12) -0.0003(10) -0.0068(10) -0.0090(10)
C3 0.0199(13) 0.0184(14) 0.0210(13) 0.0003(10) -0.0065(11) -0.0082(11)
C4 0.0178(12) 0.0204(14) 0.0244(14) 0.0008(11) -0.0048(11) -0.0103(11)
C5 0.0321(16) 0.0282(17) 0.0502(19) 0.0045(14) -0.0158(14) -0.0193(13)
C6 0.0263(15) 0.0223(16) 0.0392(17) 0.0001(13) -0.0025(13) -0.0120(12)
C7 0.0350(16) 0.0298(17) 0.0301(16) 0.0019(13) -0.0045(13) -0.0176(13)
C8 0.0323(17) 0.052(2) 0.0427(19) -0.0041(16) 0.0007(15) -0.0270(16)
C9 0.0391(18) 0.0325(19) 0.059(2) 0.0096(16) -0.0144(16) -0.0235(15)
C10 0.0311(16) 0.047(2) 0.0416(18) 0.0041(15) -0.0128(14) -0.0247(15)
C11 0.0210(13) 0.0186(14) 0.0199(13) 0.0000(10) -0.0047(11) -0.0094(11)
C12 0.0235(14) 0.0193(14) 0.0233(14) -0.0019(11) -0.0060(11) -0.0089(11)
C13 0.0219(14) 0.0260(16) 0.0294(15) -0.0066(12) -0.0029(12) -0.0100(12)
C14 0.0240(15) 0.0353(18) 0.0278(16) -0.0070(13) 0.0059(12) -0.0129(13)
C15 0.0365(17) 0.0375(19) 0.0232(15) -0.0012(13) -0.0043(13) -0.0183(14)
C16 0.0256(14) 0.0308(17) 0.0256(14) 0.0033(12) -0.0099(12) -0.0142(12)
C17 0.0234(13) 0.0223(15) 0.0214(13) -0.0023(11) -0.0042(11) -0.0127(11)
C18 0.0249(14) 0.0254(16) 0.0311(15) -0.0045(12) -0.0031(12) -0.0119(12)
C19 0.0300(16) 0.0264(17) 0.0435(19) -0.0092(14) 0.0015(14) -0.0116(13)
C20 0.0383(19) 0.041(2) 0.051(2) -0.0233(16) 0.0047(16) -0.0242(16)
C21 0.0383(18) 0.055(2) 0.0433(19) -0.0201(17) -0.0089(15) -0.0273(17)
C22 0.0314(16) 0.0335(18) 0.0352(17) -0.0101(14) -0.0084(13) -0.0131(13)
C23 0.0301(15) 0.0369(18) 0.0280(15) 0.0031(13) -0.0090(13) -0.0159(13)
C24 0.0351(17) 0.049(2) 0.0424(19) 0.0063(15) -0.0195(15) -0.0212(15)
C25 0.0361(17) 0.0374(18) 0.0270(15) 0.0052(13) -0.0069(13) -0.0205(14)
C26 0.0485(19) 0.0383(19) 0.0297(16) 0.0060(14) -0.0123(15) -0.0196(16)
C27 0.0257(15) 0.0324(18) 0.0350(17) -0.0090(13) 0.0043(13) -0.0144(13)
C28 0.046(2) 0.045(2) 0.043(2) -0.0122(16) -0.0002(16) -0.0225(17)
C29 0.0230(15) 0.0277(17) 0.0412(18) -0.0075(13) -0.0069(13) -0.0041(12)
C30 0.042(2) 0.045(2) 0.104(3) -0.001(2) -0.040(2) -0.0177(17)
C31 0.0201(13) 0.0170(14) 0.0286(14) 0.0034(11) -0.0103(11) -0.0082(11)
C32 0.0191(13) 0.0223(15) 0.0258(14) 0.0047(11) -0.0093(11) -0.0099(11)
C33 0.0214(13) 0.0170(14) 0.0237(13) -0.0029(11) -0.0081(11) -0.0095(11)
C34 0.0184(12) 0.0189(14) 0.0251(14) -0.0005(11) -0.0075(11) -0.0093(10)
C35 0.0275(16) 0.0199(16) 0.062(2) 0.0043(14) -0.0109(15) -0.0103(12)
C36 0.0281(15) 0.0323(18) 0.053(2) 0.0043(15) -0.0133(14) -0.0190(13)
C37 0.0359(17) 0.0393(19) 0.0375(17) 0.0137(14) -0.0129(14) -0.0234(14)
C38 0.0352(17) 0.042(2) 0.0342(17) -0.0022(14) 0.0018(14) -0.0251(15)
C39 0.0261(15) 0.042(2) 0.053(2) 0.0043(15) -0.0142(14) -0.0212(14)
C40 0.0371(18) 0.0315(19) 0.060(2) 0.0113(16) -0.0121(16) -0.0209(15)
C41 0.0241(14) 0.0183(14) 0.0228(14) -0.0005(11) -0.0037(11) -0.0107(11)
C42 0.0200(13) 0.0234(15) 0.0268(14) -0.0022(11) -0.0016(11) -0.0082(11)
C43 0.0234(15) 0.0296(17) 0.0434(18) -0.0030(14) -0.0053(13) -0.0107(13)
C44 0.0302(17) 0.040(2) 0.0335(17) -0.0011(14) 0.0038(14) -0.0133(14)
C45 0.0425(18) 0.040(2) 0.0236(15) -0.0022(13) -0.0043(14) -0.0173(15)
C46 0.0310(16) 0.0328(17) 0.0276(15) -0.0019(12) -0.0083(13) -0.0147(13)
C47 0.0234(14) 0.0238(15) 0.0284(15) -0.0011(12) -0.0045(12) -0.0145(12)
C48 0.0277(15) 0.0246(17) 0.0391(17) -0.0036(13) -0.0050(13) -0.0120(13)
C49 0.0339(18) 0.0238(18) 0.058(2) -0.0112(15) 0.0028(16) -0.0121(14)
C50 0.0400(19) 0.032(2) 0.063(2) -0.0225(17) 0.0027(17) -0.0205(16)
C51 0.0425(19) 0.054(2) 0.046(2) -0.0187(17) -0.0049(16) -0.0302(17)
C52 0.0305(16) 0.0374(19) 0.0359(17) -0.0111(14) -0.0068(13) -0.0171(14)
C53 0.0344(16) 0.0308(17) 0.0318(16) 0.0043(13) -0.0177(13) -0.0129(13)
C54 0.0452(19) 0.040(2) 0.0414(18) 0.0008(15) -0.0224(15) -0.0194(15)
C55 0.0435(18) 0.0369(19) 0.0247(15) 0.0058(13) -0.0040(14) -0.0187(15)
C56 0.068(3) 0.052(2) 0.0333(18) 0.0183(16) -0.0080(18) -0.0236(19)
C57 0.0301(16) 0.0279(17) 0.0350(17) -0.0057(13) -0.0067(13) -0.0093(13)
C58 0.045(2) 0.055(2) 0.044(2) -0.0165(18) 0.0109(17) -0.0141(18)
C59 0.0191(14) 0.0286(17) 0.052(2) -0.0050(14) -0.0086(13) -0.0067(12)
C60 0.0427(19) 0.0303(19) 0.060(2) 0.0026(16) -0.0299(17) -0.0078(15)
C61 0.0183(13) 0.0306(16) 0.0246(14) -0.0029(12) -0.0063(11) -0.0122(12)
C62 0.0181(13) 0.0231(15) 0.0222(13) 0.0000(11) -0.0077(11) -0.0069(11)
C63 0.0165(12) 0.0214(15) 0.0248(14) 0.0006(11) -0.0056(11) -0.0083(11)
C64 0.0181(13) 0.0220(15) 0.0261(14) 0.0002(11) -0.0069(11) -0.0085(11)
C65 0.0423(19) 0.057(2) 0.0295(17) -0.0028(15) -0.0171(14) -0.0167(16)
C66 0.0344(18) 0.082(3) 0.043(2) -0.0165(18) -0.0119(15) -0.0302(18)
C67 0.051(2) 0.048(2) 0.0420(19) -0.0065(16) -0.0171(16) -0.0275(17)
C68 0.0421(19) 0.051(2) 0.049(2) 0.0202(16) -0.0265(16) -0.0235(16)
C69 0.065(3) 0.065(3) 0.0350(19) -0.0123(18) -0.0237(18) 0.000(2)
C70 0.055(2) 0.057(2) 0.061(2) 0.0178(18) -0.0410(18) -0.0350(18)
C71 0.0276(15) 0.0236(16) 0.0293(15) 0.0001(12) -0.0149(12) -0.0056(12)
C72 0.0261(15) 0.0412(19) 0.0321(16) -0.0004(14) -0.0132(13) -0.0058(13)
C73 0.0357(18) 0.042(2) 0.047(2) -0.0081(16) -0.0244(16) 0.0048(15)
C74 0.062(2) 0.031(2) 0.061(2) 0.0070(17) -0.042(2) 0.0005(17)
C75 0.064(2) 0.039(2) 0.061(2) 0.0195(18) -0.032(2) -0.0216(18)
C76 0.0351(17) 0.0307(18) 0.051(2) 0.0111(15) -0.0186(15) -0.0119(14)
C77 0.0283(14) 0.0235(16) 0.0276(15) 0.0012(12) -0.0128(12) -0.0115(12)
C78 0.0291(15) 0.0291(17) 0.0398(17) -0.0042(13) -0.0124(13) -0.0107(13)
C79 0.0381(19) 0.033(2) 0.058(2) -0.0147(16) -0.0183(17) -0.0051(15)
C80 0.051(2) 0.0271(19) 0.095(3) -0.0090(19) -0.037(2) -0.0143(16)
C81 0.0367(18) 0.037(2) 0.081(3) 0.0000(18) -0.0276(18) -0.0179(16)
C82 0.0280(15) 0.0290(17) 0.0473(19) -0.0014(14) -0.0167(14) -0.0131(13)
C83 0.0385(18) 0.0327(18) 0.0456(19) 0.0012(14) -0.0060(15) -0.0226(15)
C84 0.0419(19) 0.040(2) 0.0439(19) 0.0057(15) -0.0030(16) -0.0240(16)
C85 0.0436(19) 0.0237(17) 0.0448(19) 0.0009(14) -0.0083(15) -0.0119(14)
C86 0.072(3) 0.028(2) 0.090(3) -0.006(2) -0.021(2) -0.0166(19)
C87 0.0369(18) 0.0349(19) 0.0285(16) -0.0062(13) -0.0009(14) -0.0079(14)
C88 0.074(3) 0.045(2) 0.0324(19) -0.0124(16) -0.0040(18) -0.0142(19)
C89 0.0216(14) 0.044(2) 0.0336(17) 0.0040(14) -0.0047(13) -0.0094(14)
C90 0.0325(18) 0.058(2) 0.062(2) 0.0077(19) -0.0232(17) -0.0063(17)
C91 0.0245(13) 0.0229(15) 0.0182(13) -0.0026(11) -0.0048(11) -0.0122(11)
C92 0.0172(12) 0.0215(15) 0.0213(13) 0.0002(11) -0.0041(10) -0.0083(11)
C93 0.0142(12) 0.0221(15) 0.0243(14) 0.0014(11) -0.0024(11) -0.0058(11)
C94 0.0187(13) 0.0242(16) 0.0287(15) 0.0028(12) -0.0038(11) -0.0063(11)
C95 0.057(2) 0.051(2) 0.0332(18) -0.0026(15) -0.0095(16) -0.0349(18)
C96 0.0302(16) 0.064(2) 0.0311(17) -0.0062(15) -0.0117(13) -0.0231(16)
C97 0.0374(17) 0.052(2) 0.0295(16) 0.0027(14) -0.0120(14) -0.0251(15)
C98 0.047(2) 0.061(2) 0.065(2) 0.0364(19) -0.0283(18) -0.0268(18)
C99 0.048(2) 0.070(3) 0.0331(18) 0.0045(17) -0.0218(16) -0.0070(18)
C100 0.0377(18) 0.045(2) 0.048(2) 0.0072(16) -0.0242(15) -0.0147(15)
C101 0.0221(13) 0.0220(15) 0.0218(13) 0.0008(11) -0.0087(11) -0.0109(11)
C102 0.0203(14) 0.0313(17) 0.0296(15) 0.0040(12) -0.0045(12) -0.0083(12)
C103 0.0252(15) 0.0310(17) 0.0355(17) 0.0054(13) -0.0120(13) -0.0050(13)
C104 0.0359(16) 0.0260(17) 0.0345(16) 0.0082(13) -0.0190(14) -0.0110(13)
C105 0.0351(16) 0.0308(17) 0.0357(17) 0.0114(13) -0.0162(13) -0.0201(13)
C106 0.0239(14) 0.0255(16) 0.0278(15) 0.0008(12) -0.0086(12) -0.0124(12)
C107 0.0237(13) 0.0266(16) 0.0193(13) 0.0035(11) -0.0091(11) -0.0125(12)
C108 0.0255(15) 0.0310(17) 0.0333(16) -0.0001(13) -0.0105(13) -0.0131(13)
C109 0.0375(18) 0.0291(18) 0.0449(19) -0.0010(14) -0.0150(15) -0.0112(14)
C110 0.0451(19) 0.0302(18) 0.051(2) 0.0060(15) -0.0237(16) -0.0223(15)
C111 0.0266(15) 0.043(2) 0.0423(18) 0.0118(15) -0.0144(14) -0.0208(14)
C112 0.0244(14) 0.0331(17) 0.0230(14) 0.0041(12) -0.0087(12) -0.0139(12)
C113 0.062(2) 0.0230(18) 0.046(2) -0.0010(15) 0.0066(18) -0.0135(16)
C114 0.118(4) 0.037(2) 0.072(3) -0.013(2) 0.021(3) -0.045(2)
C115 0.0421(18) 0.0358(19) 0.0326(17) -0.0011(13) -0.0063(14) -0.0251(15)
C116 0.0385(18) 0.043(2) 0.0311(17) -0.0004(14) 0.0000(14) -0.0227(15)
C117 0.047(2) 0.064(3) 0.041(2) -0.0094(18) -0.0139(17) 0.0041(19)
C118 0.070(3) 0.053(3) 0.085(3) -0.005(2) -0.011(3) 0.002(2)
C119 0.051(2) 0.0284(19) 0.044(2) -0.0146(15) 0.0070(17) -0.0105(16)
C120 0.089(3) 0.047(2) 0.0335(19) -0.0003(16) -0.010(2) -0.027(2)
C121 0.0436(19) 0.0288(18) 0.058(2) 0.0083(15) -0.0235(16) -0.0169(15)
C122 0.085(3) 0.048(3) 0.121(4) 0.028(3) -0.071(3) -0.021(2)
C123 0.032(2) 0.082(3) 0.125(4) 0.051(3) -0.017(2) 0.006(2)
C124 0.0289(17) 0.047(2) 0.070(3) 0.0036(18) -0.0122(17) -0.0161(16)
C125 0.093(3) 0.054(3) 0.122(4) 0.046(2) -0.079(3) -0.055(2)
C126 0.128(4) 0.061(3) 0.304(9) 0.085(4) -0.174(5) -0.055(3)
C127 0.043(2) 0.066(3) 0.088(3) 0.040(2) -0.041(2) -0.0279(19)
C128 0.057(2) 0.079(3) 0.085(3) 0.046(2) -0.048(2) -0.049(2)
C129 0.0265(16) 0.0364(19) 0.067(2) 0.0097(17) -0.0126(16) -0.0159(14)
C130 0.064(3) 0.064(3) 0.154(5) 0.051(3) -0.072(3) -0.039(2)
C131 0.080(3) 0.044(3) 0.296(8) 0.068(4) -0.126(4) -0.038(2)
C132 0.0419(19) 0.0299(18) 0.073(2) 0.0214(17) -0.0291(18) -0.0216(15)
C133 0.054(2) 0.040(2) 0.052(2) 0.0173(16) -0.0266(17) -0.0322(17)
C134 0.076(3) 0.050(3) 0.092(3) 0.027(2) -0.059(3) -0.022(2)
C135 0.050(2) 0.103(4) 0.095(4) 0.004(3) -0.039(2) -0.031(3)
C136 0.086(3) 0.101(3) 0.067(3) 0.039(2) -0.053(2) -0.077(3)
C137 0.0297(16) 0.046(2) 0.0382(18) -0.0025(15) -0.0066(14) -0.0181(15)
C138 0.0231(15) 0.045(2) 0.0371(18) 0.0014(15) -0.0035(13) -0.0069(14)
C139 0.051(2) 0.031(2) 0.0396(19) -0.0037(15) 0.0064(17) -0.0075(16)
C140 0.054(2) 0.054(2) 0.045(2) -0.0183(18) 0.0025(18) -0.0300(19)
C141 0.074(3) 0.092(3) 0.0277(18) 0.0157(18) -0.0242(18) -0.054(2)
C142 0.098(4) 0.101(4) 0.055(3) 0.038(2) -0.028(2) -0.073(3)
C143 0.082(3) 0.110(4) 0.071(3) 0.006(3) -0.003(3) -0.073(3)
C144 0.050(2) 0.066(3) 0.055(2) 0.0131(19) -0.0219(18) -0.0414(19)
C145 0.0264(16) 0.050(2) 0.0428(19) -0.0123(16) -0.0039(14) -0.0183(15)
C146 0.0297(17) 0.037(2) 0.047(2) 0.0007(15) 0.0074(15) -0.0150(14)
C147 0.046(2) 0.039(2) 0.0244(16) -0.0010(14) -0.0008(14) -0.0119(16)
C148 0.0302(16) 0.0352(18) 0.0292(16) -0.0075(13) -0.0079(13) -0.0118(13)
C149 0.0428(19) 0.061(2) 0.0247(16) 0.0064(15) -0.0093(14) -0.0306(17)
C150 0.0409(18) 0.055(2) 0.0286(16) 0.0057(15) -0.0080(14) -0.0311(16)
C151 0.0270(16) 0.055(2) 0.0349(17) -0.0038(15) -0.0045(14) -0.0219(15)
C152 0.0376(18) 0.064(2) 0.0403(19) 0.0121(17) -0.0172(15) -0.0278(17)

loop_
_atom_type_symbol
_atom_type_description
_atom_type_scat_dispersion_real
_atom_type_scat_dispersion_imag
_atom_type_scat_source
C C 0.0033 0.0016 'International Tables Vol C Tables 4.2.6.8 and 6.1.1.4'
H H 0.0000 0.0000 'International Tables Vol C Tables 4.2.6.8 and 6.1.1.4'
Li Li -0.0003 0.0001 'International Tables Vol C Tables 4.2.6.8 and 6.1.1.4'
N N 0.0061 0.0033 'International Tables Vol C Tables 4.2.6.8 and 6.1.1.4'
O O 0.0106 0.0060 'International Tables Vol C Tables 4.2.6.8 and 6.1.1.4'
Si Si 0.0817 0.0704 'International Tables Vol C Tables 4.2.6.8 and 6.1.1.4'

loop_
_geom_angle_atom_site_label_1
_geom_angle_atom_site_label_2
_geom_angle_atom_site_label_3
_geom_angle
N2 Si1 N1 105.95(11)
N2 Si1 C1 119.47(11)
N1 Si1 C1 107.09(11)
N2 Si1 C4 121.48(12)
N1 Si1 C4 107.51(11)
C1 Si1 C4 94.17(12)
N2 Si1 Li1 161.78(14)
N1 Si1 Li1 56.79(14)
C1 Si1 Li1 74.72(14)
C4 Si1 Li1 64.79(15)
N2 Si1 Li2 101.63(12)
N1 Si1 Li2 152.39(12)
C1 Si1 Li2 56.41(14)
C4 Si1 Li2 57.22(14)
Li1 Si1 Li2 95.89(15)
C1 Si2 C6 110.59(12)
C1 Si2 C5 117.39(12)
C6 Si2 C5 103.51(14)
C1 Si2 C7 114.66(13)
C6 Si2 C7 105.59(12)
C5 Si2 C7 103.88(14)
C4 Si3 C9 114.22(13)
C4 Si3 C10 116.05(13)
C9 Si3 C10 105.06(15)
C4 Si3 C8 110.95(14)
C9 Si3 C8 106.38(15)
C10 Si3 C8 103.17(14)
N4 Si4 N3 105.60(11)
N4 Si4 C31 125.61(11)
N3 Si4 C31 106.87(11)
N4 Si4 C34 114.14(12)
N3 Si4 C34 108.71(11)
C31 Si4 C34 94.91(12)
N4 Si4 Li3 146.33(14)
N3 Si4 Li3 56.51(14)
C31 Si4 Li3 88.02(14)
C34 Si4 Li3 57.58(15)
N4 Si4 Li4 101.54(13)
N3 Si4 Li4 152.82(12)
C31 Si4 Li4 56.29(14)
C34 Si4 Li4 57.40(14)
Li3 Si4 Li4 99.01(16)
C31 Si5 C35 109.73(13)
C31 Si5 C36 117.96(13)
C35 Si5 C36 104.21(14)
C31 Si5 C37 114.59(14)
C35 Si5 C37 107.08(13)
C36 Si5 C37 102.24(14)
C34 Si6 C38 111.88(13)
C34 Si6 C39 115.34(13)
C38 Si6 C39 103.76(14)
C34 Si6 C40 114.94(13)
C38 Si6 C40 104.84(14)
C39 Si6 C40 104.92(15)
N5 Si7 N6 105.35(11)
N5 Si7 C64 125.83(12)
N6 Si7 C64 107.10(12)
N5 Si7 C61 114.38(13)
N6 Si7 C61 108.78(11)
C64 Si7 C61 94.40(12)
N5 Si7 Li6 144.69(16)
N6 Si7 Li6 56.29(13)
C64 Si7 Li6 89.45(16)
C61 Si7 Li6 57.06(14)
N5 Si7 Li5 102.49(14)
N6 Si7 Li5 152.12(14)
C64 Si7 Li5 55.67(14)
C61 Si7 Li5 56.89(14)
Li6 Si7 Li5 98.90(15)
C61 Si8 C67 111.95(14)
C61 Si8 C65 114.65(14)
C67 Si8 C65 105.52(14)
C61 Si8 C66 116.29(13)
C67 Si8 C66 102.91(16)
C65 Si8 C66 104.27(15)
C64 Si9 C68 111.30(15)
C64 Si9 C69 114.33(14)
C68 Si9 C69 104.90(17)
C64 Si9 C70 117.28(14)
C68 Si9 C70 104.48(14)
C69 Si9 C70 103.32(18)
N7 Si10 N8 105.75(12)
N7 Si10 C94 125.73(13)
N8 Si10 C94 107.64(13)
N7 Si10 C91 114.17(13)
N8 Si10 C91 107.91(11)
C94 Si10 C91 94.44(12)
N7 Si10 Li8 147.04(17)
N8 Si10 Li8 55.83(13)
C94 Si10 Li8 87.18(17)
C91 Si10 Li8 58.08(14)
N7 Si10 Li7 101.51(13)
N8 Si10 Li7 152.64(14)
C94 Si10 Li7 55.90(14)
C91 Si10 Li7 57.39(13)
Li8 Si10 Li7 98.97(15)
C91 Si11 C95 111.74(14)
C91 Si11 C97 114.27(13)
C95 Si11 C97 105.36(14)
C91 Si11 C96 115.00(12)
C95 Si11 C96 103.82(15)
C97 Si11 C96 105.66(14)
C94 Si12 C99 113.74(13)
C94 Si12 C98 111.59(16)
C99 Si12 C98 104.49(17)
C94 Si12 C100 117.56(13)
C99 Si12 C100 103.91(16)
C98 Si12 C100 104.28(15)
O1 Li1 N1 120.1(3)
O1 Li1 C3 123.4(3)
N1 Li1 C3 113.3(2)
O1 Li1 C2 129.9(2)
N1 Li1 C2 107.1(2)
C3 Li1 C2 35.32(12)
O1 Li1 C4 137.6(3)
N1 Li1 C4 81.24(17)
C3 Li1 C4 37.47(12)
C2 Li1 C4 61.94(15)
O1 Li1 Si1 163.7(3)
N1 Li1 Si1 45.33(11)
C3 Li1 Si1 68.63(14)
C2 Li1 Si1 66.42(14)
C4 Li1 Si1 44.33(10)
O1 Li1 C1 152.1(3)
N1 Li1 C1 74.27(16)
C3 Li1 C1 59.22(14)
C2 Li1 C1 33.83(10)
C4 Li1 C1 64.03(14)
Si1 Li1 C1 41.47(9)
O2 Li2 C3 138.5(3)
O2 Li2 C2 138.7(3)
C3 Li2 C2 38.77(12)
O2 Li2 C1 142.0(3)
C3 Li2 C1 69.25(17)
C2 Li2 C1 40.29(13)
O2 Li2 C4 143.5(3)
C3 Li2 C4 39.93(12)
C2 Li2 C4 67.98(16)
C1 Li2 C4 74.17(17)
O2 Li2 Si1 151.2(2)
C3 Li2 Si1 67.82(15)
C2 Li2 Si1 67.22(15)
C1 Li2 Si1 43.56(11)
C4 Li2 Si1 43.55(11)
O3 Li3 N3 122.0(3)
O3 Li3 C34 151.7(3)
N3 Li3 C34 85.51(19)
O3 Li3 C33 123.6(3)
N3 Li3 C33 109.6(2)
C34 Li3 C33 38.90(12)
O3 Li3 Si4 162.9(3)
N3 Li3 Si4 44.05(11)
C34 Li3 Si4 44.96(11)
C33 Li3 Si4 66.31(14)
O3 Li3 C32 120.0(2)
N3 Li3 C32 93.6(2)
C34 Li3 C32 58.80(14)
C33 Li3 C32 30.98(11)
Si4 Li3 C32 60.07(12)
O4 Li4 C33 142.3(3)
O4 Li4 C32 143.5(3)
C33 Li4 C32 38.22(13)
O4 Li4 C31 142.1(3)
C33 Li4 C31 68.81(17)
C32 Li4 C31 39.91(13)
O4 Li4 C34 141.8(3)
C33 Li4 C34 39.82(12)
C32 Li4 C34 67.60(16)
C31 Li4 C34 74.49(18)
O4 Li4 Si4 147.4(2)
C33 Li4 Si4 66.91(15)
C32 Li4 Si4 66.06(15)
C31 Li4 Si4 43.36(11)
C34 Li4 Si4 43.55(11)
O5 Li5 C62 135.8(3)
O5 Li5 C63 138.5(3)
C62 Li5 C63 38.17(13)
O5 Li5 C64 144.0(3)
C62 Li5 C64 69.16(17)
C63 Li5 C64 40.06(13)
O5 Li5 C61 140.7(3)
C62 Li5 C61 40.02(13)
C63 Li5 C61 67.82(17)
C64 Li5 C61 75.21(17)
O5 Li5 Si7 153.9(3)
C62 Li5 Si7 67.17(14)
C63 Li5 Si7 66.04(14)
C64 Li5 Si7 43.50(11)
C61 Li5 Si7 44.04(11)
O6 Li6 N6 121.5(2)
O6 Li6 C61 151.3(3)
N6 Li6 C61 86.5(2)
O6 Li6 C62 123.2(3)
N6 Li6 C62 109.7(2)
C61 Li6 C62 39.19(13)
O6 Li6 Si7 162.8(3)
N6 Li6 Si7 44.10(11)
C61 Li6 Si7 45.43(12)
C62 Li6 Si7 66.76(14)
O6 Li6 C63 120.4(3)
N6 Li6 C63 92.55(19)
C61 Li6 C63 58.42(14)
C62 Li6 C63 30.67(10)
Si7 Li6 C63 59.67(12)
O7 Li7 C92 131.5(3)
O7 Li7 C93 135.0(3)
C92 Li7 C93 38.48(13)
O7 Li7 C94 145.4(3)
C92 Li7 C94 69.09(16)
C93 Li7 C94 40.06(12)
O7 Li7 C91 139.5(3)
C92 Li7 C91 39.76(13)
C93 Li7 C91 67.94(17)
C94 Li7 C91 74.93(17)
O7 Li7 Si10 157.7(3)
C92 Li7 Si10 67.34(14)
C93 Li7 Si10 66.52(14)
C94 Li7 Si10 43.53(11)
C91 Li7 Si10 44.09(10)
O8 Li8 N8 119.6(2)
O8 Li8 C91 153.0(3)
N8 Li8 C91 86.2(2)
O8 Li8 C92 125.0(3)
N8 Li8 C92 111.1(2)
C91 Li8 C92 38.85(12)
O8 Li8 Si10 161.1(3)
N8 Li8 Si10 44.52(11)
C91 Li8 Si10 45.66(11)
C92 Li8 Si10 67.06(14)
O8 Li8 C93 120.3(3)
N8 Li8 C93 95.5(2)
C91 Li8 C93 59.30(15)
C92 Li8 C93 31.48(11)
Si10 Li8 C93 60.81(13)
C25 N1 C23 114.3(2)
C25 N1 Si1 121.55(19)
C23 N1 Si1 114.87(18)
C25 N1 Li1 101.6(2)
C23 N1 Li1 121.1(2)
Si1 N1 Li1 77.88(15)
C29 N2 C27 113.8(2)
C29 N2 Si1 120.56(18)
C27 N2 Si1 125.57(19)
C53 N3 C55 113.1(2)
C53 N3 Si4 122.49(18)
C55 N3 Si4 119.80(19)
C53 N3 Li3 103.4(2)
C55 N3 Li3 109.5(2)
Si4 N3 Li3 79.44(16)
C59 N4 C57 114.2(2)
C59 N4 Si4 122.3(2)
C57 N4 Si4 122.59(19)
C83 N5 C85 114.2(2)
C83 N5 Si7 119.58(19)
C85 N5 Si7 123.8(2)
C89 N6 C87 113.2(2)
C89 N6 Si7 123.0(2)
C87 N6 Si7 119.4(2)
C89 N6 Li6 104.6(2)
C87 N6 Li6 107.5(2)
Si7 N6 Li6 79.61(15)
C115 N7 C113 113.6(2)
C115 N7 Si10 120.85(19)
C113 N7 Si10 124.1(2)
C119 N8 C117 113.6(2)
C119 N8 Si10 120.1(2)
C117 N8 Si10 121.9(2)
C119 N8 Li8 109.4(3)
C117 N8 Li8 102.4(3)
Si10 N8 Li8 79.65(15)
C124 O1 C121 109.3(2)
C124 O1 Li1 122.0(3)
C121 O1 Li1 128.7(2)
C125 O2 C128 108.3(2)
C125 O2 Li2 123.9(3)
C128 O2 Li2 126.9(2)
C132 O3 C129 109.2(2)
C132 O3 Li3 131.4(3)
C129 O3 Li3 119.3(2)
C136 O4 C133 108.9(2)
C136 O4 Li4 125.7(3)
C133 O4 Li4 122.5(3)
C137 O5 C140 108.9(2)
C137 O5 Li5 121.4(2)
C140 O5 Li5 129.4(3)
C144 O6 C141 109.0(2)
C144 O6 Li6 120.4(3)
C141 O6 Li6 130.6(3)
C148 O7 C145 108.9(2)
C148 O7 Li7 125.1(2)
C145 O7 Li7 125.2(2)
C152 O8 C149 109.0(2)
C152 O8 Li8 121.6(3)
C149 O8 Li8 128.3(3)
C2 C1 Si2 124.44(18)
C2 C1 Si1 105.28(18)
Si2 C1 Si1 130.28(15)
C2 C1 Li2 65.97(18)
Si2 C1 Li2 117.82(17)
Si1 C1 Li2 80.03(15)
C2 C1 Li1 61.33(16)
Si2 C1 Li1 139.40(18)
Si1 C1 Li1 63.81(13)
Li2 C1 Li1 101.3(2)
C3 C2 C1 116.1(2)
C3 C2 C11 122.1(2)
C1 C2 C11 121.7(2)
C3 C2 Li2 70.1(2)
C1 C2 Li2 73.74(19)
C11 C2 Li2 123.2(2)
C3 C2 Li1 67.5(2)
C1 C2 Li1 84.85(19)
C11 C2 Li1 119.3(2)
Li2 C2 Li1 116.3(2)
C2 C3 C4 115.2(2)
C2 C3 C17 122.9(2)
C4 C3 C17 121.9(2)
C2 C3 Li2 71.1(2)
C4 C3 Li2 75.38(18)
C17 C3 Li2 121.0(2)
C2 C3 Li1 77.1(2)
C4 C3 Li1 76.70(19)
C17 C3 Li1 116.5(2)
Li2 C3 Li1 122.4(2)
C3 C4 Si3 125.4(2)
C3 C4 Si1 106.15(19)
Si3 C4 Si1 128.10(14)
C3 C4 Li2 64.69(17)
Si3 C4 Li2 125.68(19)
Si1 C4 Li2 79.23(17)
C3 C4 Li1 65.83(18)
Si3 C4 Li1 122.47(18)
Si1 C4 Li1 70.88(16)
Li2 C4 Li1 110.2(2)
Si2 C5 H5A 109.5
Si2 C5 H5B 109.5
H5A C5 H5B 109.5
Si2 C5 H5C 109.5
H5A C5 H5C 109.5
H5B C5 H5C 109.5
Si2 C6 H6A 109.5
Si2 C6 H6B 109.5
H6A C6 H6B 109.5
Si2 C6 H6C 109.5
H6A C6 H6C 109.5
H6B C6 H6C 109.5
Si2 C7 H7A 109.5
Si2 C7 H7B 109.5
H7A C7 H7B 109.5
Si2 C7 H7C 109.5
H7A C7 H7C 109.5
H7B C7 H7C 109.5
Si3 C8 H8A 109.5
Si3 C8 H8B 109.5
H8A C8 H8B 109.5
Si3 C8 H8C 109.5
H8A C8 H8C 109.5
H8B C8 H8C 109.5
Si3 C9 H9A 109.5
Si3 C9 H9B 109.5
H9A C9 H9B 109.5
Si3 C9 H9C 109.5
H9A C9 H9C 109.5
H9B C9 H9C 109.5
Si3 C10 H10A 109.5
Si3 C10 H10B 109.5
H10A C10 H10B 109.5
Si3 C10 H10C 109.5
H10A C10 H10C 109.5
H10B C10 H10C 109.5
C12 C11 C16 117.9(2)
C12 C11 C2 120.5(2)
C16 C11 C2 121.6(2)
C13 C12 C11 121.3(3)
C13 C12 H12 119.4
C11 C12 H12 119.4
C14 C13 C12 120.7(3)
C14 C13 H13 119.6
C12 C13 H13 119.6
C13 C14 C15 118.7(3)
C13 C14 H14 120.7
C15 C14 H14 120.7
C14 C15 C16 121.0(3)
C14 C15 H15 119.5
C16 C15 H15 119.5
C15 C16 C11 120.4(3)
C15 C16 H16 119.8
C11 C16 H16 119.8
C22 C17 C18 116.9(3)
C22 C17 C3 121.2(2)
C18 C17 C3 121.9(3)
C19 C18 C17 121.4(3)
C19 C18 H18 119.3
C17 C18 H18 119.3
C20 C19 C18 120.4(3)
C20 C19 H19 119.8
C18 C19 H19 119.8
C19 C20 C21 120.1(3)
C19 C20 H20 119.9
C21 C20 H20 119.9
C22 C21 C20 118.7(3)
C22 C21 H21 120.6
C20 C21 H21 120.6
C21 C22 C17 122.4(3)
C21 C22 H22 118.8
C17 C22 H22 118.8
N1 C23 C24 113.2(2)
N1 C23 H23A 108.9
C24 C23 H23A 108.9
N1 C23 H23B 108.9
C24 C23 H23B 108.9
H23A C23 H23B 107.8
C23 C24 H24A 109.5
C23 C24 H24B 109.5
H24A C24 H24B 109.5
C23 C24 H24C 109.5
H24A C24 H24C 109.5
H24B C24 H24C 109.5
N1 C25 C26 115.5(3)
N1 C25 H25A 108.4
C26 C25 H25A 108.4
N1 C25 H25B 108.4
C26 C25 H25B 108.4
H25A C25 H25B 107.5
C25 C26 H26A 109.5
C25 C26 H26B 109.5
H26A C26 H26B 109.5
C25 C26 H26C 109.5
H26A C26 H26C 109.5
H26B C26 H26C 109.5
N2 C27 C28 115.3(2)
N2 C27 H27A 108.4
C28 C27 H27A 108.4
N2 C27 H27B 108.4
C28 C27 H27B 108.4
H27A C27 H27B 107.5
C27 C28 H28A 109.5
C27 C28 H28B 109.5
H28A C28 H28B 109.5
C27 C28 H28C 109.5
H28A C28 H28C 109.5
H28B C28 H28C 109.5
N2 C29 C30 115.3(3)
N2 C29 H29A 108.5
C30 C29 H29A 108.5
N2 C29 H29B 108.5
C30 C29 H29B 108.5
H29A C29 H29B 107.5
C29 C30 H30A 109.5
C29 C30 H30B 109.5
H30A C30 H30B 109.5
C29 C30 H30C 109.5
H30A C30 H30C 109.5
H30B C30 H30C 109.5
C32 C31 Si5 124.91(19)
C32 C31 Si4 104.40(18)
Si5 C31 Si4 130.65(15)
C32 C31 Li4 67.27(19)
Si5 C31 Li4 118.05(18)
Si4 C31 Li4 80.35(16)
C33 C32 C31 116.2(2)
C33 C32 C41 122.4(2)
C31 C32 C41 121.3(2)
C33 C32 Li4 69.7(2)
C31 C32 Li4 72.8(2)
C41 C32 Li4 123.7(2)
C33 C32 Li3 57.27(18)
C31 C32 Li3 89.97(18)
C41 C32 Li3 124.51(19)
Li4 C32 Li3 108.15(19)
C32 C33 C34 116.0(2)
C32 C33 C47 122.7(2)
C34 C33 C47 121.2(2)
C32 C33 Li4 72.1(2)
C34 C33 Li4 75.36(19)
C47 C33 Li4 119.7(2)
C32 C33 Li3 91.8(2)
C34 C33 Li3 67.96(18)
C47 C33 Li3 111.0(2)
Li4 C33 Li3 127.7(2)
C33 C34 Si6 124.4(2)
C33 C34 Si4 104.51(18)
Si6 C34 Si4 130.42(14)
C33 C34 Li3 73.14(19)
Si6 C34 Li3 107.37(19)
Si4 C34 Li3 77.46(17)
C33 C34 Li4 64.83(18)
Si6 C34 Li4 126.39(19)
Si4 C34 Li4 79.05(17)
Li3 C34 Li4 124.0(2)
Si5 C35 H35A 109.5
Si5 C35 H35B 109.5
H35A C35 H35B 109.5
Si5 C35 H35C 109.5
H35A C35 H35C 109.5
H35B C35 H35C 109.5
Si5 C36 H36A 109.5
Si5 C36 H36B 109.5
H36A C36 H36B 109.5
Si5 C36 H36C 109.5
H36A C36 H36C 109.5
H36B C36 H36C 109.5
Si5 C37 H37A 109.5
Si5 C37 H37B 109.5
H37A C37 H37B 109.5
Si5 C37 H37C 109.5
H37A C37 H37C 109.5
H37B C37 H37C 109.5
Si6 C38 H38A 109.5
Si6 C38 H38B 109.5
H38A C38 H38B 109.5
Si6 C38 H38C 109.5
H38A C38 H38C 109.5
H38B C38 H38C 109.5
Si6 C39 H39A 109.5
Si6 C39 H39B 109.5
H39A C39 H39B 109.5
Si6 C39 H39C 109.5
H39A C39 H39C 109.5
H39B C39 H39C 109.5
Si6 C40 H40A 109.5
Si6 C40 H40B 109.5
H40A C40 H40B 109.5
Si6 C40 H40C 109.5
H40A C40 H40C 109.5
H40B C40 H40C 109.5
C42 C41 C46 117.2(2)
C42 C41 C32 120.3(3)
C46 C41 C32 122.5(3)
C43 C42 C41 121.9(3)
C43 C42 H42 119.1
C41 C42 H42 119.1
C44 C43 C42 120.0(3)
C44 C43 H43 120.0
C42 C43 H43 120.0
C45 C44 C43 119.2(3)
C45 C44 H44 120.4
C43 C44 H44 120.4
C44 C45 C46 120.5(3)
C44 C45 H45 119.7
C46 C45 H45 119.7
C45 C46 C41 121.1(3)
C45 C46 H46 119.4
C41 C46 H46 119.4
C52 C47 C48 117.2(3)
C52 C47 C33 121.1(2)
C48 C47 C33 121.8(3)
C49 C48 C47 121.1(3)
C49 C48 H48 119.5
C47 C48 H48 119.5
C50 C49 C48 120.3(3)
C50 C49 H49 119.8
C48 C49 H49 119.8
C49 C50 C51 119.8(3)
C49 C50 H50 120.1
C51 C50 H50 120.1
C50 C51 C52 119.1(3)
C50 C51 H51 120.5
C52 C51 H51 120.5
C47 C52 C51 122.4(3)
C47 C52 H52 118.8
C51 C52 H52 118.8
N3 C53 C54 116.2(2)
N3 C53 H53A 108.2
C54 C53 H53A 108.2
N3 C53 H53B 108.2
C54 C53 H53B 108.2
H53A C53 H53B 107.4
C53 C54 H54A 109.5
C53 C54 H54B 109.5
H54A C54 H54B 109.5
C53 C54 H54C 109.5
H54A C54 H54C 109.5
H54B C54 H54C 109.5
N3 C55 C56 113.6(2)
N3 C55 H55A 108.8
C56 C55 H55A 108.8
N3 C55 H55B 108.8
C56 C55 H55B 108.8
H55A C55 H55B 107.7
C55 C56 H56A 109.5
C55 C56 H56B 109.5
H56A C56 H56B 109.5
C55 C56 H56C 109.5
H56A C56 H56C 109.5
H56B C56 H56C 109.5
N4 C57 C58 114.7(3)
N4 C57 H57A 108.6
C58 C57 H57A 108.6
N4 C57 H57B 108.6
C58 C57 H57B 108.6
H57A C57 H57B 107.6
C57 C58 H58A 109.5
C57 C58 H58B 109.5
H58A C58 H58B 109.5
C57 C58 H58C 109.5
H58A C58 H58C 109.5
H58B C58 H58C 109.5
N4 C59 C60 115.6(3)
N4 C59 H59A 108.4
C60 C59 H59A 108.4
N4 C59 H59B 108.4
C60 C59 H59B 108.4
H59A C59 H59B 107.4
C59 C60 H60A 109.5
C59 C60 H60B 109.5
H60A C60 H60B 109.5
C59 C60 H60C 109.5
H60A C60 H60C 109.5
H60B C60 H60C 109.5
C62 C61 Si8 125.58(19)
C62 C61 Si7 104.33(18)
Si8 C61 Si7 129.59(16)
C62 C61 Li6 73.2(2)
Si8 C61 Li6 108.14(19)
Si7 C61 Li6 77.51(16)
C62 C61 Li5 65.71(19)
Si8 C61 Li5 124.95(18)
Si7 C61 Li5 79.07(16)
Li6 C61 Li5 125.1(2)
C63 C62 C71 122.2(3)
C63 C62 C61 115.5(2)
C71 C62 C61 122.3(2)
C63 C62 Li5 71.6(2)
C71 C62 Li5 122.7(2)
C61 C62 Li5 74.3(2)
C63 C62 Li6 93.2(2)
C71 C62 Li6 108.5(2)
C61 C62 Li6 67.6(2)
Li5 C62 Li6 127.2(2)
C62 C63 C64 116.7(2)
C62 C63 C77 121.7(2)
C64 C63 C77 121.3(2)
C62 C63 Li5 70.3(2)
C64 C63 Li5 72.1(2)
C77 C63 Li5 122.8(2)
C62 C63 Li6 56.15(17)
C64 C63 Li6 90.80(18)
C77 C63 Li6 126.0(2)
Li5 C63 Li6 107.2(2)
C63 C64 Si9 124.7(2)
C63 C64 Si7 104.35(19)
Si9 C64 Si7 130.91(15)
C63 C64 Li5 67.86(19)
Si9 C64 Li5 116.95(18)
Si7 C64 Li5 80.83(18)
Si8 C65 H65A 109.5
Si8 C65 H65B 109.5
H65A C65 H65B 109.5
Si8 C65 H65C 109.5
H65A C65 H65C 109.5
H65B C65 H65C 109.5
Si8 C66 H66A 109.5
Si8 C66 H66B 109.5
H66A C66 H66B 109.5
Si8 C66 H66C 109.5
H66A C66 H66C 109.5
H66B C66 H66C 109.5
Si8 C67 H67A 109.5
Si8 C67 H67B 109.5
H67A C67 H67B 109.5
Si8 C67 H67C 109.5
H67A C67 H67C 109.5
H67B C67 H67C 109.5
Si9 C68 H68A 109.5
Si9 C68 H68B 109.5
H68A C68 H68B 109.5
Si9 C68 H68C 109.5
H68A C68 H68C 109.5
H68B C68 H68C 109.5
Si9 C69 H69A 109.5
Si9 C69 H69B 109.5
H69A C69 H69B 109.5
Si9 C69 H69C 109.5
H69A C69 H69C 109.5
H69B C69 H69C 109.5
Si9 C70 H70A 109.5
Si9 C70 H70B 109.5
H70A C70 H70B 109.5
Si9 C70 H70C 109.5
H70A C70 H70C 109.5
H70B C70 H70C 109.5
C76 C71 C72 117.5(3)
C76 C71 C62 121.7(3)
C72 C71 C62 120.8(3)
C73 C72 C71 121.1(3)
C73 C72 H72 119.5
C71 C72 H72 119.5
C74 C73 C72 120.5(3)
C74 C73 H73 119.7
C72 C73 H73 119.7
C75 C74 C73 119.5(3)
C75 C74 H74 120.3
C73 C74 H74 120.3
C74 C75 C76 120.3(3)
C74 C75 H75 119.8
C76 C75 H75 119.8
C71 C76 C75 121.1(3)
C71 C76 H76 119.5
C75 C76 H76 119.5
C82 C77 C78 117.5(3)
C82 C77 C63 121.5(2)
C78 C77 C63 121.0(3)
C79 C78 C77 120.7(3)
C79 C78 H78 119.6
C77 C78 H78 119.6
C80 C79 C78 120.6(3)
C80 C79 H79 119.7
C78 C79 H79 119.7
C79 C80 C81 119.7(3)
C79 C80 H80 120.1
C81 C80 H80 120.1
C80 C81 C82 119.6(3)
C80 C81 H81 120.2
C82 C81 H81 120.2
C81 C82 C77 121.8(3)
C81 C82 H82 119.1
C77 C82 H82 119.1
N5 C83 C84 114.7(3)
N5 C83 H83A 108.6
C84 C83 H83A 108.6
N5 C83 H83B 108.6
C84 C83 H83B 108.6
H83A C83 H83B 107.6
C83 C84 H84A 109.5
C83 C84 H84B 109.5
H84A C84 H84B 109.5
C83 C84 H84C 109.5
H84A C84 H84C 109.5
H84B C84 H84C 109.5
N5 C85 C86 113.8(3)
N5 C85 H85A 108.8
C86 C85 H85A 108.8
N5 C85 H85B 108.8
C86 C85 H85B 108.8
H85A C85 H85B 107.7
C85 C86 H86A 109.5
C85 C86 H86B 109.5
H86A C86 H86B 109.5
C85 C86 H86C 109.5
H86A C86 H86C 109.5
H86B C86 H86C 109.5
N6 C87 C88 113.8(3)
N6 C87 H87A 108.8
C88 C87 H87A 108.8
N6 C87 H87B 108.8
C88 C87 H87B 108.8
H87A C87 H87B 107.7
C87 C88 H88A 109.5
C87 C88 H88B 109.5
H88A C88 H88B 109.5
C87 C88 H88C 109.5
H88A C88 H88C 109.5
H88B C88 H88C 109.5
N6 C89 C90 116.4(3)
N6 C89 H89A 108.2
C90 C89 H89A 108.2
N6 C89 H89B 108.2
C90 C89 H89B 108.2
H89A C89 H89B 107.3
C89 C90 H90A 109.5
C89 C90 H90B 109.5
H90A C90 H90B 109.5
C89 C90 H90C 109.5
H90A C90 H90C 109.5
H90B C90 H90C 109.5
C92 C91 Si11 124.85(19)
C92 C91 Si10 104.44(18)
Si11 C91 Si10 130.69(16)
C92 C91 Li8 72.8(2)
Si11 C91 Li8 114.5(2)
Si10 C91 Li8 76.26(16)
C92 C91 Li7 65.09(18)
Si11 C91 Li7 121.06(17)
Si10 C91 Li7 78.51(15)
Li8 C91 Li7 122.6(2)
C93 C92 C91 116.1(2)
C93 C92 C101 123.5(3)
C91 C92 C101 120.4(2)
C93 C92 Li7 71.6(2)
C91 C92 Li7 75.2(2)
C101 C92 Li7 121.9(2)
C93 C92 Li8 90.7(2)
C91 C92 Li8 68.4(2)
C101 C92 Li8 110.1(2)
Li7 C92 Li8 126.5(2)
C92 C93 C94 115.9(3)
C92 C93 C107 121.6(2)
C94 C93 C107 122.3(2)
C92 C93 Li7 69.9(2)
C94 C93 Li7 72.31(19)
C107 C93 Li7 123.7(2)
C92 C93 Li8 57.80(18)
C94 C93 Li8 89.16(19)
C107 C93 Li8 124.5(2)
Li7 C93 Li8 108.2(2)
C93 C94 Si12 125.1(2)
C93 C94 Si10 105.07(19)
Si12 C94 Si10 129.86(16)
C93 C94 Li7 67.64(18)
Si12 C94 Li7 117.15(17)
Si10 C94 Li7 80.58(17)
Si11 C95 H95A 109.5
Si11 C95 H95B 109.5
H95A C95 H95B 109.5
Si11 C95 H95C 109.5
H95A C95 H95C 109.5
H95B C95 H95C 109.5
Si11 C96 H96A 109.5
Si11 C96 H96B 109.5
H96A C96 H96B 109.5
Si11 C96 H96C 109.5
H96A C96 H96C 109.5
H96B C96 H96C 109.5
Si11 C97 H97A 109.5
Si11 C97 H97B 109.5
H97A C97 H97B 109.5
Si11 C97 H97C 109.5
H97A C97 H97C 109.5
H97B C97 H97C 109.5
Si12 C98 H98A 109.5
Si12 C98 H98B 109.5
H98A C98 H98B 109.5
Si12 C98 H98C 109.5
H98A C98 H98C 109.5
H98B C98 H98C 109.5
Si12 C99 H99A 109.5
Si12 C99 H99B 109.5
H99A C99 H99B 109.5
Si12 C99 H99C 109.5
H99A C99 H99C 109.5
H99B C99 H99C 109.5
Si12 C100 H10D 109.5
Si12 C100 H10E 109.5
H10D C100 H10E 109.5
Si12 C100 H10F 109.5
H10D C100 H10F 109.5
H10E C100 H10F 109.5
C106 C101 C102 117.0(2)
C106 C101 C92 122.2(2)
C102 C101 C92 120.8(2)
C103 C102 C101 121.2(3)
C103 C102 H102 119.4
C101 C102 H102 119.4
C104 C103 C102 120.6(3)
C104 C103 H103 119.7
C102 C103 H103 119.7
C103 C104 C105 119.4(3)
C103 C104 H104 120.3
C105 C104 H104 120.3
C104 C105 C106 119.7(3)
C104 C105 H105 120.1
C106 C105 H105 120.1
C105 C106 C101 121.9(2)
C105 C106 H106 119.0
C101 C106 H106 119.0
C112 C107 C108 117.0(3)
C112 C107 C93 120.9(2)
C108 C107 C93 122.1(2)
C109 C108 C107 121.0(3)
C109 C108 H108 119.5
C107 C108 H108 119.5
C110 C109 C108 120.8(3)
C110 C109 H109 119.6
C108 C109 H109 119.6
C111 C110 C109 119.2(3)
C111 C110 H110 120.4
C109 C110 H110 120.4
C110 C111 C112 120.4(3)
C110 C111 H111 119.8
C112 C111 H111 119.8
C111 C112 C107 121.5(3)
C111 C112 H112 119.2
C107 C112 H112 119.2
N7 C113 C114 114.2(3)
N7 C113 H11A 108.7
C114 C113 H11A 108.7
N7 C113 H11B 108.7
C114 C113 H11B 108.7
H11A C113 H11B 107.6
C113 C114 H11C 109.5
C113 C114 H11D 109.5
H11C C114 H11D 109.5
C113 C114 H11E 109.5
H11C C114 H11E 109.5
H11D C114 H11E 109.5
N7 C115 C116 114.7(3)
N7 C115 H11F 108.6
C116 C115 H11F 108.6
N7 C115 H11G 108.6
C116 C115 H11G 108.6
H11F C115 H11G 107.6
C115 C116 H11H 109.5
C115 C116 H11I 109.5
H11H C116 H11I 109.5
C115 C116 H11J 109.5
H11H C116 H11J 109.5
H11I C116 H11J 109.5
C118 C117 N8 117.6(4)
C118 C117 H11K 107.9
N8 C117 H11K 107.9
C118 C117 H11L 107.9
N8 C117 H11L 107.9
H11K C117 H11L 107.2
C117 C118 H11M 109.5
C117 C118 H11N 109.5
H11M C118 H11N 109.5
C117 C118 H11O 109.5
H11M C118 H11O 109.5
H11N C118 H11O 109.5
N8 C119 C120 115.1(3)
N8 C119 H11P 108.5
C120 C119 H11P 108.5
N8 C119 H11Q 108.5
C120 C119 H11Q 108.5
H11P C119 H11Q 107.5
C119 C120 H12A 109.5
C119 C120 H12B 109.5
H12A C120 H12B 109.5
C119 C120 H12C 109.5
H12A C120 H12C 109.5
H12B C120 H12C 109.5
O1 C121 C122 105.0(3)
O1 C121 H12D 110.7
C122 C121 H12D 110.7
O1 C121 H12E 110.7
C122 C121 H12E 110.7
H12D C121 H12E 108.8
C123 C122 C121 102.0(3)
C123 C122 H12F 111.4
C121 C122 H12F 111.4
C123 C122 H12G 111.4
C121 C122 H12G 111.4
H12F C122 H12G 109.2
C122 C123 C124 103.5(3)
C122 C123 H12H 111.1
C124 C123 H12H 111.1
C122 C123 H12I 111.1
C124 C123 H12I 111.1
H12H C123 H12I 109.0
O1 C124 C123 104.5(3)
O1 C124 H12J 110.8
C123 C124 H12J 110.8
O1 C124 H12K 110.8
C123 C124 H12K 110.8
H12J C124 H12K 108.9
O2 C125 C126 105.5(3)
O2 C125 H12L 110.6
C126 C125 H12L 110.6
O2 C125 H12M 110.6
C126 C125 H12M 110.6
H12L C125 H12M 108.8
C127 C126 C125 108.9(3)
C127 C126 H12N 109.9
C125 C126 H12N 109.9
C127 C126 H12O 109.9
C125 C126 H12O 109.9
H12N C126 H12O 108.3
C126 C127 C128 106.9(3)
C126 C127 H12P 110.3
C128 C127 H12P 110.3
C126 C127 H12Q 110.3
C128 C127 H12Q 110.3
H12P C127 H12Q 108.6
O2 C128 C127 107.5(3)
O2 C128 H12R 110.2
C127 C128 H12R 110.2
O2 C128 H12S 110.2
C127 C128 H12S 110.2
H12R C128 H12S 108.5
O3 C129 C130 106.3(3)
O3 C129 H12T 110.5
C130 C129 H12T 110.5
O3 C129 H12U 110.5
C130 C129 H12U 110.5
H12T C129 H12U 108.7
C131 C130 C129 104.0(3)
C131 C130 H13A 111.0
C129 C130 H13A 111.0
C131 C130 H13B 111.0
C129 C130 H13B 111.0
H13A C130 H13B 109.0
C130 C131 C132 106.6(3)
C130 C131 H13C 110.4
C132 C131 H13C 110.4
C130 C131 H13D 110.4
C132 C131 H13D 110.4
H13C C131 H13D 108.6
O3 C132 C131 105.1(3)
O3 C132 H13E 110.7
C131 C132 H13E 110.7
O3 C132 H13F 110.7
C131 C132 H13F 110.7
H13E C132 H13F 108.8
O4 C133 C134 105.6(3)
O4 C133 H13G 110.6
C134 C133 H13G 110.6
O4 C133 H13H 110.6
C134 C133 H13H 110.6
H13G C133 H13H 108.7
C135 C134 C133 106.1(3)
C135 C134 H13I 110.5
C133 C134 H13I 110.5
C135 C134 H13J 110.5
C133 C134 H13J 110.5
H13I C134 H13J 108.7
C134 C135 C136 105.3(3)
C134 C135 H13K 110.7
C136 C135 H13K 110.7
C134 C135 H13L 110.7
C136 C135 H13L 110.7
H13K C135 H13L 108.8
O4 C136 C135 105.9(3)
O4 C136 H13M 110.6
C135 C136 H13M 110.6
O4 C136 H13N 110.6
C135 C136 H13N 110.6
H13M C136 H13N 108.7
O5 C137 C138 106.8(3)
O5 C137 H13O 110.4
C138 C137 H13O 110.4
O5 C137 H13P 110.4
C138 C137 H13P 110.4
H13O C137 H13P 108.6
C139 C138 C137 102.7(3)
C139 C138 H13Q 111.2
C137 C138 H13Q 111.2
C139 C138 H13R 111.2
C137 C138 H13R 111.2
H13Q C138 H13R 109.1
C138 C139 C140 102.3(3)
C138 C139 H13S 111.3
C140 C139 H13S 111.3
C138 C139 H13T 111.3
C140 C139 H13T 111.3
H13S C139 H13T 109.2
O5 C140 C139 102.2(3)
O5 C140 H14A 111.3
C139 C140 H14A 111.3
O5 C140 H14B 111.3
C139 C140 H14B 111.3
H14A C140 H14B 109.2
O6 C141 C142 104.2(3)
O6 C141 H14C 110.9
C142 C141 H14C 110.9
O6 C141 H14D 110.9
C142 C141 H14D 110.9
H14C C141 H14D 108.9
C143 C142 C141 105.3(3)
C143 C142 H14E 110.7
C141 C142 H14E 110.7
C143 C142 H14F 110.7
C141 C142 H14F 110.7
H14E C142 H14F 108.8
C142 C143 C144 102.0(3)
C142 C143 H14G 111.4
C144 C143 H14G 111.4
C142 C143 H14H 111.4
C144 C143 H14H 111.4
H14G C143 H14H 109.2
O6 C144 C143 106.8(3)
O6 C144 H14I 110.4
C143 C144 H14I 110.4
O6 C144 H14J 110.4
C143 C144 H14J 110.4
H14I C144 H14J 108.6
O7 C145 C146 107.0(3)
O7 C145 H14K 110.3
C146 C145 H14K 110.3
O7 C145 H14L 110.3
C146 C145 H14L 110.3
H14K C145 H14L 108.6
C145 C146 C147 103.8(2)
C145 C146 H14M 111.0
C147 C146 H14M 111.0
C145 C146 H14N 111.0
C147 C146 H14N 111.0
H14M C146 H14N 109.0
C146 C147 C148 102.8(2)
C146 C147 H14O 111.2
C148 C147 H14O 111.2
C146 C147 H14P 111.2
C148 C147 H14P 111.2
H14O C147 H14P 109.1
O7 C148 C147 104.2(3)
O7 C148 H14Q 110.9
C147 C148 H14Q 110.9
O7 C148 H14R 110.9
C147 C148 H14R 110.9
H14Q C148 H14R 108.9
O8 C149 C150 105.2(3)
O8 C149 H14S 110.7
C150 C149 H14S 110.7
O8 C149 H14T 110.7
C150 C149 H14T 110.7
H14S C149 H14T 108.8
C149 C150 C151 102.5(3)
C149 C150 H15A 111.3
C151 C150 H15A 111.3
C149 C150 H15B 111.3
C151 C150 H15B 111.3
H15A C150 H15B 109.2
C152 C151 C150 101.8(2)
C152 C151 H15C 111.4
C150 C151 H15C 111.4
C152 C151 H15D 111.4
C150 C151 H15D 111.4
H15C C151 H15D 109.3
O8 C152 C151 107.6(3)
O8 C152 H15E 110.2
C151 C152 H15E 110.2
O8 C152 H15F 110.2
C151 C152 H15F 110.2
H15E C152 H15F 108.5

loop_
_geom_bond_atom_site_label_1
_geom_bond_atom_site_label_2
_geom_bond_distance
Si1 N2 1.741(2)
Si1 N1 1.812(2)
Si1 C1 1.839(3)
Si1 C4 1.843(3)
Si1 Li1 2.492(5)
Si1 Li2 2.628(5)
Si2 C1 1.829(3)
Si2 C6 1.888(3)
Si2 C5 1.892(3)
Si2 C7 1.892(3)
Si3 C4 1.831(3)
Si3 C9 1.875(3)
Si3 C10 1.884(3)
Si3 C8 1.892(3)
Si4 N4 1.736(2)
Si4 N3 1.803(2)
Si4 C31 1.832(3)
Si4 C34 1.846(3)
Si4 Li3 2.550(5)
Si4 Li4 2.630(5)
Si5 C31 1.818(3)
Si5 C35 1.889(3)
Si5 C36 1.893(3)
Si5 C37 1.896(3)
Si6 C34 1.840(3)
Si6 C38 1.886(3)
Si6 C39 1.886(3)
Si6 C40 1.887(3)
Si7 N5 1.733(2)
Si7 N6 1.803(2)
Si7 C64 1.831(3)
Si7 C61 1.860(3)
Si7 Li6 2.548(5)
Si7 Li5 2.627(5)
Si8 C61 1.834(3)
Si8 C67 1.881(3)
Si8 C65 1.886(3)
Si8 C66 1.890(3)
Si9 C64 1.824(3)
Si9 C68 1.874(3)
Si9 C69 1.887(3)
Si9 C70 1.891(3)
Si10 N7 1.733(3)
Si10 N8 1.804(2)
Si10 C94 1.832(3)
Si10 C91 1.864(3)
Si10 Li8 2.531(5)
Si10 Li7 2.625(5)
Si11 C91 1.826(3)
Si11 C95 1.877(3)
Si11 C97 1.880(3)
Si11 C96 1.887(3)
Si12 C94 1.828(3)
Si12 C99 1.883(3)
Si12 C98 1.882(3)
Si12 C100 1.888(3)
Li1 O1 1.885(5)
Li1 N1 2.132(5)
Li1 C3 2.237(6)
Li1 C2 2.360(5)
Li1 C4 2.386(6)
Li1 C1 2.679(6)
Li2 O2 1.895(5)
Li2 C3 2.101(5)
Li2 C2 2.115(5)
Li2 C1 2.223(6)
Li2 C4 2.249(5)
Li3 O3 1.874(5)
Li3 N3 2.163(6)
Li3 C34 2.205(5)
Li3 C33 2.277(6)
Li3 C32 2.705(6)
Li4 O4 1.886(5)
Li4 C33 2.111(5)
Li4 C32 2.143(5)
Li4 C31 2.219(6)
Li4 C34 2.257(5)
Li5 O5 1.914(5)
Li5 C62 2.122(6)
Li5 C63 2.139(6)
Li5 C64 2.197(5)
Li5 C61 2.241(6)
Li6 O6 1.882(5)
Li6 N6 2.155(5)
Li6 C61 2.190(6)
Li6 C62 2.268(5)
Li6 C63 2.727(6)
Li7 O7 1.892(5)
Li7 C92 2.117(5)
Li7 C93 2.139(5)
Li7 C94 2.203(5)
Li7 C91 2.256(5)
Li8 O8 1.908(5)
Li8 N8 2.129(6)
Li8 C91 2.212(5)
Li8 C92 2.273(5)
Li8 C93 2.686(6)
N1 C25 1.481(3)
N1 C23 1.482(4)
N2 C29 1.454(3)
N2 C27 1.463(3)
N3 C53 1.465(4)
N3 C55 1.475(3)
N4 C59 1.456(3)
N4 C57 1.460(3)
N5 C83 1.468(4)
N5 C85 1.470(3)
N6 C89 1.463(4)
N6 C87 1.473(4)
N7 C115 1.465(3)
N7 C113 1.465(4)
N8 C119 1.461(4)
N8 C117 1.495(4)
O1 C124 1.439(3)
O1 C121 1.445(3)
O2 C125 1.425(4)
O2 C128 1.432(4)
O3 C132 1.442(3)
O3 C129 1.445(3)
O4 C136 1.428(4)
O4 C133 1.442(3)
O5 C137 1.428(4)
O5 C140 1.455(4)
O6 C144 1.435(4)
O6 C141 1.448(4)
O7 C148 1.432(3)
O7 C145 1.452(3)
O8 C152 1.437(4)
O8 C149 1.453(3)
C1 C2 1.497(3)
C2 C3 1.399(4)
C2 C11 1.498(3)
C3 C4 1.492(3)
C3 C17 1.497(4)
C5 H5A 0.9800
C5 H5B 0.9800
C5 H5C 0.9800
C6 H6A 0.9800
C6 H6B 0.9800
C6 H6C 0.9800
C7 H7A 0.9800
C7 H7B 0.9800
C7 H7C 0.9800
C8 H8A 0.9800
C8 H8B 0.9800
C8 H8C 0.9800
C9 H9A 0.9800
C9 H9B 0.9800
C9 H9C 0.9800
C10 H10A 0.9800
C10 H10B 0.9800
C10 H10C 0.9800
C11 C12 1.395(4)
C11 C16 1.398(4)
C12 C13 1.389(3)
C12 H12 0.9500
C13 C14 1.379(4)
C13 H13 0.9500
C14 C15 1.391(4)
C14 H14 0.9500
C15 C16 1.393(4)
C15 H15 0.9500
C16 H16 0.9500
C17 C22 1.390(4)
C17 C18 1.392(3)
C18 C19 1.381(4)
C18 H18 0.9500
C19 C20 1.368(4)
C19 H19 0.9500
C20 C21 1.391(4)
C20 H20 0.9500
C21 C22 1.385(4)
C21 H21 0.9500
C22 H22 0.9500
C23 C24 1.524(4)
C23 H23A 0.9900
C23 H23B 0.9900
C24 H24A 0.9800
C24 H24B 0.9800
C24 H24C 0.9800
C25 C26 1.525(4)
C25 H25A 0.9900
C25 H25B 0.9900
C26 H26A 0.9800
C26 H26B 0.9800
C26 H26C 0.9800
C27 C28 1.519(4)
C27 H27A 0.9900
C27 H27B 0.9900
C28 H28A 0.9800
C28 H28B 0.9800
C28 H28C 0.9800
C29 C30 1.517(4)
C29 H29A 0.9900
C29 H29B 0.9900
C30 H30A 0.9800
C30 H30B 0.9800
C30 H30C 0.9800
C31 C32 1.491(4)
C32 C33 1.393(4)
C32 C41 1.495(3)
C33 C34 1.494(3)
C33 C47 1.507(4)
C35 H35A 0.9800
C35 H35B 0.9800
C35 H35C 0.9800
C36 H36A 0.9800
C36 H36B 0.9800
C36 H36C 0.9800
C37 H37A 0.9800
C37 H37B 0.9800
C37 H37C 0.9800
C38 H38A 0.9800
C38 H38B 0.9800
C38 H38C 0.9800
C39 H39A 0.9800
C39 H39B 0.9800
C39 H39C 0.9800
C40 H40A 0.9800
C40 H40B 0.9800
C40 H40C 0.9800
C41 C42 1.392(4)
C41 C46 1.397(4)
C42 C43 1.384(4)
C42 H42 0.9500
C43 C44 1.383(4)
C43 H43 0.9500
C44 C45 1.382(4)
C44 H44 0.9500
C45 C46 1.387(4)
C45 H45 0.9500
C46 H46 0.9500
C47 C52 1.382(4)
C47 C48 1.403(4)
C48 C49 1.390(4)
C48 H48 0.9500
C49 C50 1.379(5)
C49 H49 0.9500
C50 C51 1.389(4)
C50 H50 0.9500
C51 C52 1.395(4)
C51 H51 0.9500
C52 H52 0.9500
C53 C54 1.532(4)
C53 H53A 0.9900
C53 H53B 0.9900
C54 H54A 0.9800
C54 H54B 0.9800
C54 H54C 0.9800
C55 C56 1.520(4)
C55 H55A 0.9900
C55 H55B 0.9900
C56 H56A 0.9800
C56 H56B 0.9800
C56 H56C 0.9800
C57 C58 1.520(4)
C57 H57A 0.9900
C57 H57B 0.9900
C58 H58A 0.9800
C58 H58B 0.9800
C58 H58C 0.9800
C59 C60 1.534(4)
C59 H59A 0.9900
C59 H59B 0.9900
C60 H60A 0.9800
C60 H60B 0.9800
C60 H60C 0.9800
C61 C62 1.497(4)
C62 C63 1.393(4)
C62 C71 1.497(3)
C63 C64 1.486(3)
C63 C77 1.492(4)
C65 H65A 0.9800
C65 H65B 0.9800
C65 H65C 0.9800
C66 H66A 0.9800
C66 H66B 0.9800
C66 H66C 0.9800
C67 H67A 0.9800
C67 H67B 0.9800
C67 H67C 0.9800
C68 H68A 0.9800
C68 H68B 0.9800
C68 H68C 0.9800
C69 H69A 0.9800
C69 H69B 0.9800
C69 H69C 0.9800
C70 H70A 0.9800
C70 H70B 0.9800
C70 H70C 0.9800
C71 C76 1.388(4)
C71 C72 1.397(4)
C72 C73 1.382(4)
C72 H72 0.9500
C73 C74 1.376(5)
C73 H73 0.9500
C74 C75 1.371(5)
C74 H74 0.9500
C75 C76 1.394(4)
C75 H75 0.9500
C76 H76 0.9500
C77 C82 1.392(4)
C77 C78 1.402(4)
C78 C79 1.387(4)
C78 H78 0.9500
C79 C80 1.381(5)
C79 H79 0.9500
C80 C81 1.383(4)
C80 H80 0.9500
C81 C82 1.390(4)
C81 H81 0.9500
C82 H82 0.9500
C83 C84 1.531(4)
C83 H83A 0.9900
C83 H83B 0.9900
C84 H84A 0.9800
C84 H84B 0.9800
C84 H84C 0.9800
C85 C86 1.535(4)
C85 H85A 0.9900
C85 H85B 0.9900
C86 H86A 0.9800
C86 H86B 0.9800
C86 H86C 0.9800
C87 C88 1.532(4)
C87 H87A 0.9900
C87 H87B 0.9900
C88 H88A 0.9800
C88 H88B 0.9800
C88 H88C 0.9800
C89 C90 1.533(4)
C89 H89A 0.9900
C89 H89B 0.9900
C90 H90A 0.9800
C90 H90B 0.9800
C90 H90C 0.9800
C91 C92 1.493(4)
C92 C93 1.402(4)
C92 C101 1.501(3)
C93 C94 1.488(3)
C93 C107 1.491(4)
C95 H95A 0.9800
C95 H95B 0.9800
C95 H95C 0.9800
C96 H96A 0.9800
C96 H96B 0.9800
C96 H96C 0.9800
C97 H97A 0.9800
C97 H97B 0.9800
C97 H97C 0.9800
C98 H98A 0.9800
C98 H98B 0.9800
C98 H98C 0.9800
C99 H99A 0.9800
C99 H99B 0.9800
C99 H99C 0.9800
C100 H10D 0.9800
C100 H10E 0.9800
C100 H10F 0.9800
C101 C106 1.390(4)
C101 C102 1.391(3)
C102 C103 1.386(4)
C102 H102 0.9500
C103 C104 1.375(4)
C103 H103 0.9500
C104 C105 1.378(4)
C104 H104 0.9500
C105 C106 1.386(3)
C105 H105 0.9500
C106 H106 0.9500
C107 C112 1.398(4)
C107 C108 1.399(4)
C108 C109 1.393(4)
C108 H108 0.9500
C109 C110 1.380(4)
C109 H109 0.9500
C110 C111 1.375(4)
C110 H110 0.9500
C111 C112 1.392(4)
C111 H111 0.9500
C112 H112 0.9500
C113 C114 1.521(5)
C113 H11A 0.9900
C113 H11B 0.9900
C114 H11C 0.9800
C114 H11D 0.9800
C114 H11E 0.9800
C115 C116 1.527(4)
C115 H11F 0.9900
C115 H11G 0.9900
C116 H11H 0.9800
C116 H11I 0.9800
C116 H11J 0.9800
C117 C118 1.474(5)
C117 H11K 0.9900
C117 H11L 0.9900
C118 H11M 0.9800
C118 H11N 0.9800
C118 H11O 0.9800
C119 C120 1.518(4)
C119 H11P 0.9900
C119 H11Q 0.9900
C120 H12A 0.9800
C120 H12B 0.9800
C120 H12C 0.9800
C121 C122 1.492(4)
C121 H12D 0.9900
C121 H12E 0.9900
C122 C123 1.473(5)
C122 H12F 0.9900
C122 H12G 0.9900
C123 C124 1.527(5)
C123 H12H 0.9900
C123 H12I 0.9900
C124 H12J 0.9900
C124 H12K 0.9900
C125 C126 1.478(5)
C125 H12L 0.9900
C125 H12M 0.9900
C126 C127 1.405(5)
C126 H12N 0.9900
C126 H12O 0.9900
C127 C128 1.468(4)
C127 H12P 0.9900
C127 H12Q 0.9900
C128 H12R 0.9900
C128 H12S 0.9900
C129 C130 1.476(4)
C129 H12T 0.9900
C129 H12U 0.9900
C130 C131 1.453(5)
C130 H13A 0.9900
C130 H13B 0.9900
C131 C132 1.486(4)
C131 H13C 0.9900
C131 H13D 0.9900
C132 H13E 0.9900
C132 H13F 0.9900
C133 C134 1.508(4)
C133 H13G 0.9900
C133 H13H 0.9900
C134 C135 1.453(5)
C134 H13I 0.9900
C134 H13J 0.9900
C135 C136 1.468(5)
C135 H13K 0.9900
C135 H13L 0.9900
C136 H13M 0.9900
C136 H13N 0.9900
C137 C138 1.515(4)
C137 H13O 0.9900
C137 H13P 0.9900
C138 C139 1.492(5)
C138 H13Q 0.9900
C138 H13R 0.9900
C139 C140 1.513(5)
C139 H13S 0.9900
C139 H13T 0.9900
C140 H14A 0.9900
C140 H14B 0.9900
C141 C142 1.520(5)
C141 H14C 0.9900
C141 H14D 0.9900
C142 C143 1.467(6)
C142 H14E 0.9900
C142 H14F 0.9900
C143 C144 1.485(5)
C143 H14G 0.9900
C143 H14H 0.9900
C144 H14I 0.9900
C144 H14J 0.9900
C145 C146 1.504(4)
C145 H14K 0.9900
C145 H14L 0.9900
C146 C147 1.511(5)
C146 H14M 0.9900
C146 H14N 0.9900
C147 C148 1.515(4)
C147 H14O 0.9900
C147 H14P 0.9900
C148 H14Q 0.9900
C148 H14R 0.9900
C149 C150 1.514(4)
C149 H14S 0.9900
C149 H14T 0.9900
C150 C151 1.528(4)
C150 H15A 0.9900
C150 H15B 0.9900
C151 C152 1.506(4)
C151 H15C 0.9900
C151 H15D 0.9900
C152 H15E 0.9900
C152 H15F 0.9900

loop_
_geom_torsion_atom_site_label_1
_geom_torsion_atom_site_label_2
_geom_torsion_atom_site_label_3
_geom_torsion_atom_site_label_4
_geom_torsion
N2 Si1 Li1 O1 9.2(15)
N1 Si1 Li1 O1 29.5(10)
C1 Si1 Li1 O1 152.4(11)
C4 Si1 Li1 O1 -105.4(11)
Li2 Si1 Li1 O1 -154.8(11)
N2 Si1 Li1 N1 -20.3(6)
C1 Si1 Li1 N1 122.89(17)
C4 Si1 Li1 N1 -134.88(18)
Li2 Si1 Li1 N1 175.68(17)
N2 Si1 Li1 C3 149.6(4)
N1 Si1 Li1 C3 169.9(2)
C1 Si1 Li1 C3 -67.22(15)
C4 Si1 Li1 C3 35.01(13)
Li2 Si1 Li1 C3 -14.43(18)
N2 Si1 Li1 C2 -172.2(4)
N1 Si1 Li1 C2 -151.8(2)
C1 Si1 Li1 C2 -28.96(13)
C4 Si1 Li1 C2 73.27(15)
Li2 Si1 Li1 C2 23.83(17)
N2 Si1 Li1 C4 114.6(5)
N1 Si1 Li1 C4 134.88(18)
C1 Si1 Li1 C4 -102.23(14)
Li2 Si1 Li1 C4 -49.44(16)
N2 Si1 Li1 C1 -143.2(5)
N1 Si1 Li1 C1 -122.89(17)
C4 Si1 Li1 C1 102.23(14)
Li2 Si1 Li1 C1 52.79(15)
N2 Si1 Li2 O2 0.5(6)
N1 Si1 Li2 O2 -176.8(4)
C1 Si1 Li2 O2 -117.3(6)
C4 Si1 Li2 O2 120.6(6)
Li1 Si1 Li2 O2 175.4(6)
N2 Si1 Li2 C3 -159.47(14)
N1 Si1 Li2 C3 23.3(4)
C1 Si1 Li2 C3 82.74(16)
C4 Si1 Li2 C3 -39.37(14)
Li1 Si1 Li2 C3 15.48(19)
N2 Si1 Li2 C2 158.42(14)
N1 Si1 Li2 C2 -18.8(4)
C1 Si1 Li2 C2 40.63(14)
C4 Si1 Li2 C2 -81.47(16)
Li1 Si1 Li2 C2 -26.63(19)
N2 Si1 Li2 C1 117.79(14)
N1 Si1 Li2 C1 -59.4(3)
C4 Si1 Li2 C1 -122.10(17)
Li1 Si1 Li2 C1 -67.26(18)
N2 Si1 Li2 C4 -120.11(14)
N1 Si1 Li2 C4 62.7(3)
C1 Si1 Li2 C4 122.10(17)
Li1 Si1 Li2 C4 54.84(17)
N4 Si4 Li3 O3 -105.1(10)
N3 Si4 Li3 O3 -39.4(9)
C31 Si4 Li3 O3 72.4(10)
C34 Si4 Li3 O3 169.5(10)
Li4 Si4 Li3 O3 127.8(9)
N4 Si4 Li3 N3 -65.7(3)
C31 Si4 Li3 N3 111.78(15)
C34 Si4 Li3 N3 -151.1(2)
Li4 Si4 Li3 N3 167.19(16)
N4 Si4 Li3 C34 85.4(3)
N3 Si4 Li3 C34 151.1(2)
C31 Si4 Li3 C34 -97.09(15)
Li4 Si4 Li3 C34 -41.68(17)
N4 Si4 Li3 C33 125.7(2)
N3 Si4 Li3 C33 -168.6(2)
C31 Si4 Li3 C33 -56.85(15)
C34 Si4 Li3 C33 40.24(13)
Li4 Si4 Li3 C33 -1.45(18)
N4 Si4 Li3 C32 159.8(2)
N3 Si4 Li3 C32 -134.50(18)
C31 Si4 Li3 C32 -22.72(13)
C34 Si4 Li3 C32 74.37(14)
Li4 Si4 Li3 C32 32.69(16)
N4 Si4 Li4 O4 6.8(5)
N3 Si4 Li4 O4 -176.1(3)
C31 Si4 Li4 O4 -118.5(5)
C34 Si4 Li4 O4 118.2(5)
Li3 Si4 Li4 O4 160.0(5)
N4 Si4 Li4 C33 -151.63(14)
N3 Si4 Li4 C33 25.4(4)
C31 Si4 Li4 C33 83.05(16)
C34 Si4 Li4 C33 -40.23(14)
Li3 Si4 Li4 C33 1.55(19)
N4 Si4 Li4 C32 166.55(14)
N3 Si4 Li4 C32 -16.4(4)
C31 Si4 Li4 C32 41.23(14)
C34 Si4 Li4 C32 -82.06(16)
Li3 Si4 Li4 C32 -40.28(19)
N4 Si4 Li4 C31 125.32(14)
N3 Si4 Li4 C31 -57.6(3)
C34 Si4 Li4 C31 -123.29(17)
Li3 Si4 Li4 C31 -81.50(18)
N4 Si4 Li4 C34 -111.39(14)
N3 Si4 Li4 C34 65.7(3)
C31 Si4 Li4 C34 123.29(17)
Li3 Si4 Li4 C34 41.78(17)
N5 Si7 Li5 O5 -3.6(7)
N6 Si7 Li5 O5 179.5(5)
C64 Si7 Li5 O5 121.5(7)
C61 Si7 Li5 O5 -114.7(7)
Li6 Si7 Li5 O5 -155.3(6)
N5 Si7 Li5 C62 151.65(15)
N6 Si7 Li5 C62 -25.2(4)
C64 Si7 Li5 C62 -83.27(18)
C61 Si7 Li5 C62 40.53(15)
Li6 Si7 Li5 C62 -0.1(2)
N5 Si7 Li5 C63 -166.63(15)
N6 Si7 Li5 C63 16.5(4)
C64 Si7 Li5 C63 -41.54(14)
C61 Si7 Li5 C63 82.25(18)
Li6 Si7 Li5 C63 41.6(2)
N5 Si7 Li5 C64 -125.09(15)
N6 Si7 Li5 C64 58.0(3)
C61 Si7 Li5 C64 123.8(2)
Li6 Si7 Li5 C64 83.19(19)
N5 Si7 Li5 C61 111.12(16)
N6 Si7 Li5 C61 -65.8(3)
C64 Si7 Li5 C61 -123.8(2)
Li6 Si7 Li5 C61 -40.6(2)
N5 Si7 Li6 O6 104.2(10)
N6 Si7 Li6 O6 37.2(9)
C64 Si7 Li6 O6 -73.9(10)
C61 Si7 Li6 O6 -169.5(11)
Li5 Si7 Li6 O6 -129.0(10)
N5 Si7 Li6 N6 67.0(3)
C64 Si7 Li6 N6 -111.09(16)
C61 Si7 Li6 N6 153.3(2)
Li5 Si7 Li6 N6 -166.18(18)
N5 Si7 Li6 C61 -86.3(2)
N6 Si7 Li6 C61 -153.3(2)
C64 Si7 Li6 C61 95.60(16)
Li5 Si7 Li6 C61 40.51(19)
N5 Si7 Li6 C62 -126.8(2)
N6 Si7 Li6 C62 166.2(2)
C64 Si7 Li6 C62 55.16(15)
C61 Si7 Li6 C62 -40.44(14)
Li5 Si7 Li6 C62 0.07(19)
N5 Si7 Li6 C63 -160.35(19)
N6 Si7 Li6 C63 132.68(19)
C64 Si7 Li6 C63 21.59(11)
C61 Si7 Li6 C63 -74.01(14)
Li5 Si7 Li6 C63 -33.50(16)
N7 Si10 Li7 O7 0.1(7)
N8 Si10 Li7 O7 -175.1(5)
C94 Si10 Li7 O7 125.7(7)
C91 Si10 Li7 O7 -111.3(7)
Li8 Si10 Li7 O7 -153.9(7)
N7 Si10 Li7 C92 151.43(15)
N8 Si10 Li7 C92 -23.8(4)
C94 Si10 Li7 C92 -82.99(18)
C91 Si10 Li7 C92 39.98(14)
Li8 Si10 Li7 C92 -2.6(2)
N7 Si10 Li7 C93 -166.60(15)
N8 Si10 Li7 C93 18.2(4)
C94 Si10 Li7 C93 -41.03(14)
C91 Si10 Li7 C93 81.94(17)
Li8 Si10 Li7 C93 39.4(2)
N7 Si10 Li7 C94 -125.58(15)
N8 Si10 Li7 C94 59.2(3)
C91 Si10 Li7 C94 122.97(19)
Li8 Si10 Li7 C94 80.39(19)
N7 Si10 Li7 C91 111.45(16)
N8 Si10 Li7 C91 -63.8(3)
C94 Si10 Li7 C91 -122.97(19)
Li8 Si10 Li7 C91 -42.6(2)
N7 Si10 Li8 O8 101.2(10)
N8 Si10 Li8 O8 37.5(9)
C94 Si10 Li8 O8 -76.0(10)
C91 Si10 Li8 O8 -173.1(11)
Li7 Si10 Li8 O8 -130.9(10)
N7 Si10 Li8 N8 63.6(3)
C94 Si10 Li8 N8 -113.59(17)
C91 Si10 Li8 N8 149.4(2)
Li7 Si10 Li8 N8 -168.41(18)
N7 Si10 Li8 C91 -85.8(3)
N8 Si10 Li8 C91 -149.4(2)
C94 Si10 Li8 C91 97.01(16)
Li7 Si10 Li8 C91 42.19(19)
N7 Si10 Li8 C92 -125.5(2)
N8 Si10 Li8 C92 170.8(2)
C94 Si10 Li8 C92 57.26(15)
C91 Si10 Li8 C92 -39.75(13)
Li7 Si10 Li8 C92 2.43(19)
N7 Si10 Li8 C93 -160.0(2)
N8 Si10 Li8 C93 136.4(2)
C94 Si10 Li8 C93 22.78(11)
C91 Si10 Li8 C93 -74.23(14)
Li7 Si10 Li8 C93 -32.04(16)
N2 Si1 N1 C25 77.2(2)
C1 Si1 N1 C25 -154.3(2)
C4 Si1 N1 C25 -54.1(2)
Li1 Si1 N1 C25 -96.3(3)
Li2 Si1 N1 C25 -105.6(3)
N2 Si1 N1 C23 -67.6(2)
C1 Si1 N1 C23 61.0(2)
C4 Si1 N1 C23 161.14(17)
Li1 Si1 N1 C23 118.9(2)
Li2 Si1 N1 C23 109.6(3)
N2 Si1 N1 Li1 173.51(18)
C1 Si1 N1 Li1 -57.94(19)
C4 Si1 N1 Li1 42.24(19)
Li2 Si1 N1 Li1 -9.3(4)
O1 Li1 N1 C25 -50.7(4)
C3 Li1 N1 C25 109.9(3)
C2 Li1 N1 C25 147.0(2)
C4 Li1 N1 C25 90.1(2)
Si1 Li1 N1 C25 120.1(2)
C1 Li1 N1 C25 155.44(19)
O1 Li1 N1 C23 77.3(4)
C3 Li1 N1 C23 -122.1(3)
C2 Li1 N1 C23 -85.0(3)
C4 Li1 N1 C23 -142.0(2)
Si1 Li1 N1 C23 -111.9(2)
C1 Li1 N1 C23 -76.6(2)
O1 Li1 N1 Si1 -170.8(3)
C3 Li1 N1 Si1 -10.3(2)
C2 Li1 N1 Si1 26.90(19)
C4 Li1 N1 Si1 -30.07(12)
C1 Li1 N1 Si1 35.29(10)
N1 Si1 N2 C29 173.9(2)
C1 Si1 N2 C29 53.0(3)
C4 Si1 N2 C29 -63.3(3)
Li1 Si1 N2 C29 -168.5(5)
Li2 Si1 N2 C29 -4.8(3)
N1 Si1 N2 C27 -8.8(3)
C1 Si1 N2 C27 -129.6(2)
C4 Si1 N2 C27 114.0(2)
Li1 Si1 N2 C27 8.8(6)
Li2 Si1 N2 C27 172.6(2)
N4 Si4 N3 C53 -112.4(2)
C31 Si4 N3 C53 23.4(2)
C34 Si4 N3 C53 124.7(2)
Li3 Si4 N3 C53 99.2(3)
Li4 Si4 N3 C53 70.6(4)
N4 Si4 N3 C55 41.8(2)
C31 Si4 N3 C55 177.6(2)
C34 Si4 N3 C55 -81.1(2)
Li3 Si4 N3 C55 -106.5(3)
Li4 Si4 N3 C55 -135.2(3)
N4 Si4 N3 Li3 148.36(18)
C31 Si4 N3 Li3 -75.89(19)
C34 Si4 N3 Li3 25.49(18)
Li4 Si4 N3 Li3 -28.7(4)
O3 Li3 N3 C53 46.2(4)
C34 Li3 N3 C53 -141.2(2)
C33 Li3 N3 C53 -110.1(3)
Si4 Li3 N3 C53 -121.16(19)
C32 Li3 N3 C53 -82.9(2)
O3 Li3 N3 C55 -74.6(4)
C34 Li3 N3 C55 98.0(2)
C33 Li3 N3 C55 129.1(3)
Si4 Li3 N3 C55 118.1(2)
C32 Li3 N3 C55 156.3(2)
O3 Li3 N3 Si4 167.3(3)
C34 Li3 N3 Si4 -20.01(14)
C33 Li3 N3 Si4 11.0(2)
C32 Li3 N3 Si4 38.27(13)
N3 Si4 N4 C59 -152.6(2)
C31 Si4 N4 C59 82.6(3)
C34 Si4 N4 C59 -33.3(3)
Li3 Si4 N4 C59 -100.5(3)
Li4 Si4 N4 C59 26.0(3)
N3 Si4 N4 C57 38.7(2)
C31 Si4 N4 C57 -86.1(2)
C34 Si4 N4 C57 158.1(2)
Li3 Si4 N4 C57 90.8(3)
Li4 Si4 N4 C57 -142.7(2)
N6 Si7 N5 C83 159.6(2)
C64 Si7 N5 C83 -75.4(3)
C61 Si7 N5 C83 40.2(3)
Li6 Si7 N5 C83 107.0(3)
Li5 Si7 N5 C83 -18.9(3)
N6 Si7 N5 C85 -38.9(3)
C64 Si7 N5 C85 86.1(3)
C61 Si7 N5 C85 -158.3(2)
Li6 Si7 N5 C85 -91.5(3)
Li5 Si7 N5 C85 142.6(2)
N5 Si7 N6 C89 112.7(2)
C64 Si7 N6 C89 -23.3(2)
C61 Si7 N6 C89 -124.2(2)
Li6 Si7 N6 C89 -100.8(3)
Li5 Si7 N6 C89 -70.5(4)
N5 Si7 N6 C87 -42.2(2)
C64 Si7 N6 C87 -178.3(2)
C61 Si7 N6 C87 80.8(2)
Li6 Si7 N6 C87 104.3(3)
Li5 Si7 N6 C87 134.6(3)
N5 Si7 N6 Li6 -146.52(19)
C64 Si7 N6 Li6 77.5(2)
C61 Si7 N6 Li6 -23.5(2)
Li5 Si7 N6 Li6 30.3(4)
O6 Li6 N6 C89 -46.2(4)
C61 Li6 N6 C89 140.4(2)
C62 Li6 N6 C89 108.3(3)
Si7 Li6 N6 C89 121.7(2)
C63 Li6 N6 C89 82.2(2)
O6 Li6 N6 C87 74.4(4)
C61 Li6 N6 C87 -99.0(2)
C62 Li6 N6 C87 -131.1(3)
Si7 Li6 N6 C87 -117.7(2)
C63 Li6 N6 C87 -157.1(2)
O6 Li6 N6 Si7 -167.9(3)
C61 Li6 N6 Si7 18.70(15)
C62 Li6 N6 Si7 -13.4(2)
C63 Li6 N6 Si7 -39.43(14)
N8 Si10 N7 C115 159.1(2)
C94 Si10 N7 C115 -74.7(3)
C91 Si10 N7 C115 40.6(3)
Li8 Si10 N7 C115 108.7(3)
Li7 Si10 N7 C115 -18.6(3)
N8 Si10 N7 C113 -35.8(3)
C94 Si10 N7 C113 90.4(3)
C91 Si10 N7 C113 -154.3(2)
Li8 Si10 N7 C113 -86.2(4)
Li7 Si10 N7 C113 146.5(3)
N7 Si10 N8 C119 -43.1(3)
C94 Si10 N8 C119 -179.7(2)
C91 Si10 N8 C119 79.5(2)
Li8 Si10 N8 C119 106.5(3)
Li7 Si10 N8 C119 132.1(3)
N7 Si10 N8 C117 112.2(3)
C94 Si10 N8 C117 -24.4(3)
C91 Si10 N8 C117 -125.3(3)
Li8 Si10 N8 C117 -98.3(3)
Li7 Si10 N8 C117 -72.7(4)
N7 Si10 N8 Li8 -149.6(2)
C94 Si10 N8 Li8 73.8(2)
C91 Si10 N8 Li8 -27.0(2)
Li7 Si10 N8 Li8 25.6(4)
O8 Li8 N8 C119 74.7(4)
C91 Li8 N8 C119 -97.1(3)
C92 Li8 N8 C119 -127.5(3)
Si10 Li8 N8 C119 -118.5(2)
C93 Li8 N8 C119 -155.7(2)
O8 Li8 N8 C117 -46.2(4)
C91 Li8 N8 C117 142.1(2)
C92 Li8 N8 C117 111.7(3)
Si10 Li8 N8 C117 120.7(2)
C93 Li8 N8 C117 83.4(2)
O8 Li8 N8 Si10 -166.9(4)
C91 Li8 N8 Si10 21.40(16)
C92 Li8 N8 Si10 -9.0(2)
C93 Li8 N8 Si10 -37.24(15)
N1 Li1 O1 C124 -92.3(4)
C3 Li1 O1 C124 109.2(4)
C2 Li1 O1 C124 65.5(5)
C4 Li1 O1 C124 155.8(3)
Si1 Li1 O1 C124 -116.2(11)
C1 Li1 O1 C124 22.9(7)
N1 Li1 O1 C121 85.2(4)
C3 Li1 O1 C121 -73.4(4)
C2 Li1 O1 C121 -117.1(4)
C4 Li1 O1 C121 -26.8(5)
Si1 Li1 O1 C121 61.3(12)
C1 Li1 O1 C121 -159.7(5)
C3 Li2 O2 C125 -127.5(4)
C2 Li2 O2 C125 -67.2(5)
C1 Li2 O2 C125 -2.1(6)
C4 Li2 O2 C125 167.2(4)
Si1 Li2 O2 C125 81.2(6)
C3 Li2 O2 C128 65.0(5)
C2 Li2 O2 C128 125.2(4)
C1 Li2 O2 C128 -169.7(4)
C4 Li2 O2 C128 -0.4(6)
Si1 Li2 O2 C128 -86.3(6)
N3 Li3 O3 C132 119.3(4)
C34 Li3 O3 C132 -45.1(8)
C33 Li3 O3 C132 -87.8(4)
Si4 Li3 O3 C132 150.7(8)
C32 Li3 O3 C132 -124.2(3)
N3 Li3 O3 C129 -65.0(4)
C34 Li3 O3 C129 130.5(6)
C33 Li3 O3 C129 87.9(4)
Si4 Li3 O3 C129 -33.7(11)
C32 Li3 O3 C129 51.5(4)
C33 Li4 O4 C136 68.1(6)
C32 Li4 O4 C136 133.8(5)
C31 Li4 O4 C136 -157.5(4)
C34 Li4 O4 C136 0.8(6)
Si4 Li4 O4 C136 -78.3(6)
C33 Li4 O4 C133 -133.4(4)
C32 Li4 O4 C133 -67.6(6)
C31 Li4 O4 C133 1.1(6)
C34 Li4 O4 C133 159.4(4)
Si4 Li4 O4 C133 80.2(5)
C62 Li5 O5 C137 -90.8(5)
C63 Li5 O5 C137 -148.1(4)
C64 Li5 O5 C137 146.1(4)
C61 Li5 O5 C137 -29.4(6)
Si7 Li5 O5 C137 55.7(7)
C62 Li5 O5 C140 82.3(5)
C63 Li5 O5 C140 25.0(6)
C64 Li5 O5 C140 -40.9(6)
C61 Li5 O5 C140 143.7(4)
Si7 Li5 O5 C140 -131.2(6)
N6 Li6 O6 C144 61.5(4)
C61 Li6 O6 C144 -132.3(6)
C62 Li6 O6 C144 -89.5(4)
Si7 Li6 O6 C144 32.0(11)
C63 Li6 O6 C144 -53.4(4)
N6 Li6 O6 C141 -119.5(4)
C61 Li6 O6 C141 46.6(8)
C62 Li6 O6 C141 89.4(4)
Si7 Li6 O6 C141 -149.1(9)
C63 Li6 O6 C141 125.6(3)
C92 Li7 O7 C148 82.8(4)
C93 Li7 O7 C148 29.2(5)
C94 Li7 O7 C148 -33.6(6)
C91 Li7 O7 C148 139.9(4)
Si10 Li7 O7 C148 -133.5(6)
C92 Li7 O7 C145 -108.0(4)
C93 Li7 O7 C145 -161.6(3)
C94 Li7 O7 C145 135.6(4)
C91 Li7 O7 C145 -51.0(5)
Si10 Li7 O7 C145 35.7(8)
N8 Li8 O8 C152 72.9(4)
C91 Li8 O8 C152 -125.6(7)
C92 Li8 O8 C152 -81.7(4)
Si10 Li8 O8 C152 43.4(11)
C93 Li8 O8 C152 -44.5(4)
N8 Li8 O8 C149 -120.0(3)
C91 Li8 O8 C149 41.5(9)
C92 Li8 O8 C149 85.4(4)
Si10 Li8 O8 C149 -149.5(9)
C93 Li8 O8 C149 122.6(3)
C6 Si2 C1 C2 151.4(2)
C5 Si2 C1 C2 -90.2(2)
C7 Si2 C1 C2 32.2(3)
C6 Si2 C1 Si1 -28.2(2)
C5 Si2 C1 Si1 90.2(2)
C7 Si2 C1 Si1 -147.47(17)
C6 Si2 C1 Li2 72.7(2)
C5 Si2 C1 Li2 -168.84(18)
C7 Si2 C1 Li2 -46.5(2)
C6 Si2 C1 Li1 -124.0(2)
C5 Si2 C1 Li1 -5.6(3)
C7 Si2 C1 Li1 116.8(2)
N2 Si1 C1 C2 -145.95(16)
N1 Si1 C1 C2 93.79(18)
C4 Si1 C1 C2 -15.96(18)
Li1 Si1 C1 C2 46.48(19)
Li2 Si1 C1 C2 -61.53(19)
N2 Si1 C1 Si2 33.8(2)
N1 Si1 C1 Si2 -86.50(19)
C4 Si1 C1 Si2 163.74(19)
Li1 Si1 C1 Si2 -133.8(2)
Li2 Si1 C1 Si2 118.2(2)
N2 Si1 C1 Li2 -84.41(17)
N1 Si1 C1 Li2 155.32(15)
C4 Si1 C1 Li2 45.57(15)
Li1 Si1 C1 Li2 108.01(19)
N2 Si1 C1 Li1 167.58(17)
N1 Si1 C1 Li1 47.31(16)
C4 Si1 C1 Li1 -62.44(15)
Li2 Si1 C1 Li1 -108.01(19)
O2 Li2 C1 C2 -112.1(4)
C3 Li2 C1 C2 32.61(15)
C4 Li2 C1 C2 74.46(17)
Si1 Li2 C1 C2 111.80(18)
O2 Li2 C1 Si2 5.6(5)
C3 Li2 C1 Si2 150.31(16)
C2 Li2 C1 Si2 117.7(2)
C4 Li2 C1 Si2 -167.84(16)
Si1 Li2 C1 Si2 -130.50(18)
O2 Li2 C1 Si1 136.1(4)
C3 Li2 C1 Si1 -79.19(13)
C2 Li2 C1 Si1 -111.80(18)
C4 Li2 C1 Si1 -37.35(11)
O2 Li2 C1 Li1 -163.4(4)
C3 Li2 C1 Li1 -18.68(17)
C2 Li2 C1 Li1 -51.29(17)
C4 Li2 C1 Li1 23.16(17)
Si1 Li2 C1 Li1 60.51(13)
O1 Li1 C1 C2 69.0(6)
N1 Li1 C1 C2 -165.5(2)
C3 Li1 C1 C2 -35.21(15)
C4 Li1 C1 C2 -77.70(18)
Si1 Li1 C1 C2 -127.1(2)
O1 Li1 C1 Si2 -41.6(7)
N1 Li1 C1 Si2 83.9(3)
C3 Li1 C1 Si2 -145.8(2)
C2 Li1 C1 Si2 -110.6(3)
C4 Li1 C1 Si2 171.7(2)
Si1 Li1 C1 Si2 122.2(3)
O1 Li1 C1 Si1 -163.9(6)
N1 Li1 C1 Si1 -38.35(12)
C3 Li1 C1 Si1 91.93(15)
C2 Li1 C1 Si1 127.1(2)
C4 Li1 C1 Si1 49.44(11)
O1 Li1 C1 Li2 123.3(6)
N1 Li1 C1 Li2 -111.16(19)
C3 Li1 C1 Li2 19.12(18)
C2 Li1 C1 Li2 54.33(19)
C4 Li1 C1 Li2 -23.37(17)
Si1 Li1 C1 Li2 -72.81(16)
Si2 C1 C2 C3 -165.73(19)
Si1 C1 C2 C3 14.0(3)
Li2 C1 C2 C3 -57.4(2)
Li1 C1 C2 C3 61.9(2)
Si2 C1 C2 C11 11.0(3)
Si1 C1 C2 C11 -169.27(19)
Li2 C1 C2 C11 119.3(3)
Li1 C1 C2 C11 -121.4(3)
Si2 C1 C2 Li2 -108.3(2)
Si1 C1 C2 Li2 71.43(18)
Li1 C1 C2 Li2 119.3(2)
Si2 C1 C2 Li1 132.4(2)
Si1 C1 C2 Li1 -47.87(18)
Li2 C1 C2 Li1 -119.3(2)
O2 Li2 C2 C3 -113.4(5)
C1 Li2 C2 C3 126.4(2)
C4 Li2 C2 C3 35.17(16)
Si1 Li2 C2 C3 82.47(16)
O2 Li2 C2 C1 120.2(5)
C3 Li2 C2 C1 -126.4(2)
C4 Li2 C2 C1 -91.25(18)
Si1 Li2 C2 C1 -43.95(13)
O2 Li2 C2 C11 2.6(6)
C3 Li2 C2 C11 116.0(3)
C1 Li2 C2 C11 -117.6(3)
C4 Li2 C2 C11 151.2(3)
Si1 Li2 C2 C11 -161.5(2)
O2 Li2 C2 Li1 -164.2(4)
C3 Li2 C2 Li1 -50.8(2)
C1 Li2 C2 Li1 75.6(2)
C4 Li2 C2 Li1 -15.6(2)
Si1 Li2 C2 Li1 31.7(2)
O1 Li1 C2 C3 93.6(4)
N1 Li1 C2 C3 -106.4(3)
C4 Li1 C2 C3 -36.56(15)
Si1 Li1 C2 C3 -85.89(17)
C1 Li1 C2 C3 -121.1(2)
O1 Li1 C2 C1 -145.3(4)
N1 Li1 C2 C1 14.6(2)
C3 Li1 C2 C1 121.1(2)
C4 Li1 C2 C1 84.49(17)
Si1 Li1 C2 C1 35.17(14)
O1 Li1 C2 C11 -21.7(5)
N1 Li1 C2 C11 138.2(2)
C3 Li1 C2 C11 -115.3(3)
C4 Li1 C2 C11 -151.9(2)
Si1 Li1 C2 C11 158.8(2)
C1 Li1 C2 C11 123.6(3)
O1 Li1 C2 Li2 145.6(3)
N1 Li1 C2 Li2 -54.4(3)
C3 Li1 C2 Li2 52.0(2)
C4 Li1 C2 Li2 15.5(2)
Si1 Li1 C2 Li2 -33.9(2)
C1 Li1 C2 Li2 -69.0(2)
C1 C2 C3 C4 -3.5(3)
C11 C2 C3 C4 179.8(2)
Li2 C2 C3 C4 -62.9(2)
Li1 C2 C3 C4 68.4(2)
C1 C2 C3 C17 174.7(2)
C11 C2 C3 C17 -2.0(4)
Li2 C2 C3 C17 115.3(3)
Li1 C2 C3 C17 -113.4(3)
C1 C2 C3 Li2 59.4(2)
C11 C2 C3 Li2 -117.3(3)
Li1 C2 C3 Li2 131.2(2)
C1 C2 C3 Li1 -71.9(2)
C11 C2 C3 Li1 111.4(3)
Li2 C2 C3 Li1 -131.2(2)
O2 Li2 C3 C2 113.7(4)
C1 Li2 C3 C2 -33.81(15)
C4 Li2 C3 C2 -123.7(2)
Si1 Li2 C3 C2 -80.78(16)
O2 Li2 C3 C4 -122.6(4)
C2 Li2 C3 C4 123.7(2)
C1 Li2 C3 C4 89.89(18)
Si1 Li2 C3 C4 42.91(14)
O2 Li2 C3 C17 -4.0(5)
C2 Li2 C3 C17 -117.6(3)
C1 Li2 C3 C17 -151.5(2)
C4 Li2 C3 C17 118.7(3)
Si1 Li2 C3 C17 161.6(2)
O2 Li2 C3 Li1 173.9(3)
C2 Li2 C3 Li1 60.3(2)
C1 Li2 C3 Li1 26.5(3)
C4 Li2 C3 Li1 -63.4(2)
Si1 Li2 C3 Li1 -20.5(2)
O1 Li1 C3 C2 -113.4(3)
N1 Li1 C3 C2 86.8(3)
C4 Li1 C3 C2 120.2(2)
Si1 Li1 C3 C2 79.00(16)
C1 Li1 C3 C2 33.72(14)
O1 Li1 C3 C4 126.4(3)
N1 Li1 C3 C4 -33.4(3)
C2 Li1 C3 C4 -120.2(2)
Si1 Li1 C3 C4 -41.22(14)
C1 Li1 C3 C4 -86.51(16)
O1 Li1 C3 C17 7.2(4)
N1 Li1 C3 C17 -152.6(2)
C2 Li1 C3 C17 120.6(3)
C4 Li1 C3 C17 -119.2(3)
Si1 Li1 C3 C17 -160.4(2)
C1 Li1 C3 C17 154.3(2)
O1 Li1 C3 Li2 -170.8(3)
N1 Li1 C3 Li2 29.4(4)
C2 Li1 C3 Li2 -57.5(2)
C4 Li1 C3 Li2 62.8(2)
Si1 Li1 C3 Li2 21.6(2)
C1 Li1 C3 Li2 -23.7(2)
C2 C3 C4 Si3 177.60(19)
C17 C3 C4 Si3 -0.6(4)
Li2 C3 C4 Si3 117.1(2)
Li1 C3 C4 Si3 -113.8(2)
C2 C3 C4 Si1 -8.9(3)
C17 C3 C4 Si1 172.90(19)
Li2 C3 C4 Si1 -69.4(2)
Li1 C3 C4 Si1 59.75(19)
C2 C3 C4 Li2 60.5(2)
C17 C3 C4 Li2 -117.7(3)
Li1 C3 C4 Li2 129.1(2)
C2 C3 C4 Li1 -68.6(2)
C17 C3 C4 Li1 113.1(3)
Li2 C3 C4 Li1 -129.1(2)
C9 Si3 C4 C3 50.4(3)
C10 Si3 C4 C3 -72.0(3)
C8 Si3 C4 C3 170.7(2)
C9 Si3 C4 Si1 -121.64(19)
C10 Si3 C4 Si1 115.88(19)
C8 Si3 C4 Si1 -1.4(2)
C9 Si3 C4 Li2 132.7(2)
C10 Si3 C4 Li2 10.2(3)
C8 Si3 C4 Li2 -107.1(2)
C9 Si3 C4 Li1 -31.3(2)
C10 Si3 C4 Li1 -153.8(2)
C8 Si3 C4 Li1 88.9(2)
N2 Si1 C4 C3 142.96(16)
N1 Si1 C4 C3 -94.96(18)
C1 Si1 C4 C3 14.43(18)
Li1 Si1 C4 C3 -56.5(2)
Li2 Si1 C4 C3 59.46(19)
N2 Si1 C4 Si3 -43.8(2)
N1 Si1 C4 Si3 78.32(18)
C1 Si1 C4 Si3 -172.29(18)
Li1 Si1 C4 Si3 116.8(2)
Li2 Si1 C4 Si3 -127.3(2)
N2 Si1 C4 Li2 83.50(16)
N1 Si1 C4 Li2 -154.42(14)
C1 Si1 C4 Li2 -45.03(15)
Li1 Si1 C4 Li2 -115.99(19)
N2 Si1 C4 Li1 -160.52(16)
N1 Si1 C4 Li1 -38.44(16)
C1 Si1 C4 Li1 70.95(16)
Li2 Si1 C4 Li1 115.99(19)
O2 Li2 C4 C3 110.4(5)
C2 Li2 C4 C3 -34.19(16)
C1 Li2 C4 C3 -76.42(18)
Si1 Li2 C4 C3 -113.8(2)
O2 Li2 C4 Si3 -6.3(5)
C3 Li2 C4 Si3 -116.7(3)
C2 Li2 C4 Si3 -150.87(19)
C1 Li2 C4 Si3 166.91(18)
Si1 Li2 C4 Si3 129.5(2)
O2 Li2 C4 Si1 -135.8(4)
C3 Li2 C4 Si1 113.8(2)
C2 Li2 C4 Si1 79.58(14)
C1 Li2 C4 Si1 37.36(11)
O2 Li2 C4 Li1 159.3(4)
C3 Li2 C4 Li1 48.9(2)
C2 Li2 C4 Li1 14.7(2)
C1 Li2 C4 Li1 -27.5(2)
Si1 Li2 C4 Li1 -64.83(17)
O1 Li1 C4 C3 -85.1(4)
N1 Li1 C4 C3 149.2(2)
C2 Li1 C4 C3 34.48(15)
Si1 Li1 C4 C3 118.58(19)
C1 Li1 C4 C3 72.53(17)
O1 Li1 C4 Si3 32.7(5)
N1 Li1 C4 Si3 -93.0(2)
C3 Li1 C4 Si3 117.8(2)
C2 Li1 C4 Si3 152.30(18)
Si1 Li1 C4 Si3 -123.61(19)
C1 Li1 C4 Si3 -169.65(18)
O1 Li1 C4 Si1 156.4(4)
N1 Li1 C4 Si1 30.65(13)
C3 Li1 C4 Si1 -118.58(19)
C2 Li1 C4 Si1 -84.09(13)
C1 Li1 C4 Si1 -46.04(9)
O1 Li1 C4 Li2 -133.4(4)
N1 Li1 C4 Li2 100.9(2)
C3 Li1 C4 Li2 -48.3(2)
C2 Li1 C4 Li2 -13.9(2)
Si1 Li1 C4 Li2 70.23(18)
C1 Li1 C4 Li2 24.18(19)
C3 C2 C11 C12 -124.8(3)
C1 C2 C11 C12 58.7(3)
Li2 C2 C11 C12 149.3(3)
Li1 C2 C11 C12 -44.3(4)
C3 C2 C11 C16 56.3(4)
C1 C2 C11 C16 -120.2(3)
Li2 C2 C11 C16 -29.6(4)
Li1 C2 C11 C16 136.8(3)
C16 C11 C12 C13 0.0(4)
C2 C11 C12 C13 -179.0(2)
C11 C12 C13 C14 -0.5(4)
C12 C13 C14 C15 0.9(4)
C13 C14 C15 C16 -0.9(4)
C14 C15 C16 C11 0.5(4)
C12 C11 C16 C15 0.0(4)
C2 C11 C16 C15 179.0(3)
C2 C3 C17 C22 -111.1(3)
C4 C3 C17 C22 66.9(4)
Li2 C3 C17 C22 -24.6(4)
Li1 C3 C17 C22 157.4(3)
C2 C3 C17 C18 69.3(4)
C4 C3 C17 C18 -112.7(3)
Li2 C3 C17 C18 155.8(3)
Li1 C3 C17 C18 -22.2(4)
C22 C17 C18 C19 -2.7(4)
C3 C17 C18 C19 176.9(3)
C17 C18 C19 C20 1.0(5)
C18 C19 C20 C21 1.4(5)
C19 C20 C21 C22 -2.0(5)
C20 C21 C22 C17 0.2(5)
C18 C17 C22 C21 2.2(4)
C3 C17 C22 C21 -177.5(3)
C25 N1 C23 C24 95.2(3)
Si1 N1 C23 C24 -117.4(2)
Li1 N1 C23 C24 -26.9(3)
C23 N1 C25 C26 -52.0(3)
Si1 N1 C25 C26 163.0(2)
Li1 N1 C25 C26 80.2(3)
C29 N2 C27 C28 -68.2(3)
Si1 N2 C27 C28 114.3(3)
C27 N2 C29 C30 -71.4(4)
Si1 N2 C29 C30 106.3(3)
C35 Si5 C31 C32 156.7(2)
C36 Si5 C31 C32 -84.2(3)
C37 Si5 C31 C32 36.2(3)
C35 Si5 C31 Si4 -25.9(2)
C36 Si5 C31 Si4 93.1(2)
C37 Si5 C31 Si4 -146.40(18)
C35 Si5 C31 Li4 76.0(2)
C36 Si5 C31 Li4 -164.89(19)
C37 Si5 C31 Li4 -44.4(2)
N4 Si4 C31 C32 -142.88(17)
N3 Si4 C31 C32 92.86(18)
C34 Si4 C31 C32 -18.39(18)
Li3 Si4 C31 C32 38.8(2)
Li4 Si4 C31 C32 -63.4(2)
N4 Si4 C31 Si5 39.4(3)
N3 Si4 C31 Si5 -84.9(2)
C34 Si4 C31 Si5 163.85(19)
Li3 Si4 C31 Si5 -138.9(2)
Li4 Si4 C31 Si5 118.9(2)
N4 Si4 C31 Li4 -79.51(19)
N3 Si4 C31 Li4 156.23(15)
C34 Si4 C31 Li4 44.98(16)
Li3 Si4 C31 Li4 102.21(19)
O4 Li4 C31 C32 -120.2(4)
C33 Li4 C31 C32 31.82(15)
C34 Li4 C31 C32 73.46(17)
Si4 Li4 C31 C32 110.16(18)
O4 Li4 C31 Si5 -1.6(5)
C33 Li4 C31 Si5 150.50(17)
C32 Li4 C31 Si5 118.7(2)
C34 Li4 C31 Si5 -167.86(16)
Si4 Li4 C31 Si5 -131.16(18)
O4 Li4 C31 Si4 129.6(4)
C33 Li4 C31 Si4 -78.34(13)
C32 Li4 C31 Si4 -110.16(18)
C34 Li4 C31 Si4 -36.70(11)
Si5 C31 C32 C33 -165.4(2)
Si4 C31 C32 C33 16.7(3)
Li4 C31 C32 C33 -56.1(2)
Si5 C31 C32 C41 10.2(4)
Si4 C31 C32 C41 -167.7(2)
Li4 C31 C32 C41 119.5(3)
Si5 C31 C32 Li4 -109.2(2)
Si4 C31 C32 Li4 72.84(18)
Si5 C31 C32 Li3 141.7(2)
Si4 C31 C32 Li3 -36.21(18)
Li4 C31 C32 Li3 -109.0(2)
O4 Li4 C32 C33 -115.7(5)
C31 Li4 C32 C33 127.4(2)
C34 Li4 C32 C33 34.98(16)
Si4 Li4 C32 C33 82.55(16)
O4 Li4 C32 C31 116.9(5)
C33 Li4 C32 C31 -127.4(2)
C34 Li4 C32 C31 -92.41(18)
Si4 Li4 C32 C31 -44.85(13)
O4 Li4 C32 C41 0.3(7)
C33 Li4 C32 C41 116.1(3)
C31 Li4 C32 C41 -116.5(3)
C34 Li4 C32 C41 151.0(3)
Si4 Li4 C32 C41 -161.4(3)
O4 Li4 C32 Li3 -159.0(5)
C33 Li4 C32 Li3 -43.3(2)
C31 Li4 C32 Li3 84.1(2)
C34 Li4 C32 Li3 -8.3(2)
Si4 Li4 C32 Li3 39.29(18)
O3 Li3 C32 C33 106.4(3)
N3 Li3 C32 C33 -123.2(2)
C34 Li3 C32 C33 -40.64(17)
Si4 Li3 C32 C33 -93.35(18)
O3 Li3 C32 C31 -132.0(3)
N3 Li3 C32 C31 -1.5(2)
C34 Li3 C32 C31 81.03(19)
C33 Li3 C32 C31 121.7(2)
Si4 Li3 C32 C31 28.32(15)
O3 Li3 C32 C41 -2.9(4)
N3 Li3 C32 C41 127.5(3)
C34 Li3 C32 C41 -150.0(3)
C33 Li3 C32 C41 -109.3(3)
Si4 Li3 C32 C41 157.3(3)
O3 Li3 C32 Li4 156.2(3)
N3 Li3 C32 Li4 -73.3(3)
C34 Li3 C32 Li4 9.2(2)
C33 Li3 C32 Li4 49.8(2)
Si4 Li3 C32 Li4 -43.6(2)
C31 C32 C33 C34 -5.3(3)
C41 C32 C33 C34 179.2(2)
Li4 C32 C33 C34 -63.0(2)
Li3 C32 C33 C34 66.2(2)
C31 C32 C33 C47 172.0(2)
C41 C32 C33 C47 -3.5(4)
Li4 C32 C33 C47 114.2(3)
Li3 C32 C33 C47 -116.5(3)
C31 C32 C33 Li4 57.8(2)
C41 C32 C33 Li4 -117.8(3)
Li3 C32 C33 Li4 129.3(2)
C31 C32 C33 Li3 -71.5(2)
C41 C32 C33 Li3 112.9(3)
Li4 C32 C33 Li3 -129.3(2)
O4 Li4 C33 C32 118.8(5)
C31 Li4 C33 C32 -33.14(16)
C34 Li4 C33 C32 -124.1(2)
Si4 Li4 C33 C32 -80.11(17)
O4 Li4 C33 C34 -117.1(5)
C32 Li4 C33 C34 124.1(2)
C31 Li4 C33 C34 90.99(18)
Si4 Li4 C33 C34 44.02(14)
O4 Li4 C33 C47 0.8(6)
C32 Li4 C33 C47 -118.0(3)
C31 Li4 C33 C47 -151.2(2)
C34 Li4 C33 C47 117.9(3)
Si4 Li4 C33 C47 161.9(2)
O4 Li4 C33 Li3 -163.3(4)
C32 Li4 C33 Li3 77.9(3)
C31 Li4 C33 Li3 44.8(3)
C34 Li4 C33 Li3 -46.2(3)
Si4 Li4 C33 Li3 -2.2(3)
O3 Li3 C33 C32 -93.3(4)
N3 Li3 C33 C32 62.5(3)
C34 Li3 C33 C32 117.5(2)
Si4 Li3 C33 C32 70.86(17)
O3 Li3 C33 C34 149.2(4)
N3 Li3 C33 C34 -55.0(2)
Si4 Li3 C33 C34 -46.62(14)
C32 Li3 C33 C34 -117.5(2)
O3 Li3 C33 C47 32.9(4)
N3 Li3 C33 C47 -171.3(2)
C34 Li3 C33 C47 -116.3(3)
Si4 Li3 C33 C47 -162.9(2)
C32 Li3 C33 C47 126.2(3)
O3 Li3 C33 Li4 -161.9(3)
N3 Li3 C33 Li4 -6.1(4)
C34 Li3 C33 Li4 48.9(3)
Si4 Li3 C33 Li4 2.2(3)
C32 Li3 C33 Li4 -68.6(3)
C32 C33 C34 Si6 179.45(19)
C47 C33 C34 Si6 2.1(4)
Li4 C33 C34 Si6 118.2(2)
Li3 C33 C34 Si6 -99.8(2)
C32 C33 C34 Si4 -9.0(3)
C47 C33 C34 Si4 173.7(2)
Li4 C33 C34 Si4 -70.2(2)
Li3 C33 C34 Si4 71.77(19)
C32 C33 C34 Li3 -80.7(3)
C47 C33 C34 Li3 101.9(3)
Li4 C33 C34 Li3 -142.0(2)
C32 C33 C34 Li4 61.2(3)
C47 C33 C34 Li4 -116.1(3)
Li3 C33 C34 Li4 142.0(2)
C38 Si6 C34 C33 162.5(2)
C39 Si6 C34 C33 -79.2(2)
C40 Si6 C34 C33 43.1(3)
C38 Si6 C34 Si4 -6.8(2)
C39 Si6 C34 Si4 111.5(2)
C40 Si6 C34 Si4 -126.20(19)
C38 Si6 C34 Li3 81.4(2)
C39 Si6 C34 Li3 -160.37(19)
C40 Si6 C34 Li3 -38.1(2)
C38 Si6 C34 Li4 -115.3(2)
C39 Si6 C34 Li4 3.0(3)
C40 Si6 C34 Li4 125.3(2)
N4 Si4 C34 C33 148.65(16)
N3 Si4 C34 C33 -93.77(18)
C31 Si4 C34 C33 15.90(18)
Li3 Si4 C34 C33 -68.6(2)
Li4 Si4 C34 C33 60.16(19)
N4 Si4 C34 Si6 -40.5(2)
N3 Si4 C34 Si6 77.10(19)
C31 Si4 C34 Si6 -173.23(18)
Li3 Si4 C34 Si6 102.3(2)
Li4 Si4 C34 Si6 -129.0(2)
N4 Si4 C34 Li3 -142.73(17)
N3 Si4 C34 Li3 -25.15(17)
C31 Si4 C34 Li3 84.52(17)
Li4 Si4 C34 Li3 128.8(2)
N4 Si4 C34 Li4 88.49(16)
N3 Si4 C34 Li4 -153.93(14)
C31 Si4 C34 Li4 -44.26(15)
Li3 Si4 C34 Li4 -128.8(2)
O3 Li3 C34 C33 -63.9(6)
N3 Li3 C34 C33 129.3(2)
Si4 Li3 C34 C33 109.62(18)
C32 Li3 C34 C33 32.27(14)
O3 Li3 C34 Si6 57.7(7)
N3 Li3 C34 Si6 -109.10(18)
C33 Li3 C34 Si6 121.6(2)
Si4 Li3 C34 Si6 -128.78(16)
C32 Li3 C34 Si6 153.87(16)
O3 Li3 C34 Si4 -173.5(6)
N3 Li3 C34 Si4 19.68(14)
C33 Li3 C34 Si4 -109.62(18)
C32 Li3 C34 Si4 -77.35(11)
O3 Li3 C34 Li4 -106.1(6)
N3 Li3 C34 Li4 87.1(3)
C33 Li3 C34 Li4 -42.2(2)
Si4 Li3 C34 Li4 67.4(2)
C32 Li3 C34 Li4 -10.0(2)
O4 Li4 C34 C33 118.3(5)
C32 Li4 C34 C33 -33.64(16)
C31 Li4 C34 C33 -75.34(18)
Si4 Li4 C34 C33 -111.90(19)
O4 Li4 C34 Si6 2.8(6)
C33 Li4 C34 Si6 -115.4(2)
C32 Li4 C34 Si6 -149.07(19)
C31 Li4 C34 Si6 169.22(17)
Si4 Li4 C34 Si6 132.7(2)
O4 Li4 C34 Si4 -129.8(4)
C33 Li4 C34 Si4 111.90(19)
C32 Li4 C34 Si4 78.26(15)
C31 Li4 C34 Si4 36.56(12)
O4 Li4 C34 Li3 163.6(4)
C33 Li4 C34 Li3 45.3(3)
C32 Li4 C34 Li3 11.7(3)
C31 Li4 C34 Li3 -30.0(3)
Si4 Li4 C34 Li3 -66.6(2)
C33 C32 C41 C42 -124.9(3)
C31 C32 C41 C42 59.7(3)
Li4 C32 C41 C42 149.2(3)
Li3 C32 C41 C42 -54.9(4)
C33 C32 C41 C46 56.5(4)
C31 C32 C41 C46 -118.8(3)
Li4 C32 C41 C46 -29.4(4)
Li3 C32 C41 C46 126.5(3)
C46 C41 C42 C43 0.7(4)
C32 C41 C42 C43 -178.0(3)
C41 C42 C43 C44 -0.4(4)
C42 C43 C44 C45 -0.3(5)
C43 C44 C45 C46 0.8(5)
C44 C45 C46 C41 -0.5(5)
C42 C41 C46 C45 -0.2(4)
C32 C41 C46 C45 178.4(3)
C32 C33 C47 C52 -110.2(3)
C34 C33 C47 C52 66.9(4)
Li4 C33 C47 C52 -23.3(4)
Li3 C33 C47 C52 143.2(3)
C32 C33 C47 C48 70.4(4)
C34 C33 C47 C48 -112.4(3)
Li4 C33 C47 C48 157.3(3)
Li3 C33 C47 C48 -36.1(3)
C52 C47 C48 C49 -3.5(4)
C33 C47 C48 C49 175.9(3)
C47 C48 C49 C50 1.1(5)
C48 C49 C50 C51 1.5(5)
C49 C50 C51 C52 -1.7(5)
C48 C47 C52 C51 3.3(4)
C33 C47 C52 C51 -176.1(3)
C50 C51 C52 C47 -0.8(5)
C55 N3 C53 C54 -70.7(3)
Si4 N3 C53 C54 85.1(3)
Li3 N3 C53 C54 171.0(2)
C53 N3 C55 C56 -79.6(3)
Si4 N3 C55 C56 123.9(3)
Li3 N3 C55 C56 35.1(4)
C59 N4 C57 C58 55.9(3)
Si4 N4 C57 C58 -134.6(2)
C57 N4 C59 C60 61.8(3)
Si4 N4 C59 C60 -107.7(3)
C67 Si8 C61 C62 -162.3(2)
C65 Si8 C61 C62 -42.2(3)
C66 Si8 C61 C62 79.8(3)
C67 Si8 C61 Si7 8.3(2)
C65 Si8 C61 Si7 128.42(19)
C66 Si8 C61 Si7 -109.6(2)
C67 Si8 C61 Li6 -80.3(2)
C65 Si8 C61 Li6 39.8(2)
C66 Si8 C61 Li6 161.8(2)
C67 Si8 C61 Li5 114.4(2)
C65 Si8 C61 Li5 -125.5(2)
C66 Si8 C61 Li5 -3.5(3)
N5 Si7 C61 C62 -150.51(16)
N6 Si7 C61 C62 92.03(18)
C64 Si7 C61 C62 -17.71(18)
Li6 Si7 C61 C62 68.8(2)
Li5 Si7 C61 C62 -61.2(2)
N5 Si7 C61 Si8 37.4(2)
N6 Si7 C61 Si8 -80.1(2)
C64 Si7 C61 Si8 170.18(18)
Li6 Si7 C61 Si8 -103.3(2)
Li5 Si7 C61 Si8 126.7(3)
N5 Si7 C61 Li6 140.71(18)
N6 Si7 C61 Li6 23.2(2)
C64 Si7 C61 Li6 -86.49(18)
Li5 Si7 C61 Li6 -130.0(2)
N5 Si7 C61 Li5 -89.31(18)
N6 Si7 C61 Li5 153.23(18)
C64 Si7 C61 Li5 43.50(18)
Li6 Si7 C61 Li5 130.0(2)
O6 Li6 C61 C62 64.2(7)
N6 Li6 C61 C62 -127.6(2)
Si7 Li6 C61 C62 -109.37(18)
C63 Li6 C61 C62 -32.46(13)
O6 Li6 C61 Si8 -58.5(7)
N6 Li6 C61 Si8 109.65(19)
C62 Li6 C61 Si8 -122.7(2)
Si7 Li6 C61 Si8 127.90(17)
C63 Li6 C61 Si8 -155.19(16)
O6 Li6 C61 Si7 173.5(7)
N6 Li6 C61 Si7 -18.25(15)
C62 Li6 C61 Si7 109.37(18)
C63 Li6 C61 Si7 76.91(11)
O6 Li6 C61 Li5 106.7(7)
N6 Li6 C61 Li5 -85.1(3)
C62 Li6 C61 Li5 42.5(2)
Si7 Li6 C61 Li5 -66.9(2)
C63 Li6 C61 Li5 10.1(2)
O5 Li5 C61 C62 -107.7(5)
C63 Li5 C61 C62 33.41(15)
C64 Li5 C61 C62 75.06(19)
Si7 Li5 C61 C62 111.33(18)
O5 Li5 C61 Si8 9.9(6)
C62 Li5 C61 Si8 117.6(2)
C63 Li5 C61 Si8 151.0(2)
C64 Li5 C61 Si8 -167.34(19)
Si7 Li5 C61 Si8 -131.1(2)
O5 Li5 C61 Si7 141.0(4)
C62 Li5 C61 Si7 -111.33(18)
C63 Li5 C61 Si7 -77.93(14)
C64 Li5 C61 Si7 -36.27(13)
O5 Li5 C61 Li6 -152.9(4)
C62 Li5 C61 Li6 -45.2(3)
C63 Li5 C61 Li6 -11.8(3)
C64 Li5 C61 Li6 29.8(3)
Si7 Li5 C61 Li6 66.1(2)
Si8 C61 C62 C63 -176.87(18)
Si7 C61 C62 C63 10.6(3)
Li6 C61 C62 C63 82.5(2)
Li5 C61 C62 C63 -60.1(2)
Si8 C61 C62 C71 2.3(4)
Si7 C61 C62 C71 -170.2(2)
Li6 C61 C62 C71 -98.3(3)
Li5 C61 C62 C71 119.0(3)
Si8 C61 C62 Li5 -116.7(2)
Si7 C61 C62 Li5 70.73(18)
Li6 C61 C62 Li5 142.7(2)
Si8 C61 C62 Li6 100.6(2)
Si7 C61 C62 Li6 -71.93(18)
Li5 C61 C62 Li6 -142.7(2)
O5 Li5 C62 C63 -115.5(5)
C64 Li5 C62 C63 32.77(16)
C61 Li5 C62 C63 124.4(2)
Si7 Li5 C62 C63 79.78(15)
O5 Li5 C62 C71 1.5(6)
C63 Li5 C62 C71 117.0(3)
C64 Li5 C62 C71 149.8(3)
C61 Li5 C62 C71 -118.6(3)
Si7 Li5 C62 C71 -163.2(3)
O5 Li5 C62 C61 120.1(4)
C63 Li5 C62 C61 -124.4(2)
C64 Li5 C62 C61 -91.64(18)
Si7 Li5 C62 C61 -44.63(13)
O5 Li5 C62 Li6 164.8(4)
C63 Li5 C62 Li6 -79.7(3)
C64 Li5 C62 Li6 -46.9(3)
C61 Li5 C62 Li6 44.7(3)
Si7 Li5 C62 Li6 0.1(3)
O6 Li6 C62 C63 94.8(3)
N6 Li6 C62 C63 -59.2(3)
C61 Li6 C62 C63 -116.3(2)
Si7 Li6 C62 C63 -69.31(18)
O6 Li6 C62 C71 -30.8(4)
N6 Li6 C62 C71 175.3(3)
C61 Li6 C62 C71 118.1(3)
Si7 Li6 C62 C71 165.2(2)
C63 Li6 C62 C71 -125.5(3)
O6 Li6 C62 C61 -148.9(4)
N6 Li6 C62 C61 57.1(3)
Si7 Li6 C62 C61 47.01(14)
C63 Li6 C62 C61 116.3(2)
O6 Li6 C62 Li5 164.0(3)
N6 Li6 C62 Li5 10.0(4)
C61 Li6 C62 Li5 -47.1(3)
Si7 Li6 C62 Li5 -0.1(3)
C63 Li6 C62 Li5 69.2(3)
C71 C62 C63 C64 -174.4(2)
C61 C62 C63 C64 4.8(3)
Li5 C62 C63 C64 -56.9(2)
Li6 C62 C63 C64 71.4(3)
C71 C62 C63 C77 -0.5(4)
C61 C62 C63 C77 178.6(2)
Li5 C62 C63 C77 117.0(3)
Li6 C62 C63 C77 -114.7(3)
C71 C62 C63 Li5 -117.5(3)
C61 C62 C63 Li5 61.6(2)
Li6 C62 C63 Li5 128.3(2)
C71 C62 C63 Li6 114.2(3)
C61 C62 C63 Li6 -66.7(2)
Li5 C62 C63 Li6 -128.3(2)
O5 Li5 C63 C62 108.2(4)
C64 Li5 C63 C62 -128.2(2)
C61 Li5 C63 C62 -34.95(15)
Si7 Li5 C63 C62 -83.01(16)
O5 Li5 C63 C64 -123.7(5)
C62 Li5 C63 C64 128.2(2)
C61 Li5 C63 C64 93.23(18)
Si7 Li5 C63 C64 45.17(14)
O5 Li5 C63 C77 -7.5(6)
C62 Li5 C63 C77 -115.7(3)
C64 Li5 C63 C77 116.1(3)
C61 Li5 C63 C77 -150.6(2)
Si7 Li5 C63 C77 161.3(2)
O5 Li5 C63 Li6 151.2(4)
C62 Li5 C63 Li6 43.05(18)
C64 Li5 C63 Li6 -85.14(19)
C61 Li5 C63 Li6 8.10(18)
Si7 Li5 C63 Li6 -39.96(16)
O6 Li6 C63 C62 -104.8(3)
N6 Li6 C63 C62 126.0(3)
C61 Li6 C63 C62 41.67(18)
Si7 Li6 C63 C62 95.2(2)
O6 Li6 C63 C64 133.1(3)
N6 Li6 C63 C64 3.8(2)
C61 Li6 C63 C64 -80.48(19)
C62 Li6 C63 C64 -122.1(3)
Si7 Li6 C63 C64 -26.96(15)
O6 Li6 C63 C77 2.4(4)
N6 Li6 C63 C77 -126.9(2)
C61 Li6 C63 C77 148.8(2)
C62 Li6 C63 C77 107.2(3)
Si7 Li6 C63 C77 -157.7(2)
O6 Li6 C63 Li5 -155.4(3)
N6 Li6 C63 Li5 75.3(2)
C61 Li6 C63 Li5 -9.0(2)
C62 Li6 C63 Li5 -50.7(2)
Si7 Li6 C63 Li5 44.50(18)
C62 C63 C64 Si9 164.19(19)
C77 C63 C64 Si9 -9.7(3)
Li5 C63 C64 Si9 108.3(2)
Li6 C63 C64 Si9 -143.9(2)
C62 C63 C64 Si7 -17.7(3)
C77 C63 C64 Si7 168.4(2)
Li5 C63 C64 Si7 -73.64(19)
Li6 C63 C64 Si7 34.20(18)
C62 C63 C64 Li5 55.9(2)
C77 C63 C64 Li5 -118.0(3)
Li6 C63 C64 Li5 107.8(2)
C68 Si9 C64 C63 -161.0(2)
C69 Si9 C64 C63 -42.4(3)
C70 Si9 C64 C63 78.8(2)
C68 Si9 C64 Si7 21.5(2)
C69 Si9 C64 Si7 140.1(2)
C70 Si9 C64 Si7 -98.7(2)
C68 Si9 C64 Li5 -80.3(2)
C69 Si9 C64 Li5 38.3(3)
C70 Si9 C64 Li5 159.5(2)
N5 Si7 C64 C63 144.40(16)
N6 Si7 C64 C63 -91.27(17)
C61 Si7 C64 C63 19.92(18)
Li6 Si7 C64 C63 -36.98(19)
Li5 Si7 C64 C63 64.2(2)
N5 Si7 C64 Si9 -37.7(3)
N6 Si7 C64 Si9 86.6(2)
C61 Si7 C64 Si9 -162.16(19)
Li6 Si7 C64 Si9 140.9(2)
Li5 Si7 C64 Si9 -117.9(2)
N5 Si7 C64 Li5 80.20(19)
N6 Si7 C64 Li5 -155.47(16)
C61 Si7 C64 Li5 -44.28(17)
Li6 Si7 C64 Li5 -101.18(18)
O5 Li5 C64 C63 110.0(5)
C62 Li5 C64 C63 -31.32(16)
C61 Li5 C64 C63 -72.98(19)
Si7 Li5 C64 C63 -109.67(18)
O5 Li5 C64 Si9 -8.9(6)
C62 Li5 C64 Si9 -150.19(19)
C63 Li5 C64 Si9 -118.9(2)
C61 Li5 C64 Si9 168.15(17)
Si7 Li5 C64 Si9 131.5(2)
O5 Li5 C64 Si7 -140.3(5)
C62 Li5 C64 Si7 78.36(15)
C63 Li5 C64 Si7 109.67(18)
C61 Li5 C64 Si7 36.69(13)
C63 C62 C71 C76 -67.2(4)
C61 C62 C71 C76 113.7(3)
Li5 C62 C71 C76 -154.9(3)
Li6 C62 C71 C76 39.0(4)
C63 C62 C71 C72 114.8(3)
C61 C62 C71 C72 -64.3(4)
Li5 C62 C71 C72 27.1(4)
Li6 C62 C71 C72 -139.0(3)
C76 C71 C72 C73 -1.9(5)
C62 C71 C72 C73 176.2(3)
C71 C72 C73 C74 0.1(5)
C72 C73 C74 C75 1.6(6)
C73 C74 C75 C76 -1.4(6)
C72 C71 C76 C75 2.1(5)
C62 C71 C76 C75 -176.0(3)
C74 C75 C76 C71 -0.5(6)
C62 C63 C77 C82 120.5(3)
C64 C63 C77 C82 -65.9(4)
Li5 C63 C77 C82 -153.7(3)
Li6 C63 C77 C82 51.6(4)
C62 C63 C77 C78 -61.7(4)
C64 C63 C77 C78 111.9(3)
Li5 C63 C77 C78 24.0(4)
Li6 C63 C77 C78 -130.6(3)
C82 C77 C78 C79 1.4(4)
C63 C77 C78 C79 -176.4(3)
C77 C78 C79 C80 -1.3(5)
C78 C79 C80 C81 -0.2(6)
C79 C80 C81 C82 1.4(5)
C80 C81 C82 C77 -1.2(5)
C78 C77 C82 C81 -0.2(4)
C63 C77 C82 C81 177.6(3)
C85 N5 C83 C84 -73.7(3)
Si7 N5 C83 C84 89.5(3)
C83 N5 C85 C86 -65.0(4)
Si7 N5 C85 C86 132.7(3)
C89 N6 C87 C88 79.7(3)
Si7 N6 C87 C88 -123.1(3)
Li6 N6 C87 C88 -35.4(3)
C87 N6 C89 C90 69.4(3)
Si7 N6 C89 C90 -86.9(3)
Li6 N6 C89 C90 -173.9(3)
C95 Si11 C91 C92 -166.3(2)
C97 Si11 C91 C92 -46.8(2)
C96 Si11 C91 C92 75.7(2)
C95 Si11 C91 Si10 11.9(2)
C97 Si11 C91 Si10 131.38(18)
C96 Si11 C91 Si10 -106.1(2)
C95 Si11 C91 Li8 -80.9(2)
C97 Si11 C91 Li8 38.7(2)
C96 Si11 C91 Li8 161.1(2)
C95 Si11 C91 Li7 114.1(2)
C97 Si11 C91 Li7 -126.4(2)
C96 Si11 C91 Li7 -3.9(3)
N7 Si10 C91 C92 -148.68(16)
N8 Si10 C91 C92 94.07(18)
C94 Si10 C91 C92 -16.08(18)
Li8 Si10 C91 C92 67.8(2)
Li7 Si10 C91 C92 -60.25(19)
N7 Si10 C91 Si11 32.9(2)
N8 Si10 C91 Si11 -84.4(2)
C94 Si10 C91 Si11 165.47(18)
Li8 Si10 C91 Si11 -110.6(2)
Li7 Si10 C91 Si11 121.3(2)
N7 Si10 C91 Li8 143.51(19)
N8 Si10 C91 Li8 26.3(2)
C94 Si10 C91 Li8 -83.89(19)
Li7 Si10 C91 Li8 -128.1(2)
N7 Si10 C91 Li7 -88.43(17)
N8 Si10 C91 Li7 154.32(17)
C94 Si10 C91 Li7 44.17(17)
Li8 Si10 C91 Li7 128.1(2)
O8 Li8 C91 C92 64.9(8)
N8 Li8 C91 C92 -131.1(2)
Si10 Li8 C91 C92 -110.16(18)
C93 Li8 C91 C92 -32.44(13)
O8 Li8 C91 Si11 -56.2(8)
N8 Li8 C91 Si11 107.8(2)
C92 Li8 C91 Si11 -121.1(2)
Si10 Li8 C91 Si11 128.77(19)
C93 Li8 C91 Si11 -153.51(18)
O8 Li8 C91 Si10 175.0(8)
N8 Li8 C91 Si10 -20.96(16)
C92 Li8 C91 Si10 110.16(18)
C93 Li8 C91 Si10 77.72(11)
O8 Li8 C91 Li7 108.6(8)
N8 Li8 C91 Li7 -87.4(3)
C92 Li8 C91 Li7 43.7(2)
Si10 Li8 C91 Li7 -66.4(2)
C93 Li8 C91 Li7 11.3(2)
O7 Li7 C91 C92 -100.9(4)
C93 Li7 C91 C92 33.53(15)
C94 Li7 C91 C92 75.27(19)
Si10 Li7 C91 C92 112.02(18)
O7 Li7 C91 Si11 16.2(5)
C92 Li7 C91 Si11 117.1(2)
C93 Li7 C91 Si11 150.64(18)
C94 Li7 C91 Si11 -167.62(18)
Si10 Li7 C91 Si11 -130.9(2)
O7 Li7 C91 Si10 147.1(4)
C92 Li7 C91 Si10 -112.02(18)
C93 Li7 C91 Si10 -78.49(14)
C94 Li7 C91 Si10 -36.75(13)
O7 Li7 C91 Li8 -147.6(4)
C92 Li7 C91 Li8 -46.7(2)
C93 Li7 C91 Li8 -13.2(3)
C94 Li7 C91 Li8 28.5(3)
Si10 Li7 C91 Li8 65.3(2)
Si11 C91 C92 C93 -172.10(18)
Si10 C91 C92 C93 9.3(3)
Li8 C91 C92 C93 79.7(2)
Li7 C91 C92 C93 -60.4(2)
Si11 C91 C92 C101 6.9(3)
Si10 C91 C92 C101 -171.69(18)
Li8 C91 C92 C101 -101.4(3)
Li7 C91 C92 C101 118.6(3)
Si11 C91 C92 Li7 -111.7(2)
Si10 C91 C92 Li7 69.74(17)
Li8 C91 C92 Li7 140.1(2)
Si11 C91 C92 Li8 108.2(2)
Si10 C91 C92 Li8 -70.33(18)
Li7 C91 C92 Li8 -140.1(2)
O7 Li7 C92 C93 -113.8(4)
C94 Li7 C92 C93 33.26(16)
C91 Li7 C92 C93 124.6(2)
Si10 Li7 C92 C93 80.29(16)
O7 Li7 C92 C91 121.6(4)
C93 Li7 C92 C91 -124.6(2)
C94 Li7 C92 C91 -91.38(18)
Si10 Li7 C92 C91 -44.35(13)
O7 Li7 C92 C101 4.8(5)
C93 Li7 C92 C101 118.6(3)
C94 Li7 C92 C101 151.8(3)
C91 Li7 C92 C101 -116.8(3)
Si10 Li7 C92 C101 -161.2(2)
O7 Li7 C92 Li8 169.5(3)
C93 Li7 C92 Li8 -76.7(3)
C94 Li7 C92 Li8 -43.5(3)
C91 Li7 C92 Li8 47.9(3)
Si10 Li7 C92 Li8 3.6(3)
O8 Li8 C92 C93 92.1(4)
N8 Li8 C92 C93 -64.3(3)
C91 Li8 C92 C93 -118.0(2)
Si10 Li8 C92 C93 -71.16(18)
O8 Li8 C92 C91 -149.9(4)
N8 Li8 C92 C91 53.7(3)
Si10 Li8 C92 C91 46.80(14)
C93 Li8 C92 C91 118.0(2)
O8 Li8 C92 C101 -34.2(4)
N8 Li8 C92 C101 169.4(3)
C91 Li8 C92 C101 115.7(3)
Si10 Li8 C92 C101 162.5(2)
C93 Li8 C92 C101 -126.3(3)
O8 Li8 C92 Li7 159.6(3)
N8 Li8 C92 Li7 3.2(4)
C91 Li8 C92 Li7 -50.5(3)
Si10 Li8 C92 Li7 -3.7(3)
C93 Li8 C92 Li7 67.4(3)
C91 C92 C93 C94 4.9(3)
C101 C92 C93 C94 -174.1(2)
Li7 C92 C93 C94 -57.5(2)
Li8 C92 C93 C94 71.0(2)
C91 C92 C93 C107 -179.7(2)
C101 C92 C93 C107 1.4(4)
Li7 C92 C93 C107 118.0(3)
Li8 C92 C93 C107 -113.5(3)
C91 C92 C93 Li7 62.4(2)
C101 C92 C93 Li7 -116.6(3)
Li8 C92 C93 Li7 128.5(2)
C91 C92 C93 Li8 -66.1(2)
C101 C92 C93 Li8 114.9(3)
Li7 C92 C93 Li8 -128.5(2)
O7 Li7 C93 C92 104.4(4)
C94 Li7 C93 C92 -127.2(2)
C91 Li7 C93 C92 -34.59(15)
Si10 Li7 C93 C92 -82.61(17)
O7 Li7 C93 C94 -128.3(4)
C92 Li7 C93 C94 127.2(2)
C91 Li7 C93 C94 92.65(19)
Si10 Li7 C93 C94 44.63(14)
O7 Li7 C93 C107 -10.8(5)
C92 Li7 C93 C107 -115.3(3)
C94 Li7 C93 C107 117.5(3)
C91 Li7 C93 C107 -149.9(2)
Si10 Li7 C93 C107 162.1(2)
O7 Li7 C93 Li8 148.6(3)
C92 Li7 C93 Li8 44.19(19)
C94 Li7 C93 Li8 -83.1(2)
C91 Li7 C93 Li8 9.60(19)
Si10 Li7 C93 Li8 -38.43(16)
O8 Li8 C93 C92 -108.5(3)
N8 Li8 C93 C92 122.4(3)
C91 Li8 C93 C92 40.12(18)
Si10 Li8 C93 C92 93.3(2)
O8 Li8 C93 C94 129.8(3)
N8 Li8 C93 C94 0.6(2)
C91 Li8 C93 C94 -81.61(19)
C92 Li8 C93 C94 -121.7(3)
Si10 Li8 C93 C94 -28.44(15)
O8 Li8 C93 C107 0.1(4)
N8 Li8 C93 C107 -129.0(2)
C91 Li8 C93 C107 148.7(2)
C92 Li8 C93 C107 108.6(3)
Si10 Li8 C93 C107 -158.1(2)
O8 Li8 C93 Li7 -159.2(3)
N8 Li8 C93 Li7 71.7(2)
C91 Li8 C93 Li7 -10.6(2)
C92 Li8 C93 Li7 -50.7(2)
Si10 Li8 C93 Li7 42.61(18)
C92 C93 C94 Si12 164.55(19)
C107 C93 C94 Si12 -10.9(3)
Li7 C93 C94 Si12 108.3(2)
Li8 C93 C94 Si12 -142.3(2)
C92 C93 C94 Si10 -16.7(3)
C107 C93 C94 Si10 167.93(19)
Li7 C93 C94 Si10 -72.90(19)
Li8 C93 C94 Si10 36.50(18)
C92 C93 C94 Li7 56.2(2)
C107 C93 C94 Li7 -119.2(3)
Li8 C93 C94 Li7 109.4(2)
C99 Si12 C94 C93 -43.6(3)
C98 Si12 C94 C93 -161.5(2)
C100 Si12 C94 C93 78.1(2)
C99 Si12 C94 Si10 137.9(2)
C98 Si12 C94 Si10 20.0(2)
C100 Si12 C94 Si10 -100.4(2)
C99 Si12 C94 Li7 37.0(3)
C98 Si12 C94 Li7 -80.9(2)
C100 Si12 C94 Li7 158.7(2)
N7 Si10 C94 C93 142.67(17)
N8 Si10 C94 C93 -91.90(17)
C91 Si10 C94 C93 18.49(18)
Li8 Si10 C94 C93 -39.18(19)
Li7 Si10 C94 C93 63.64(19)
N7 Si10 C94 Si12 -38.6(2)
N8 Si10 C94 Si12 86.8(2)
C91 Si10 C94 Si12 -162.79(18)
Li8 Si10 C94 Si12 139.5(2)
Li7 Si10 C94 Si12 -117.6(2)
N7 Si10 C94 Li7 79.04(18)
N8 Si10 C94 Li7 -155.53(15)
C91 Si10 C94 Li7 -45.14(16)
Li8 Si10 C94 Li7 -102.82(17)
O7 Li7 C94 C93 102.1(5)
C92 Li7 C94 C93 -32.03(17)
C91 Li7 C94 C93 -73.49(19)
Si10 Li7 C94 C93 -110.68(19)
O7 Li7 C94 Si12 -17.0(6)
C92 Li7 C94 Si12 -151.2(2)
C93 Li7 C94 Si12 -119.2(3)
C91 Li7 C94 Si12 167.36(18)
Si10 Li7 C94 Si12 130.2(2)
O7 Li7 C94 Si10 -147.2(5)
C92 Li7 C94 Si10 78.66(15)
C93 Li7 C94 Si10 110.68(19)
C91 Li7 C94 Si10 37.20(13)
C93 C92 C101 C106 -75.2(3)
C91 C92 C101 C106 105.9(3)
Li7 C92 C101 C106 -163.3(3)
Li8 C92 C101 C106 29.8(4)
C93 C92 C101 C102 105.8(3)
C91 C92 C101 C102 -73.1(3)
Li7 C92 C101 C102 17.8(4)
Li8 C92 C101 C102 -149.2(3)
C106 C101 C102 C103 -4.9(4)
C92 C101 C102 C103 174.1(3)
C101 C102 C103 C104 1.9(5)
C102 C103 C104 C105 1.3(5)
C103 C104 C105 C106 -1.4(5)
C104 C105 C106 C101 -1.9(5)
C102 C101 C106 C105 4.9(4)
C92 C101 C106 C105 -174.1(3)
C92 C93 C107 C112 122.5(3)
C94 C93 C107 C112 -62.3(3)
Li7 C93 C107 C112 -151.7(2)
Li8 C93 C107 C112 52.2(3)
C92 C93 C107 C108 -58.4(3)
C94 C93 C107 C108 116.8(3)
Li7 C93 C107 C108 27.4(4)
Li8 C93 C107 C108 -128.7(3)
C112 C107 C108 C109 0.7(4)
C93 C107 C108 C109 -178.4(3)
C107 C108 C109 C110 -0.6(5)
C108 C109 C110 C111 0.2(5)
C109 C110 C111 C112 0.0(4)
C110 C111 C112 C107 0.2(4)
C108 C107 C112 C111 -0.5(4)
C93 C107 C112 C111 178.6(2)
C115 N7 C113 C114 -65.4(4)
Si10 N7 C113 C114 128.6(3)
C113 N7 C115 C116 -74.7(4)
Si10 N7 C115 C116 91.8(3)
C119 N8 C117 C118 73.3(4)
Si10 N8 C117 C118 -83.4(4)
Li8 N8 C117 C118 -168.8(3)
C117 N8 C119 C120 75.4(4)
Si10 N8 C119 C120 -127.5(3)
Li8 N8 C119 C120 -38.4(4)
C124 O1 C121 C122 19.4(4)
Li1 O1 C121 C122 -158.2(3)
O1 C121 C122 C123 -36.2(4)
C121 C122 C123 C124 38.6(5)
C121 O1 C124 C123 4.8(4)
Li1 O1 C124 C123 -177.3(3)
C122 C123 C124 O1 -27.5(5)
C128 O2 C125 C126 17.5(5)
Li2 O2 C125 C126 -152.0(4)
O2 C125 C126 C127 -14.8(7)
C125 C126 C127 C128 6.2(7)
C125 O2 C128 C127 -14.1(4)
Li2 O2 C128 C127 155.0(3)
C126 C127 C128 O2 4.7(6)
C132 O3 C129 C130 -13.8(4)
Li3 O3 C129 C130 169.6(3)
O3 C129 C130 C131 26.8(5)
C129 C130 C131 C132 -29.8(6)
C129 O3 C132 C131 -4.5(4)
Li3 O3 C132 C131 171.4(4)
C130 C131 C132 O3 21.6(6)
C136 O4 C133 C134 8.6(4)
Li4 O4 C133 C134 -153.1(3)
O4 C133 C134 C135 9.7(5)
C133 C134 C135 C136 -23.8(5)
C133 O4 C136 C135 -23.6(4)
Li4 O4 C136 C135 137.4(3)
C134 C135 C136 O4 29.3(5)
C140 O5 C137 C138 -5.6(3)
Li5 O5 C137 C138 168.8(3)
O5 C137 C138 C139 -20.3(3)
C137 C138 C139 C140 37.2(3)
C137 O5 C140 C139 28.8(3)
Li5 O5 C140 C139 -145.0(3)
C138 C139 C140 O5 -40.7(3)
C144 O6 C141 C142 4.7(4)
Li6 O6 C141 C142 -174.3(3)
O6 C141 C142 C143 -25.2(5)
C141 C142 C143 C144 34.9(5)
C141 O6 C144 C143 17.3(4)
Li6 O6 C144 C143 -163.5(3)
C142 C143 C144 O6 -32.5(4)
C148 O7 C145 C146 6.9(3)
Li7 O7 C145 C146 -163.7(3)
O7 C145 C146 C147 16.3(3)
C145 C146 C147 C148 -31.9(3)
C145 O7 C148 C147 -27.3(3)
Li7 O7 C148 C147 143.4(3)
C146 C147 C148 O7 36.6(3)
C152 O8 C149 C150 16.6(3)
Li8 O8 C149 C150 -151.8(3)
O8 C149 C150 C151 -33.1(3)
C149 C150 C151 C152 36.4(3)
C149 O8 C152 C151 7.2(3)
Li8 O8 C152 C151 176.5(3)
C150 C151 C152 O8 -27.4(3)
